data_7714527
loop_
_publ_author_name
'Shelyganov, Pavel'
'El Sayed Moussa, Mehdi'
'Seidl, Michael'
'Zimmermann, Lisa'
'Silva, Wagner'
'Scheer, Manfred'

_publ_section_title
;
 Novel synthetic route towards heteroleptic pnictogen-rich
 organometallic-inorganic coordination compounds
;
_journal_name_full 'Dalton Transactions'
_journal_paper_doi 10.1039/D3DT03490A
_journal_year 2023
_chemical_formula_moiety 'C56 H40 Ag2 Mo8 O16 P4 Sb4, 2(Al C16 F36 O4), 3(C H2 Cl2)'
_chemical_formula_sum 'C91 H46 Ag2 Al2 Cl6 F72 Mo8 O24 P4 Sb4'
_chemical_formula_weight 4752.08
_space_group_crystal_system monoclinic
_space_group_IT_number 4
_space_group_name_Hall 'P 2yb'
_space_group_name_H-M_alt 'P 1 21 1'
_atom_sites_solution_hydrogens geom
_atom_sites_solution_primary dual
_audit_creation_date 2020-09-04
_audit_creation_method
;
Olex2 1.3-alpha
(compiled 2020.07.31 svn.rc2a77460 for OlexSys, GUI svn.r6145)
;
_audit_update_record
;
2023-10-12 deposited with the CCDC.	2023-11-17 downloaded from the CCDC.
;
_cell_angle_alpha 90
_cell_angle_beta 92.3940(10)
_cell_angle_gamma 90
_cell_formula_units_Z 2
_cell_length_a 10.54110(10)
_cell_length_b 29.9273(4)
_cell_length_c 21.4675(3)
_cell_measurement_reflns_used 24403
_cell_measurement_temperature 123(1)
_cell_measurement_theta_max 32.1330
_cell_measurement_theta_min 2.0890
_cell_volume 6766.37(15)
_computing_cell_refinement 'CrysAlisPro 1.171.41.76a (Rigaku OD, 2020)'
_computing_data_collection 'CrysAlisPro 1.171.41.76a (Rigaku OD, 2020)'
_computing_data_reduction 'CrysAlisPro 1.171.41.76a (Rigaku OD, 2020)'
_computing_molecular_graphics 'Olex2 1.3-alpha (Dolomanov et al., 2009)'
_computing_publication_material 'Olex2 1.3-alpha (Dolomanov et al., 2009)'
_computing_structure_refinement 'SHELXL 2018/3 (Sheldrick, 2015)'
_computing_structure_solution 'SHELXT 2018/2 (Sheldrick, 2018)'
_diffrn_ambient_temperature 123(1)
_diffrn_detector 'CCD plate'
_diffrn_detector_area_resol_mean 10.5096
_diffrn_detector_type AtlasS2
_diffrn_measured_fraction_theta_full 0.998
_diffrn_measured_fraction_theta_max 0.998
_diffrn_measurement_details
;
List of Runs (angles in degrees, time in seconds):

  # Type    Start    End  Width  t~exp~   \w     \q     \k     \f   Frames
#--------------------------------------------------------------------------
  1  \w    -97.00   9.00   0.50   10.00    --  -19.91 -38.00  30.00  212
  2  \w    -22.00  58.00   0.50   10.00    --  -19.91  38.00-180.00  160
  3  \w    -13.00  39.00   0.50   10.00    --   21.62  77.00  60.00  104
  4  \w   -110.00 -67.00   0.50   10.00    --  -19.91 178.00 -60.00   86
;
_diffrn_measurement_device 'four-circle diffractometer'
_diffrn_measurement_device_type 'Xcalibur, AtlasS2, Gemini ultra'
_diffrn_measurement_method '\w scans'
_diffrn_orient_matrix_type 'CrysAlisPro convention (1999,Acta A55,543-557)'
_diffrn_orient_matrix_UB_11 -0.0574650000
_diffrn_orient_matrix_UB_12 0.0020961000
_diffrn_orient_matrix_UB_13 0.0157876000
_diffrn_orient_matrix_UB_21 0.0350241000
_diffrn_orient_matrix_UB_22 0.0018725000
_diffrn_orient_matrix_UB_23 0.0288106000
_diffrn_orient_matrix_UB_31 0.0023582000
_diffrn_orient_matrix_UB_32 0.0235416000
_diffrn_orient_matrix_UB_33 -0.0037203000
_diffrn_radiation_monochromator graphite
_diffrn_radiation_probe x-ray
_diffrn_radiation_type 'Mo K\a'
_diffrn_radiation_wavelength 0.71073
_diffrn_reflns_av_R_equivalents 0.0206
_diffrn_reflns_av_unetI/netI 0.0457
_diffrn_reflns_Laue_measured_fraction_full 0.998
_diffrn_reflns_Laue_measured_fraction_max 0.998
_diffrn_reflns_limit_h_max 14
_diffrn_reflns_limit_h_min -13
_diffrn_reflns_limit_k_max 39
_diffrn_reflns_limit_k_min -39
_diffrn_reflns_limit_l_max 24
_diffrn_reflns_limit_l_min -28
_diffrn_reflns_number 46336
_diffrn_reflns_point_group_measured_fraction_full 0.955
_diffrn_reflns_point_group_measured_fraction_max 0.927
_diffrn_reflns_theta_full 25.242
_diffrn_reflns_theta_max 28.282
_diffrn_reflns_theta_min 2.017
_diffrn_source 'fine-focus sealed X-ray tube'
_diffrn_source_type 'Enhance (Mo) X-ray Source'
_exptl_absorpt_coefficient_mu 2.120
_exptl_absorpt_correction_T_max 0.764
_exptl_absorpt_correction_T_min 0.396
_exptl_absorpt_correction_type analytical
_exptl_absorpt_process_details
;
CrysAlisPro 1.171.41.76a (Rigaku Oxford Diffraction, 2020)
Analytical numeric absorption correction using a multifaceted crystal
model based on expressions derived by R.C. Clark & J.S. Reid.
(Clark, R. C. & Reid, J. S. (1995). Acta Cryst. A51, 887-897)
Empirical absorption correction using spherical harmonics,
implemented in SCALE3 ABSPACK scaling algorithm.
;
_exptl_crystal_colour 'clear dark orange'
_exptl_crystal_colour_lustre clear
_exptl_crystal_colour_modifier dark
_exptl_crystal_colour_primary orange
_exptl_crystal_density_diffrn 2.332
_exptl_crystal_description plate
_exptl_crystal_F_000 4508
_exptl_crystal_size_max 0.58
_exptl_crystal_size_mid 0.46
_exptl_crystal_size_min 0.14
_refine_diff_density_max 1.266
_refine_diff_density_min -0.768
_refine_diff_density_rms 0.134
_refine_ls_abs_structure_details
;
 Refined as an inversion twin.
;
_refine_ls_abs_structure_Flack 0.38(2)
_refine_ls_extinction_method none
_refine_ls_goodness_of_fit_ref 1.055
_refine_ls_hydrogen_treatment constr
_refine_ls_matrix_type full
_refine_ls_number_parameters 2657
_refine_ls_number_reflns 31124
_refine_ls_number_restraints 1839
_refine_ls_restrained_S_all 1.068
_refine_ls_R_factor_all 0.0499
_refine_ls_R_factor_gt 0.0441
_refine_ls_shift/su_max 0.001
_refine_ls_shift/su_mean 0.000
_refine_ls_structure_factor_coef Fsqd
_refine_ls_weighting_details 'w=1/[\s^2^(Fo^2^)+(0.0563P)^2^+10.8146P] where P=(Fo^2^+2Fc^2^)/3'
_refine_ls_weighting_scheme calc
_refine_ls_wR_factor_gt 0.1059
_refine_ls_wR_factor_ref 0.1100
_reflns_Friedel_coverage 0.824
_reflns_Friedel_fraction_full 0.912
_reflns_Friedel_fraction_max 0.854
_reflns_number_gt 28398
_reflns_number_total 31124
_reflns_threshold_expression 'I > 2\s(I)'
_cod_data_source_file d3dt03490a2.cif
_cod_data_source_block psh166_mo_mp_nc_abs_ana
_cod_database_code 7714527
_shelx_shelxl_version_number 2018/3
_chemical_oxdiff_formula Ag2Al2C91Cl6F72Mo8O24P4Sb4
_shelx_space_group_comment
;
The symmetry employed for this shelxl refinement is uniquely defined
by the following loop, which should always be used as a source of
symmetry information in preference to the above space-group names.
They are only intended as comments.
;
_shelx_estimated_absorpt_t_max 0.756
_shelx_estimated_absorpt_t_min 0.373
_reflns_odcompleteness_completeness 99.75
_reflns_odcompleteness_iscentric 1
_reflns_odcompleteness_theta 29.97
_olex2_refinement_description
;
1. Twinned data refinement
 Scales: 0.62(2)
 0.38(2)
2. Fixed Uiso
 At 1.2 times of:
  All C(H) groups, All C(H,H) groups
3. Restrained distances
 C12A-C14A = C13A-C11A
 2.35 with sigma of 0.02
 C6B-C3B
 2.35 with sigma of 0.02
 C12A-C10A
 2.35 with sigma of 0.02
 C7B-C4B
 2.35 with sigma of 0.02
 F35B-C67B \\sim F36B-C67B \\sim F36A-C67A \\sim F34B-C67B \\sim F34A-C67A
\\sim F35A-C67A
 with sigma of 0.02
 F31-F33B \\sim F33B-F32 \\sim F32-F31
 with sigma of 0.02
 F45B-C71B \\sim F43B-C71B \\sim F44B-C71B \\sim F41B-C70B \\sim F42B-C70B
\\sim F40B-C70B \\sim F39B-
 C69B \\sim F37B-C69B \\sim F38B-C69B
 with sigma of 0.04
 Cl6A-C86A \\sim Cl6B-C86B \\sim Cl5B-C86B \\sim Cl5A-C86A
 with sigma of 0.02
 F34B-F35B \\sim F35B-F36B \\sim F36B-F34B
 with sigma of 0.02
 F45B-F43B \\sim F43B-F44B \\sim F44B-F45B
 with sigma of 0.02
 F29A-C65A \\sim F30-C65A \\sim F28A-C65A \\sim F29B-C65B \\sim F28B-C65B \\sim
F30-C65B
 with sigma of 0.02
 F26A-C63A \\sim F25A-C63A \\sim F27A-C63A \\sim F25B-C63B \\sim F26B-C63B
\\sim F27B-C63B
 with sigma of 0.02
 F47A-C73 \\sim F48A-C73 \\sim F46-C73
 with sigma of 0.02
 C21A-C20A \\sim C21B-C20B \\sim C21A-C17A \\sim C17B-C21B \\sim C17B-C18B
\\sim C18A-C17A \\sim C18A-
 C19A \\sim C19B-C18B \\sim C20A-C19A \\sim C19B-C20B
 with sigma of 0.02
 F25B-F26B \\sim F26B-F27B \\sim F27B-F25B
 with sigma of 0.02
 F43A-C71A \\sim F44A-C71A \\sim F45A-C71A \\sim F41A-C70A \\sim F42A-C70A
\\sim F40A-C70A \\sim F39A-
 C69A \\sim F37A-C69A \\sim F38A-C69A
 with sigma of 0.04
 F43A-F44A \\sim F44A-F45A \\sim F45A-F43A
 with sigma of 0.02
 C68-C71B \\sim C68-C70B \\sim C68-C69B
 with sigma of 0.04
 C70B-C68 \\sim C70A-C68 \\sim C71B-C68 \\sim C71A-C68 \\sim C68-C69A \\sim
C69B-C68
 with sigma of 0.04
 C17B-C21B \\sim C17B-C18B \\sim C19B-C18B \\sim C19B-C20B \\sim C21B-C20B
 with sigma of 0.02
 C3B-C4B \\sim C4B-C5B \\sim C7B-C6B \\sim C5B-C6B \\sim C3B-C7B \\sim C3A-C4A
 with sigma of 0.02
 C14A-C10A \\sim C13A-C14A \\sim C12A-C13A \\sim C12A-C11A \\sim C11A-C10A
 with sigma of 0.02
 O2B-C2B \\sim O2A-C2A
 with sigma of 0.02
 Mo2A-C8A \\sim Mo2B-C8B
 with sigma of 0.02
 Mo1B-C2B \\sim Mo1A-C2A
 with sigma of 0.02
 C4B-C6B \\sim C5B-C7B
 with sigma of 0.02
 C3A-C4A \\sim C4A-C5A \\sim C6A-C5A \\sim C7A-C6A \\sim C7A-C3A
 with sigma of 0.02
 Cl4A-C85A \\sim Cl3B-C85B \\sim Cl3A-C85A \\sim Cl4B-C85B
 with sigma of 0.02
 O3A-C8A \\sim O3B-C8B
 with sigma of 0.02
4. Uiso/Uaniso restraints and constraints
F35A \\sim C67A \\sim F35B \\sim F36A \\sim F36B \\sim F34B \\sim F34A: within
1.7A with sigma of 0.01 and sigma for terminal atoms of 0.01 within 1.7A
Mo1B \\sim Mo1A \\sim Mo2A \\sim Mo2B: within 3.3A with sigma of 0.01 and sigma
for terminal atoms of 0.01 within 3.3A
F33B \\sim C66B \\sim F32: within 1.7A with sigma of 0.01 and sigma for
terminal atoms of 0.01 within 1.7A
Cl6A \\sim C86A \\sim Cl5A \\sim Cl6B \\sim C86B \\sim Cl5B: within 1.9A with
sigma of 0.04 and sigma for terminal atoms of 0.08 within 1.9A
F44A \\sim F45A \\sim C71A \\sim F44B \\sim F43A \\sim C71B \\sim F43B \\sim
F45B: within 1.7A with sigma of 0.01 and sigma for terminal atoms of 0.02
within 1.7A
F25B \\sim C63B \\sim F26B \\sim F27B: within 1.7A with sigma of 0.01 and sigma
for terminal atoms of 0.01 within 1.7A
C64 \\sim C65B \\sim C65A \\sim C66B \\sim C66A \\sim C67A \\sim C67B: within
1.7A with sigma of 0.01 and sigma for terminal atoms of 0.01 within 1.7A
F29A \\sim C65A \\sim F30 \\sim F28A \\sim F29B \\sim F28B \\sim C65B: within
1.7A with sigma of 0.01 and sigma for terminal atoms of 0.01 within 1.7A
O20A \\sim O20B: within 1.7A with sigma of 0.01 and sigma for terminal atoms of
0.02 within 1.7A
C70A \\sim C71A \\sim C69A: within 1.7A with sigma of 0.01 and sigma for
terminal atoms of 0.01 within 1.7A
F48B \\sim F48A \\sim F46 \\sim C73 \\sim F47A \\sim F47B: within 1.7A with
sigma of 0.01 and sigma for terminal atoms of 0.02 within 1.7A
C19A \\sim C19B \\sim C20A \\sim C20B \\sim C21A \\sim C21B \\sim C17B \\sim
C17A \\sim C18B \\sim C18A: within 1.7A with sigma of 0.01 and sigma for
terminal atoms of 0.01 within 1.7A
C68 \\sim C69B \\sim C69A \\sim C71B \\sim C71A \\sim C70B \\sim C70A: within
1.7A with sigma of 0.01 and sigma for terminal atoms of 0.02 within 1.7A
C13A \\sim C14A \\sim C10A \\sim C17 \\sim C11A \\sim C7 \\sim C12A \\sim C20
\\sim C61 \\sim C62: within 1.7A with sigma of 0.02 and sigma for terminal
atoms of 0.04 within 1.7A
F41A \\sim C70A \\sim F41B \\sim F42A \\sim F42B \\sim F40B \\sim F40A \\sim
C70B: within 1.7A with sigma of 0.01 and sigma for terminal atoms of 0.02
within 1.7A
F38A \\sim F37B \\sim C69A \\sim F37A \\sim C69B \\sim F38B \\sim F39A \\sim
F39B: within 1.7A with sigma of 0.01 and sigma for terminal atoms of 0.02
within 1.7A
O3B \\sim O3A \\sim C8B \\sim C8A: within 1.7A with sigma of 0.02 and sigma for
terminal atoms of 0.02 within 1.7A
C2B \\sim C2A \\sim O2A \\sim O2B: within 1.9A with sigma of 0.02 and sigma for
terminal atoms of 0.02 within 1.9A
C7B \\sim C3B \\sim C4B \\sim C5B \\sim C1A \\sim C6B \\sim O1A: within 1.9A
with sigma of 0.01 and sigma for terminal atoms of 0.02 within 1.9A
C56 \\sim C59 \\sim C57 \\sim C58: within 1.7A with sigma of 0.01 and sigma for
terminal atoms of 0.01 within 1.7A
C85B \\sim Cl4B \\sim Cl3B \\sim C85A \\sim Cl4A \\sim Cl3A: within 1.9A with
sigma of 0.02 and sigma for terminal atoms of 0.04 within 1.9A
F15B \\sim F15A \\sim C58 \\sim F13A \\sim F13B \\sim F14B \\sim F14A: within
1.7A with sigma of 0.01 and sigma for terminal atoms of 0.01 within 1.7A
F18 \\sim F16A \\sim F16B \\sim F17A \\sim F17B \\sim C59: within 1.7A with
sigma of 0.01 and sigma for terminal atoms of 0.01 within 1.7A
F10A \\sim F10B \\sim F11B \\sim C57 \\sim F11A \\sim F12B \\sim F12A: within
1.7A with sigma of 0.01 and sigma for terminal atoms of 0.01 within 1.7A
C60 \\sim C62B \\sim C62A \\sim C63A \\sim C63B \\sim C61B \\sim C61A: within
1.7A with sigma of 0.01 and sigma for terminal atoms of 0.02 within 1.7A
C62B \\sim F22B: within 1.7A with sigma of 0.01 and sigma for terminal atoms of
0.02 within 1.7A
F20B \\sim C61B \\sim F21B \\sim F19B: within 1.7A with sigma of 0.01 and sigma
for terminal atoms of 0.02 within 1.7A
F5A \\sim C54A \\sim F6A \\sim F4 \\sim F5B \\sim C54B \\sim F6B: within 1.7A
with sigma of 0.02 and sigma for terminal atoms of 0.02 within 1.7A
F8A \\sim C55A \\sim F8B \\sim F9A \\sim F7 \\sim C55B \\sim F9B: within 1.7A
with sigma of 0.02 and sigma for terminal atoms of 0.02 within 1.7A
F2A \\sim C53A \\sim F3A \\sim F1 \\sim F2B \\sim C53B \\sim F3B: within 1.7A
with sigma of 0.02 and sigma for terminal atoms of 0.02 within 1.7A
O19B \\sim O19A: within 1.7A with sigma of 0.01 and sigma for terminal atoms of
0.02 within 1.7A
Uanis(C2B) \\sim Ueq: with sigma of 0.02 and sigma for terminal atoms of 0.08
5. Others
 Fixed Sof: Mo3A(0.52) Mo2A(0.76) Mo1A(0.76) Cl4A(0.75) Cl6A(0.8) Cl5A(0.8)
 Cl3A(0.75) F48A(0.68) O3A(0.76) O2A(0.76) C8A(0.76) C2A(0.76) C17(0.76)
 H17(0.76) F47A(0.68) C61(0.76) H61(0.76) C20(0.76) H20(0.76) C1A(0.76)
 C85A(0.75) H85A(0.75) H85B(0.75) C19A(0.52) H19A(0.52) C20A(0.52) H20A(0.52)
 C62(0.76) H62(0.76) C5A(0.76) H5A(0.76) C7(0.76) H7(0.76) C4A(0.76) H4A(0.76)
 C17A(0.52) H17A(0.52) C6A(0.76) H6A(0.76) C18A(0.52) H18A(0.52) C3A(0.76)
 H3A(0.76) O1A(0.76) C7A(0.76) H7A(0.76) C21A(0.52) H21A(0.52) C86A(0.8)
 H86A(0.8) H86B(0.8) Mo1B(0.24) Mo2B(0.24) C71A(0.55) F43A(0.55) F44A(0.55)
 F45A(0.55) C70A(0.55) F41A(0.55) F42A(0.55) F40A(0.55) C69A(0.55) F39A(0.55)
 F37A(0.55) F38A(0.55) C53A(0.5) F2A(0.5) F3A(0.5) C55A(0.5) F8A(0.5) F9A(0.5)
 C54A(0.5) F5A(0.5) F6A(0.5) C53B(0.5) F2B(0.5) F3B(0.5) C55B(0.5) F9B(0.5)
 F8B(0.5) C54B(0.5) F5B(0.5) F6B(0.5) C18B(0.48) H18B(0.48) C17B(0.48)
 H17B(0.48) C21B(0.48) H21B(0.48) C20B(0.48) H20B(0.48) C19B(0.48) H19B(0.48)
 Mo3B(0.48) F12A(0.46) F10A(0.46) F11A(0.46) F16B(0.54) F17B(0.54) F14A(0.46)
 F15A(0.46) F13A(0.46) F10B(0.54) F12B(0.54) F11B(0.54) F16A(0.46) F17A(0.46)
 F15B(0.54) F14B(0.54) F13B(0.54) O20A(0.71) C67A(0.71) F34A(0.71) F35A(0.71)
 F36A(0.71) C66A(0.71) F33A(0.71) C65A(0.71) F29A(0.71) F28A(0.71) O20B(0.29)
 C67B(0.29) F34B(0.29) F35B(0.29) F36B(0.29) C66B(0.29) F33B(0.29) C65B(0.29)
 F29B(0.29) F28B(0.29) C12A(0.24) H12A(0.24) C13A(0.24) H13A(0.24) C14A(0.24)
 H14A(0.24) C10A(0.24) H10A(0.24) C11A(0.24) H11A(0.24) C8B(0.24) O3B(0.24)
 O19A(0.7) C62A(0.7) F22A(0.7) C61A(0.7) F19A(0.7) F20A(0.7) F21A(0.7)
 C63A(0.7) F25A(0.7) F26A(0.7) F27A(0.7) O19B(0.3) C62B(0.3) F22B(0.3)
 C61B(0.3) F19B(0.3) F20B(0.3) F21B(0.3) C63B(0.3) F25B(0.3) F26B(0.3)
 F27B(0.3) C3B(0.24) H3B(0.24) C7B(0.24) H7B(0.24) C6B(0.24) H6B(0.24)
 C5B(0.24) H5B(0.24) C4B(0.24) H4B(0.24) C2B(0.24) O2B(0.24) C1B(0.24)
 O1B(0.24) C71B(0.45) F45B(0.45) F43B(0.45) F44B(0.45) C70B(0.45) F41B(0.45)
 F42B(0.45) F40B(0.45) C69B(0.45) F39B(0.45) F37B(0.45) F38B(0.45) F48B(0.32)
 F47B(0.32) Cl6B(0.2) Cl5B(0.2) C86B(0.2) H86C(0.2) H86D(0.2) Cl4B(0.25)
 Cl3B(0.25) C85B(0.25) H85C(0.25) H85D(0.25)
6.a Ternary CH refined with riding coordinates:
 C18A(H18A), C21A(H21A), C20B(H20B)
6.b Secondary CH2 refined with riding coordinates:
 C85A(H85A,H85B), C84(H84A,H84B), C86A(H86A,H86B), C86B(H86C,H86D), C85B(H85C,
 H85D)
6.c Aromatic/amide H refined with riding coordinates:
 C53(H53), C46(H46), C45(H45), C55(H55), C1(H1), C42(H42), C49(H49), C5(H5),
 C24(H24), C17(H17), C54(H54), C61(H61), C38(H38), C47(H47), C35(H35), C32(H32),
  C25(H25), C26(H26), C40(H40), C20(H20), C34(H34), C41(H41), C48(H48),
 C27(H27), C28(H28), C19A(H19A), C39(H39), C20A(H20A), C33(H33), C62(H62),
 C31(H31), C5A(H5A), C7(H7), C4A(H4A), C17A(H17A), C6A(H6A), C3A(H3A), C7A(H7A),
  C18B(H18B), C17B(H17B), C21B(H21B), C19B(H19B), C12A(H12A), C13A(H13A),
 C14A(H14A), C10A(H10A), C11A(H11A), C3B(H3B), C7B(H7B), C6B(H6B), C5B(H5B),
 C4B(H4B)
;
_olex2_submission_special_instructions 'No special instructions were received'
_oxdiff_exptl_absorpt_empirical_details
;
Empirical correction (ABSPACK) includes:
- Absorption correction using spherical harmonics
- Frame scaling
;
_oxdiff_exptl_absorpt_empirical_full_max 1.229
_oxdiff_exptl_absorpt_empirical_full_min 0.866

loop_
_space_group_symop_operation_xyz
'x, y, z'
'-x, y+1/2, -z'

loop_
_atom_site_label
_atom_site_type_symbol
_atom_site_fract_x
_atom_site_fract_y
_atom_site_fract_z
_atom_site_U_iso_or_equiv
_atom_site_adp_type
_atom_site_occupancy
_atom_site_site_symmetry_order
_atom_site_calc_flag
_atom_site_refinement_flags_posn
_atom_site_refinement_flags_adp
_atom_site_refinement_flags_occupancy
_atom_site_disorder_assembly
_atom_site_disorder_group
Sb1 Sb 1.10596(6) 0.69725(2) 0.05424(3) 0.02964(14) Uani 1 1 d . . . . .
Sb3 Sb 1.11147(6) 0.59645(2) 0.49516(3) 0.02965(14) Uani 1 1 d . . . . .
Sb2 Sb 0.84745(6) 0.70915(2) 0.06243(3) 0.03220(14) Uani 1 1 d . . . . .
Sb4 Sb 0.90450(6) 0.54448(2) 0.45796(3) 0.03130(14) Uani 1 1 d . . . . .
Ag1 Ag 0.99611(7) 0.67442(3) 0.16483(4) 0.03172(16) Uani 1 1 d . . . . .
Ag2 Ag 1.01025(7) 0.60512(2) 0.37340(4) 0.03224(16) Uani 1 1 d . . . . .
Mo8 Mo 1.09317(8) 0.50556(3) 0.53149(4) 0.02689(17) Uani 1 1 d . . . . .
Mo6 Mo 0.95503(8) 0.67794(3) -0.04809(4) 0.02967(17) Uani 1 1 d . . . . .
Mo7 Mo 0.92555(8) 0.58354(3) 0.57818(4) 0.02931(17) Uani 1 1 d . . . . .
Mo5 Mo 0.98200(8) 0.77470(3) 0.00550(4) 0.02865(17) Uani 1 1 d . . . . .
Mo4 Mo 1.04702(9) 0.75572(3) 0.35831(4) 0.0351(2) Uani 1 1 d . . . . .
Mo3A Mo 0.7757(13) 0.7401(4) 0.3189(7) 0.0287(12) Uani 0.52 1 d . . P A 1
Mo2A Mo 1.2116(4) 0.54040(11) 0.1917(2) 0.0288(6) Uani 0.76 1 d D U P B 1
Mo1A Mo 0.92669(15) 0.52500(6) 0.20762(9) 0.0370(4) Uani 0.76 1 d D U P B 1
P3 P 0.9729(2) 0.71592(9) 0.26390(13) 0.0300(5) Uani 1 1 d . . . . .
P4 P 0.9328(3) 0.68187(9) 0.34613(13) 0.0331(6) Uani 1 1 d . . . . .
P1 P 1.0321(3) 0.59408(9) 0.19128(14) 0.0391(6) Uani 1 1 d . . . . .
P2 P 1.0808(3) 0.56611(9) 0.27829(13) 0.0321(5) Uani 1 1 d . . . . .
Al1 Al 1.4890(2) 0.31281(8) 0.34038(13) 0.0205(5) Uani 1 1 d . . . . .
Al2 Al 0.4508(3) 0.47856(10) -0.15873(14) 0.0275(6) Uani 1 1 d . . . . .
Cl2 Cl 1.3326(5) 0.74373(18) 0.1961(3) 0.0884(14) Uani 1 1 d . . . . .
Cl4A Cl 0.4602(5) 0.69877(19) 0.0187(2) 0.0622(12) Uani 0.75 1 d D U P C 1
Cl1 Cl 1.5525(5) 0.7788(2) 0.1364(3) 0.0953(15) Uani 1 1 d . . . . .
Cl6A Cl 1.5007(6) 0.5673(3) 0.4789(3) 0.0857(17) Uani 0.8 1 d D U P D 1
Cl5A Cl 1.5553(7) 0.6011(3) 0.3564(4) 0.105(2) Uani 0.8 1 d D U P D 1
O10 O 1.0748(9) 0.8096(3) 0.1374(4) 0.049(2) Uani 1 1 d . . . . .
O11 O 0.6716(8) 0.7025(3) -0.0861(4) 0.049(2) Uani 1 1 d . . . . .
Cl3A Cl 0.5260(11) 0.6105(3) 0.0655(4) 0.113(3) Uani 0.75 1 d D U P C 1
F63 F 0.0549(10) 0.5296(3) -0.1597(7) 0.102(4) Uani 1 1 d . . . . .
O22 O 0.5163(9) 0.4421(3) -0.2101(4) 0.047(2) Uani 1 1 d . . . . .
O8 O 0.9923(10) 0.7234(4) 0.4943(4) 0.058(2) Uani 1 1 d . . . . .
F52 F 0.4701(10) 0.4522(4) -0.3723(4) 0.075(3) Uani 1 1 d . . . . .
F60 F 0.1410(11) 0.4093(3) -0.2249(4) 0.079(3) Uani 1 1 d . . . . .
F53 F 0.5505(10) 0.5043(3) -0.3154(4) 0.075(3) Uani 1 1 d . . . . .
O13 O 0.6949(8) 0.5174(3) 0.5781(4) 0.056(2) Uani 1 1 d . . . . .
O9 O 1.2666(8) 0.7771(3) -0.0324(5) 0.059(3) Uani 1 1 d . . . . .
F62 F 0.0928(11) 0.4930(4) -0.2417(5) 0.088(3) Uani 1 1 d . . . . .
O7 O 1.2778(9) 0.6895(4) 0.3614(5) 0.070(3) Uani 1 1 d . . . . .
O12 O 0.8708(9) 0.5890(3) 0.0142(5) 0.060(3) Uani 1 1 d . . . . .
O24 O 0.5027(8) 0.5309(3) -0.1801(5) 0.053(2) Uani 1 1 d . . . . .
F48A F 0.5272(16) 0.3575(6) -0.2408(10) 0.068(4) Uani 0.68 1 d D U P E 1
F70 F 0.2735(8) 0.5840(3) -0.1773(5) 0.072(3) Uani 1 1 d . . . . .
F57 F 0.2287(11) 0.4386(4) -0.0422(4) 0.088(3) Uani 1 1 d . . . . .
C36 C 0.7743(10) 0.6939(4) -0.0690(5) 0.038(2) Uani 1 1 d . . . . .
O6 O 0.6569(11) 0.6723(4) 0.2174(7) 0.081(4) Uani 1 1 d . . . . .
O3A O 1.3702(15) 0.6272(6) 0.2141(10) 0.067(4) Uani 0.76 1 d D U P B 1
O16 O 1.2474(10) 0.4977(3) 0.4099(5) 0.062(3) Uani 1 1 d . . . . .
F49 F 0.7429(10) 0.3999(4) -0.2447(6) 0.098(4) Uani 1 1 d . . . . .
O14 O 0.7564(11) 0.6533(4) 0.5056(6) 0.081(4) Uani 1 1 d . . . . .
F58 F 0.0792(11) 0.3924(3) -0.1338(5) 0.082(3) Uani 1 1 d . . . . .
C29 C 1.1623(11) 0.7737(4) -0.0163(6) 0.041(3) Uani 1 1 d . . . . .
O4 O 1.1728(11) 0.5682(3) 0.0530(5) 0.063(3) Uani 1 1 d . . . . .
F69 F 0.4561(10) 0.6336(3) -0.1045(5) 0.082(3) Uani 1 1 d . . . . .
O5 O 0.8083(10) 0.8070(3) 0.2094(5) 0.066(3) Uani 1 1 d . . . . .
F59 F 0.2723(10) 0.3926(3) -0.1465(5) 0.075(3) Uani 1 1 d . . . . .
F51 F 0.7220(9) 0.4314(4) -0.3349(5) 0.088(3) Uani 1 1 d . . . . .
F68 F 0.4228(11) 0.5672(4) -0.0753(5) 0.094(4) Uani 1 1 d . . . . .
F64 F 0.7162(8) 0.5741(4) -0.1936(5) 0.088(3) Uani 1 1 d . . . . .
C37 C 0.9003(11) 0.6219(4) -0.0064(6) 0.043(3) Uani 1 1 d . . . . .
C30 C 1.0409(11) 0.7954(4) 0.0895(6) 0.041(3) Uani 1 1 d . . . . .
C53 C 0.9430(12) 0.4480(4) 0.5452(6) 0.041(3) Uani 1 1 d . . . . .
H53 H 0.857910 0.449501 0.528886 0.050 Uiso 1 1 calc R U . . .
C46 C 0.9674(14) 0.6432(4) 0.6445(7) 0.053(3) Uani 1 1 d . . . . .
H46 H 0.962775 0.672834 0.628837 0.064 Uiso 1 1 calc R U . . .
O2A O 1.0029(14) 0.4543(5) 0.3113(10) 0.072(5) Uani 0.76 1 d D U P B 1
F46 F 0.5425(11) 0.3687(3) -0.3369(4) 0.079(3) Uani 1 1 d D U . . .
F71 F 0.3529(9) 0.5713(4) -0.2669(5) 0.081(3) Uani 1 1 d . . . . .
C45 C 0.8614(12) 0.6177(4) 0.6668(6) 0.047(3) Uani 1 1 d . . . . .
H45 H 0.775821 0.627364 0.668789 0.056 Uiso 1 1 calc R U . . .
O23 O 0.2890(7) 0.4798(3) -0.1624(4) 0.046(2) Uani 1 1 d . . . . .
F54 F 0.3662(8) 0.4776(3) -0.2979(4) 0.068(2) Uani 1 1 d . . . . .
F50 F 0.7395(9) 0.4709(4) -0.2516(6) 0.095(4) Uani 1 1 d . . . . .
C43 C 0.7804(11) 0.5400(5) 0.5751(5) 0.045(3) Uani 1 1 d . . . . .
C76 C 0.1757(9) 0.4644(3) -0.1464(5) 0.030(2) Uani 1 1 d . . . . .
F72 F 0.3687(11) 0.6354(3) -0.2238(6) 0.090(3) Uani 1 1 d . . . . .
F65 F 0.6304(12) 0.6386(4) -0.1983(6) 0.099(4) Uani 1 1 d . . . . .
F56 F 0.2121(11) 0.5092(4) -0.0564(5) 0.092(3) Uani 1 1 d . . . . .
F55 F 0.0475(10) 0.4672(5) -0.0581(5) 0.106(4) Uani 1 1 d . . . . .
O15 O 1.3311(9) 0.5473(3) 0.6025(5) 0.056(2) Uani 1 1 d . . . . .
C8A C 1.310(2) 0.5956(6) 0.2056(15) 0.048(4) Uani 0.76 1 d D U P B 1
C50 C 1.2442(11) 0.5336(4) 0.5746(6) 0.040(3) Uani 1 1 d . . . . .
F66 F 0.5933(9) 0.5920(4) -0.2729(4) 0.078(3) Uani 1 1 d . . . . .
C55 C 1.1180(11) 0.4536(3) 0.6110(6) 0.040(3) Uani 1 1 d . . . . .
H55 H 1.171586 0.459984 0.646511 0.048 Uiso 1 1 calc R U . . .
F61 F -0.0423(8) 0.4677(4) -0.1757(5) 0.084(3) Uani 1 1 d . . . . .
F67 F 0.6145(10) 0.5920(4) -0.0853(5) 0.086(3) Uani 1 1 d . . . . .
C44 C 0.8199(14) 0.6272(5) 0.5303(7) 0.053(3) Uani 1 1 d . . . . .
C1 C 1.0478(12) 0.4318(4) 0.5137(6) 0.043(3) Uani 1 1 d . . . . .
H1 H 1.045757 0.421006 0.471998 0.052 Uiso 1 1 calc R U . . .
C15 C 0.7029(12) 0.6967(5) 0.2526(8) 0.054(3) Uani 1 1 d . . . . .
C9 C 1.1815(13) 0.5587(4) 0.1023(6) 0.046(3) Uani 1 1 d . . . . .
C2A C 0.9829(16) 0.4802(7) 0.2729(11) 0.049(5) Uani 0.76 1 d D U P B 1
C42 C 0.9669(16) 0.6802(6) -0.1569(6) 0.062(4) Uani 1 1 d . . . . .
H42 H 0.899892 0.692215 -0.182787 0.074 Uiso 1 1 calc R U . . .
C49 C 0.9110(13) 0.5759(4) 0.6848(6) 0.048(3) Uani 1 1 d . . . . .
H49 H 0.863717 0.551947 0.701276 0.057 Uiso 1 1 calc R U . . .
C22 C 1.1918(11) 0.7135(6) 0.3610(6) 0.053(3) Uani 1 1 d . . . . .
C23 C 1.0104(11) 0.7348(4) 0.4437(6) 0.044(3) Uani 1 1 d . . . . .
C5 C 1.1567(12) 0.4341(4) 0.5543(7) 0.045(3) Uani 1 1 d . . . . .
H5 H 1.239993 0.424535 0.545519 0.054 Uiso 1 1 calc R U . . .
C51 C 1.1883(12) 0.5018(4) 0.4557(6) 0.043(3) Uani 1 1 d . . . . .
C24 C 0.9977(18) 0.8334(4) 0.3425(8) 0.065(4) Uani 1 1 d . . . . .
H24 H 0.914609 0.845107 0.335225 0.078 Uiso 1 1 calc R U . . .
C77 C 0.1621(14) 0.4713(5) -0.0750(7) 0.059(4) Uani 1 1 d . . . . .
C17 C 1.4012(17) 0.5073(7) 0.1720(9) 0.045(4) Uani 0.76 1 d . U P B 1
H17 H 1.459759 0.522376 0.146968 0.054 Uiso 0.76 1 calc R U P B 1
C54 C 0.9861(10) 0.4618(3) 0.6052(6) 0.037(2) Uani 1 1 d . . . . .
H54 H 0.935373 0.474354 0.636250 0.044 Uiso 1 1 calc R U . . .
C80 C 0.4958(11) 0.5761(4) -0.1774(6) 0.046(3) Uani 1 1 d . . . . .
F47A F 0.3648(12) 0.3866(5) -0.2943(8) 0.068(4) Uani 0.68 1 d D U P E 1
C61 C 1.3058(17) 0.4782(6) 0.1513(8) 0.043(4) Uani 0.76 1 d . U P B 1
H61 H 1.287108 0.470523 0.108973 0.051 Uiso 0.76 1 calc R U P B 1
C38 C 0.9790(15) 0.6352(5) -0.1354(7) 0.060(4) Uani 1 1 d . . . . .
H38 H 0.921001 0.611612 -0.145106 0.072 Uiso 1 1 calc R U . . .
C47 C 1.0761(14) 0.6175(4) 0.6496(6) 0.049(3) Uani 1 1 d . . . . .
H47 H 1.158669 0.626342 0.638556 0.058 Uiso 1 1 calc R U . . .
C35 C 0.8541(12) 0.7957(4) -0.0835(6) 0.043(3) Uani 1 1 d . . . . .
H35 H 0.837658 0.776007 -0.117652 0.052 Uiso 1 1 calc R U . . .
C32 C 0.9494(13) 0.8482(4) -0.0182(7) 0.054(4) Uani 1 1 d . . . . .
H32 H 1.008574 0.869295 -0.001203 0.064 Uiso 1 1 calc R U . . .
C78 C 0.1619(16) 0.4137(5) -0.1629(7) 0.058(4) Uani 1 1 d . . . . .
C25 C 1.0801(17) 0.8196(5) 0.2984(8) 0.066(4) Uani 1 1 d . . . . .
H25 H 1.061564 0.819001 0.254744 0.079 Uiso 1 1 calc R U . . .
C79 C 0.0717(17) 0.4906(6) -0.1809(9) 0.071(4) Uani 1 1 d . . . . .
C26 C 1.1983(18) 0.8064(6) 0.3284(9) 0.076(5) Uani 1 1 d . . . . .
H26 H 1.271743 0.796097 0.308531 0.091 Uiso 1 1 calc R U . . .
C81 C 0.6101(17) 0.5959(7) -0.2102(8) 0.078(5) Uani 1 1 d . . . . .
C40 C 1.1504(13) 0.6749(5) -0.0963(6) 0.053(3) Uani 1 1 d . . . . .
H40 H 1.227829 0.682922 -0.074888 0.063 Uiso 1 1 calc R U . . .
C20 C 1.2413(17) 0.4618(6) 0.2022(8) 0.045(4) Uani 0.76 1 d . U P B 1
H20 H 1.174330 0.440522 0.201079 0.054 Uiso 0.76 1 calc R U P B 1
C83 C 0.3706(13) 0.5922(5) -0.2116(7) 0.058(3) Uani 1 1 d . . . . .
C74 C 0.6895(14) 0.4331(7) -0.2758(8) 0.066(4) Uani 1 1 d . . . . .
C34 C 0.7823(12) 0.8002(4) -0.0316(6) 0.044(3) Uani 1 1 d . . . . .
H34 H 0.707029 0.783992 -0.023758 0.053 Uiso 1 1 calc R U . . .
C41 C 1.0733(13) 0.7032(5) -0.1324(6) 0.049(3) Uani 1 1 d . . . . .
H41 H 1.090359 0.733883 -0.139479 0.059 Uiso 1 1 calc R U . . .
C1A C 0.986(2) 0.4887(8) 0.1354(12) 0.069(5) Uani 0.76 1 d . U P B 1
C72 C 0.5449(10) 0.4320(4) -0.2681(5) 0.036(2) Uani 1 1 d . . . . .
C85A C 0.473(3) 0.6633(6) 0.0817(11) 0.082(6) Uani 0.75 1 d D U P C 1
H85A H 0.532195 0.676825 0.113486 0.098 Uiso 0.75 1 calc R U P C 1
H85B H 0.389066 0.660877 0.100180 0.098 Uiso 0.75 1 calc R U P C 1
C48 C 1.0422(12) 0.5753(4) 0.6745(5) 0.041(3) Uani 1 1 d . . . . .
H48 H 1.098181 0.550902 0.682742 0.050 Uiso 1 1 calc R U . . .
C75 C 0.4807(13) 0.4671(5) -0.3149(6) 0.054(3) Uani 1 1 d . . . . .
C27 C 1.185(2) 0.8114(6) 0.3923(9) 0.079(6) Uani 1 1 d . . . . .
H27 H 1.248271 0.805543 0.423909 0.095 Uiso 1 1 calc R U . . .
C28 C 1.0628(18) 0.8265(5) 0.4017(7) 0.065(4) Uani 1 1 d . . . . .
H28 H 1.027838 0.831405 0.441223 0.078 Uiso 1 1 calc R U . . .
C19A C 0.742(3) 0.7797(10) 0.4124(13) 0.060(4) Uani 0.52 1 d D U P A 1
H19A H 0.806103 0.793878 0.437587 0.072 Uiso 0.52 1 calc R U P A 1
C39 C 1.0925(13) 0.6313(5) -0.0969(7) 0.059(4) Uani 1 1 d . . . . .
H39 H 1.123384 0.605242 -0.075932 0.071 Uiso 1 1 calc R U . . .
C20A C 0.691(3) 0.7355(11) 0.4191(14) 0.061(5) Uani 0.52 1 d D U P A 1
H20A H 0.718432 0.714416 0.450019 0.073 Uiso 0.52 1 calc R U P A 1
C33 C 0.8398(14) 0.8331(4) 0.0085(7) 0.053(3) Uani 1 1 d . . . . .
H33 H 0.808247 0.843113 0.046897 0.063 Uiso 1 1 calc R U . . .
C62 C 1.2954(17) 0.4830(7) 0.2552(10) 0.049(4) Uani 0.76 1 d . U P B 1
H62 H 1.269133 0.479619 0.296680 0.058 Uiso 0.76 1 calc R U P B 1
C82 C 0.4952(14) 0.5925(6) -0.1092(9) 0.068(4) Uani 1 1 d . . . . .
C31 C 0.9550(15) 0.8253(4) -0.0764(7) 0.060(4) Uani 1 1 d . . . . .
H31 H 1.018463 0.829756 -0.105949 0.072 Uiso 1 1 calc R U . . .
C84 C 1.3916(16) 0.7762(7) 0.1371(9) 0.082(5) Uani 1 1 d . . . . .
H84A H 1.359064 0.764175 0.096507 0.098 Uiso 1 1 calc R U . . .
H84B H 1.358036 0.806922 0.141020 0.098 Uiso 1 1 calc R U . . .
C5A C 0.7522(16) 0.5718(6) 0.1764(9) 0.061(5) Uani 0.76 1 d D . P B 1
H5A H 0.761987 0.599531 0.155564 0.073 Uiso 0.76 1 calc R U P B 1
C7 C 1.3943(19) 0.5100(7) 0.2363(10) 0.057(4) Uani 0.76 1 d . U P B 1
H7 H 1.448380 0.527408 0.263114 0.068 Uiso 0.76 1 calc R U P B 1
C4A C 0.7404(18) 0.5302(6) 0.1477(11) 0.067(6) Uani 0.76 1 d D . P B 1
H4A H 0.742683 0.525172 0.104096 0.080 Uiso 0.76 1 calc R U P B 1
C17A C 0.571(4) 0.7691(11) 0.3401(16) 0.064(4) Uani 0.52 1 d D U P A 1
H17A H 0.501416 0.776140 0.311973 0.076 Uiso 0.52 1 calc R U P A 1
C6A C 0.747(2) 0.5660(7) 0.2421(11) 0.072(7) Uani 0.76 1 d D . P B 1
H6A H 0.751105 0.588536 0.273318 0.086 Uiso 0.76 1 calc R U P B 1
C73 C 0.4932(15) 0.3864(5) -0.2853(7) 0.072(4) Uani 1 1 d D U . . .
C18A C 0.673(3) 0.7976(12) 0.3595(14) 0.063(5) Uani 0.52 1 d D U P A 1
H18A H 0.682382 0.829147 0.344935 0.076 Uiso 0.52 1 calc R U P A 1
C3A C 0.7244(19) 0.4962(6) 0.1932(11) 0.076(7) Uani 0.76 1 d D . P B 1
H3A H 0.709781 0.465205 0.186864 0.091 Uiso 0.76 1 calc R U P B 1
O1A O 1.0093(17) 0.4659(5) 0.0972(8) 0.076(4) Uani 0.76 1 d . U P B 1
C7A C 0.7357(19) 0.5203(7) 0.2505(12) 0.086(8) Uani 0.76 1 d D . P B 1
H7A H 0.735356 0.506444 0.290299 0.103 Uiso 0.76 1 calc R U P B 1
C21A C 0.594(2) 0.7283(11) 0.3716(13) 0.061(4) Uani 0.52 1 d D U P A 1
H21A H 0.538626 0.701071 0.367684 0.073 Uiso 0.52 1 calc R U P A 1
C86A C 1.447(3) 0.6014(11) 0.4173(11) 0.104(9) Uani 0.8 1 d D U P D 1
H86A H 1.436436 0.632337 0.432560 0.125 Uiso 0.8 1 calc R U P D 1
H86B H 1.363070 0.590667 0.401036 0.125 Uiso 0.8 1 calc R U P D 1
Mo1B Mo 0.9662(8) 0.51043(19) 0.2076(4) 0.0582(17) Uani 0.24 1 d D U P B 2
Mo2B Mo 1.2317(14) 0.5484(5) 0.2004(8) 0.051(3) Uani 0.24 1 d D U P B 2
C71A C 0.628(3) 0.3986(11) -0.0622(14) 0.105(5) Uani 0.55 1 d D U P F 1
F43A F 0.524(3) 0.3743(11) -0.0635(13) 0.133(7) Uani 0.55 1 d D U P F 1
F44A F 0.700(3) 0.3811(9) -0.0202(12) 0.140(9) Uani 0.55 1 d D U P F 1
F45A F 0.677(2) 0.3900(8) -0.1110(10) 0.110(7) Uani 0.55 1 d D U P F 1
C70A C 0.717(3) 0.4728(11) -0.0454(14) 0.086(5) Uani 0.55 1 d D U P F 1
F41A F 0.698(2) 0.5118(10) -0.0206(10) 0.108(8) Uani 0.55 1 d D U P F 1
F42A F 0.738(3) 0.4727(10) -0.1101(11) 0.092(6) Uani 0.55 1 d D U P F 1
F40A F 0.798(3) 0.4366(10) -0.0270(14) 0.109(7) Uani 0.55 1 d D U P F 1
C69A C 0.543(3) 0.4472(11) 0.0234(13) 0.081(5) Uani 0.55 1 d D U P F 1
F39A F 0.500(3) 0.4881(10) 0.0324(13) 0.098(6) Uani 0.55 1 d D U P F 1
F37A F 0.646(3) 0.4343(13) 0.0580(14) 0.098(8) Uani 0.55 1 d D U P F 1
F38A F 0.448(2) 0.4207(10) 0.0303(10) 0.096(7) Uani 0.55 1 d D U P F 1
C52 C 1.2061(9) 0.3093(3) 0.3398(5) 0.031(2) Uani 1 1 d . . . . .
C53A C 1.142(2) 0.3535(10) 0.3337(15) 0.054(5) Uani 0.5 1 d . U P G 1
F2A F 1.163(3) 0.3825(11) 0.3759(15) 0.080(8) Uani 0.5 1 d . U P G 1
F3A F 1.012(2) 0.3511(7) 0.3319(12) 0.063(6) Uani 0.5 1 d . U P G 1
C55A C 1.144(3) 0.2725(10) 0.294(2) 0.068(6) Uani 0.5 1 d . U P G 1
F8A F 1.118(3) 0.2896(7) 0.2423(13) 0.060(6) Uani 0.5 1 d . U P G 1
F9A F 1.030(3) 0.2638(9) 0.3170(15) 0.082(7) Uani 0.5 1 d . U P G 1
C54A C 1.199(2) 0.2931(11) 0.4085(13) 0.052(5) Uani 0.5 1 d . U P G 1
F5A F 1.235(2) 0.2518(9) 0.4146(11) 0.056(6) Uani 0.5 1 d . U P G 1
F6A F 1.092(3) 0.2990(9) 0.4316(16) 0.064(6) Uani 0.5 1 d . U P G 1
F4 F 1.2836(10) 0.3182(4) 0.4460(4) 0.084(3) Uani 1 1 d . U . . .
O17 O 1.3281(6) 0.3153(3) 0.3244(4) 0.0329(15) Uani 1 1 d . . . . .
C53B C 1.119(3) 0.3324(11) 0.2936(17) 0.058(5) Uani 0.5 1 d . U P G 2
F1 F 1.1620(9) 0.3724(3) 0.2775(5) 0.073(3) Uani 1 1 d . U . . .
F2B F 0.998(2) 0.3352(9) 0.3095(11) 0.061(5) Uani 0.5 1 d . U P G 2
F3B F 1.109(3) 0.3125(9) 0.2385(14) 0.070(6) Uani 0.5 1 d . U P G 2
C55B C 1.175(3) 0.2604(10) 0.338(2) 0.076(6) Uani 0.5 1 d . U P G 2
F9B F 1.213(3) 0.2406(9) 0.3966(19) 0.091(10) Uani 0.5 1 d . U P G 2
F7 F 1.2238(10) 0.2384(3) 0.2936(6) 0.091(3) Uani 1 1 d . U . . .
F8B F 1.054(2) 0.2499(7) 0.3377(16) 0.077(6) Uani 0.5 1 d . U P G 2
C54B C 1.182(3) 0.3325(13) 0.4051(15) 0.063(6) Uani 0.5 1 d . U P G 2
F5B F 1.076(3) 0.3162(9) 0.4329(16) 0.061(6) Uani 0.5 1 d . U P G 2
F6B F 1.193(3) 0.3758(10) 0.4022(12) 0.067(6) Uani 0.5 1 d . U P G 2
C18B C 0.653(3) 0.7881(13) 0.3752(14) 0.062(4) Uani 0.48 1 d D U P A 2
H18B H 0.662992 0.819537 0.379638 0.075 Uiso 0.48 1 calc R U P A 2
C17B C 0.578(4) 0.7659(12) 0.3275(16) 0.061(4) Uani 0.48 1 d D U P A 2
H17B H 0.544605 0.780381 0.291041 0.073 Uiso 0.48 1 calc R U P A 2
C21B C 0.560(3) 0.7201(12) 0.3406(15) 0.064(5) Uani 0.48 1 d D U P A 2
H21B H 0.506185 0.698792 0.319976 0.077 Uiso 0.48 1 calc R U P A 2
C20B C 0.645(3) 0.7147(11) 0.3936(13) 0.061(5) Uani 0.48 1 d D U P A 2
H20B H 0.655344 0.685664 0.416202 0.073 Uiso 0.48 1 calc R U P A 2
C19B C 0.709(3) 0.7553(11) 0.4147(16) 0.064(5) Uani 0.48 1 d D U P A 2
H19B H 0.773188 0.758827 0.446946 0.076 Uiso 0.48 1 calc R U P A 2
Mo3B Mo 0.7694(15) 0.7344(5) 0.3139(8) 0.040(3) Uani 0.48 1 d . . P A 2
C16 C 0.7969(11) 0.7822(4) 0.2481(6) 0.044(3) Uani 1 1 d . . . . .
O18 O 1.5649(7) 0.3217(3) 0.2725(3) 0.0397(18) Uani 1 1 d . . . . .
C56 C 1.5676(11) 0.3230(4) 0.2097(5) 0.039(2) Uani 1 1 d . U . . .
F12A F 1.358(2) 0.3368(10) 0.1832(10) 0.077(5) Uani 0.46 1 d . U P H 1
F10A F 1.495(2) 0.3821(9) 0.1408(12) 0.084(4) Uani 0.46 1 d . U P H 1
F11A F 1.474(2) 0.3918(8) 0.2365(12) 0.084(4) Uani 0.46 1 d . U P H 1
F16B F 1.7947(15) 0.3189(8) 0.2283(9) 0.070(4) Uani 0.54 1 d . U P I 2
F17B F 1.714(2) 0.3821(7) 0.2086(10) 0.076(4) Uani 0.54 1 d . U P I 2
F18 F 1.7201(9) 0.3383(3) 0.1327(4) 0.072(2) Uani 1 1 d . U . . .
C58 C 1.5277(17) 0.2789(6) 0.1808(8) 0.068(3) Uani 1 1 d . U . . .
F14A F 1.637(2) 0.2516(6) 0.1804(10) 0.074(4) Uani 0.46 1 d . U P J 1
F15A F 1.504(2) 0.2894(8) 0.1132(10) 0.068(5) Uani 0.46 1 d . U P J 1
F13A F 1.445(3) 0.2557(8) 0.2065(12) 0.073(4) Uani 0.46 1 d . U P J 1
F10B F 1.4620(18) 0.3526(7) 0.1177(7) 0.072(4) Uani 0.54 1 d . U P H 2
F12B F 1.3752(19) 0.3653(7) 0.2037(9) 0.075(4) Uani 0.54 1 d . U P H 2
F11B F 1.535(2) 0.4002(7) 0.1847(10) 0.084(4) Uani 0.54 1 d . U P H 2
C57 C 1.4771(18) 0.3596(7) 0.1863(8) 0.075(3) Uani 1 1 d . U . . .
F16A F 1.7755(19) 0.2938(8) 0.2049(11) 0.076(4) Uani 0.46 1 d . U P I 1
C59 C 1.7037(14) 0.3354(6) 0.1937(8) 0.063(3) Uani 1 1 d . U . . .
F17A F 1.7618(18) 0.3610(9) 0.2253(10) 0.065(4) Uani 0.46 1 d . U P I 1
F15B F 1.5415(19) 0.2673(6) 0.1273(8) 0.065(4) Uani 0.54 1 d . U P J 2
F14B F 1.542(2) 0.2440(6) 0.2208(9) 0.079(4) Uani 0.54 1 d . U P J 2
F13B F 1.3880(19) 0.2762(8) 0.1863(8) 0.074(4) Uani 0.54 1 d . U P J 2
O20A O 1.5145(11) 0.2584(3) 0.3668(6) 0.027(2) Uani 0.71 1 d . U P K 1
C64 C 1.5979(11) 0.2304(4) 0.3962(6) 0.044(2) Uani 1 1 d . U . . .
C67A C 1.5415(16) 0.1824(6) 0.3886(9) 0.069(3) Uani 0.71 1 d D U P K 1
F34A F 1.4437(13) 0.1795(5) 0.4276(9) 0.083(4) Uani 0.71 1 d D U P K 1
F35A F 1.6223(11) 0.1510(3) 0.4040(8) 0.069(3) Uani 0.71 1 d D U P K 1
F36A F 1.4866(13) 0.1749(4) 0.3343(8) 0.081(3) Uani 0.71 1 d D U P K 1
C66A C 1.7281(18) 0.2303(6) 0.3646(11) 0.047(4) Uani 0.71 1 d . U P K 1
F33A F 1.7218(12) 0.2120(5) 0.3098(6) 0.080(4) Uani 0.71 1 d . . P K 1
F31 F 1.8183(7) 0.2108(3) 0.4011(4) 0.065(2) Uani 1 1 d D . . . .
C65A C 1.6166(18) 0.2400(7) 0.4672(12) 0.084(4) Uani 0.71 1 d D U P K 1
F29A F 1.6977(15) 0.2732(6) 0.4758(7) 0.090(4) Uani 0.71 1 d D U P K 1
F28A F 1.5044(16) 0.2536(7) 0.4869(8) 0.091(4) Uani 0.71 1 d D U P K 1
O20B O 1.541(3) 0.2706(10) 0.3894(15) 0.034(6) Uani 0.29 1 d . U P K 2
C67B C 1.537(3) 0.1941(12) 0.3612(18) 0.060(6) Uani 0.29 1 d D U P K 2
F34B F 1.428(3) 0.1783(11) 0.381(2) 0.082(5) Uani 0.29 1 d D U P K 2
F35B F 1.602(3) 0.1575(9) 0.3569(18) 0.074(5) Uani 0.29 1 d D U P K 2
F36B F 1.499(3) 0.2016(11) 0.3023(17) 0.095(7) Uani 0.29 1 d D U P K 2
C66B C 1.748(5) 0.242(2) 0.390(3) 0.062(5) Uani 0.29 1 d . U P K 2
F33B F 1.778(3) 0.2696(8) 0.4486(12) 0.080(7) Uani 0.29 1 d D U P K 2
F32 F 1.7659(8) 0.2707(3) 0.3544(5) 0.082(3) Uani 1 1 d D U . . .
C65B C 1.580(3) 0.2312(13) 0.468(2) 0.083(4) Uani 0.29 1 d D U P K 2
F29B F 1.553(4) 0.2695(16) 0.495(2) 0.087(5) Uani 0.29 1 d D U P K 2
F30 F 1.6596(12) 0.2063(5) 0.4992(5) 0.109(3) Uani 1 1 d D U . . .
F28B F 1.476(3) 0.2115(15) 0.4831(16) 0.085(6) Uani 0.29 1 d D U P K 2
C12A C 1.289(5) 0.4715(17) 0.218(3) 0.050(7) Uani 0.24 1 d D U P B 2
H12A H 1.223790 0.449833 0.220259 0.060 Uiso 0.24 1 calc R U P B 2
C13A C 1.336(6) 0.4999(19) 0.269(2) 0.054(8) Uani 0.24 1 d D U P B 2
H13A H 1.313977 0.497495 0.311290 0.065 Uiso 0.24 1 calc R U P B 2
C14A C 1.422(5) 0.5327(18) 0.244(3) 0.061(9) Uani 0.24 1 d D U P B 2
H14A H 1.464251 0.556020 0.267068 0.074 Uiso 0.24 1 calc R U P B 2
C10A C 1.432(6) 0.523(2) 0.179(3) 0.061(9) Uani 0.24 1 d D U P B 2
H10A H 1.477347 0.540231 0.149760 0.073 Uiso 0.24 1 calc R U P B 2
C11A C 1.361(6) 0.482(2) 0.164(2) 0.055(8) Uani 0.24 1 d D U P B 2
H11A H 1.361622 0.466070 0.125866 0.066 Uiso 0.24 1 calc R U P B 2
C8B C 1.294(8) 0.6096(17) 0.209(6) 0.052(10) Uani 0.24 1 d D U P B 2
O3B O 1.336(5) 0.6446(12) 0.219(3) 0.056(9) Uani 0.24 1 d D U P B 2
O19A O 1.5452(13) 0.3481(4) 0.3966(7) 0.028(3) Uani 0.7 1 d . U P K 1
C60 C 1.5898(10) 0.3911(4) 0.4132(5) 0.037(2) Uani 1 1 d . U . . .
C62A C 1.7406(18) 0.3900(7) 0.4089(10) 0.048(4) Uani 0.7 1 d . U P K 1
F22A F 1.7906(12) 0.3678(5) 0.4581(7) 0.079(4) Uani 0.7 1 d . . P K 1
F23 F 1.7852(8) 0.4305(4) 0.4140(5) 0.077(3) Uani 1 1 d . . . . .
F24 F 1.7727(8) 0.3684(3) 0.3615(5) 0.069(2) Uani 1 1 d . . . . .
C61A C 1.538(2) 0.4264(6) 0.3661(10) 0.051(4) Uani 0.7 1 d . U P K 1
F19A F 1.4135(10) 0.4177(3) 0.3508(7) 0.061(3) Uani 0.7 1 d . . P K 1
F20A F 1.6043(17) 0.4259(4) 0.3131(7) 0.077(4) Uani 0.7 1 d . . P K 1
F21A F 1.5410(13) 0.4671(3) 0.3884(7) 0.060(3) Uani 0.7 1 d . . P K 1
C63A C 1.5541(14) 0.4010(5) 0.4788(8) 0.048(4) Uani 0.7 1 d D U P K 1
F25A F 1.4328(13) 0.4116(6) 0.4800(8) 0.076(5) Uani 0.7 1 d D . P K 1
F26A F 1.6156(11) 0.4355(4) 0.5031(5) 0.056(3) Uani 0.7 1 d D . P K 1
F27A F 1.559(2) 0.3679(5) 0.5158(7) 0.100(7) Uani 0.7 1 d D . P K 1
O19B O 1.516(3) 0.3633(10) 0.3847(17) 0.030(6) Uani 0.3 1 d . U P K 2
C62B C 1.704(4) 0.4024(14) 0.380(2) 0.041(5) Uani 0.3 1 d . U P K 2
F22B F 1.693(3) 0.4234(14) 0.3295(16) 0.079(9) Uani 0.3 1 d . U P K 2
C61B C 1.539(5) 0.4415(19) 0.420(3) 0.060(5) Uani 0.3 1 d . U P K 2
F19B F 1.404(4) 0.4308(18) 0.456(3) 0.103(12) Uani 0.3 1 d . U P K 2
F20B F 1.459(4) 0.4500(15) 0.370(2) 0.097(10) Uani 0.3 1 d . U P K 2
F21B F 1.609(4) 0.4706(12) 0.434(2) 0.091(9) Uani 0.3 1 d . U P K 2
C63B C 1.618(3) 0.3765(11) 0.4799(18) 0.062(4) Uani 0.3 1 d D U P K 2
F25B F 1.644(2) 0.4052(11) 0.5219(12) 0.062(6) Uani 0.3 1 d D U P K 2
F26B F 1.718(3) 0.3518(11) 0.4802(16) 0.087(7) Uani 0.3 1 d D U P K 2
F27B F 1.537(3) 0.3501(12) 0.5038(17) 0.069(7) Uani 0.3 1 d D U P K 2
C3B C 0.777(4) 0.4877(19) 0.151(3) 0.076(8) Uani 0.24 1 d D U P B 2
H3B H 0.695129 0.500547 0.154859 0.091 Uiso 0.24 1 calc R U P B 2
C7B C 0.872(6) 0.5030(16) 0.110(3) 0.072(6) Uani 0.24 1 d D U P B 2
H7B H 0.864252 0.527193 0.081977 0.087 Uiso 0.24 1 calc R U P B 2
C6B C 0.982(5) 0.475(2) 0.120(4) 0.071(6) Uani 0.24 1 d D U P B 2
H6B H 1.060760 0.478531 0.101221 0.085 Uiso 0.24 1 calc R U P B 2
C5B C 0.950(5) 0.4418(16) 0.164(3) 0.071(6) Uani 0.24 1 d D U P B 2
H5B H 1.003842 0.417799 0.177797 0.085 Uiso 0.24 1 calc R U P B 2
C4B C 0.826(5) 0.4501(17) 0.185(3) 0.076(8) Uani 0.24 1 d D U P B 2
H4B H 0.783064 0.433591 0.215229 0.091 Uiso 0.24 1 calc R U P B 2
C2B C 1.024(8) 0.479(3) 0.287(3) 0.060(10) Uani 0.24 1 d D U P B 2
O2B O 1.056(5) 0.4610(16) 0.332(2) 0.063(9) Uani 0.24 1 d D U P B 2
C1B C 0.813(5) 0.542(2) 0.262(3) 0.047(12) Uani 0.24 1 d . . P B 2
O1B O 0.724(4) 0.5547(11) 0.286(3) 0.073(17) Uani 0.24 1 d . . P B 2
O21 O 0.5016(8) 0.4628(3) -0.0853(4) 0.052(2) Uani 1 1 d . . . . .
C68 C 0.5847(17) 0.4451(6) -0.0452(7) 0.076(3) Uani 1 1 d D U . . .
C71B C 0.532(4) 0.3945(13) -0.0317(17) 0.107(6) Uani 0.45 1 d D U P F 2
F45B F 0.431(3) 0.3972(12) 0.0041(15) 0.130(11) Uani 0.45 1 d D U P F 2
F43B F 0.621(3) 0.3692(12) -0.0025(15) 0.127(8) Uani 0.45 1 d D U P F 2
F44B F 0.500(3) 0.3774(11) -0.0872(12) 0.114(7) Uani 0.45 1 d D U P F 2
C70B C 0.726(3) 0.4546(13) -0.0661(16) 0.093(5) Uani 0.45 1 d D U P F 2
F41B F 0.735(3) 0.4979(11) -0.0959(15) 0.091(7) Uani 0.45 1 d D U P F 2
F42B F 0.743(2) 0.4216(11) -0.1124(13) 0.093(7) Uani 0.45 1 d D U P F 2
F40B F 0.804(3) 0.4628(13) -0.0133(14) 0.097(7) Uani 0.45 1 d D U P F 2
C69B C 0.563(4) 0.4697(14) 0.0180(16) 0.090(5) Uani 0.45 1 d D U P F 2
F39B F 0.630(3) 0.5088(12) 0.0096(15) 0.117(8) Uani 0.45 1 d D U P F 2
F37B F 0.614(4) 0.4483(13) 0.0667(15) 0.083(7) Uani 0.45 1 d D U P F 2
F38B F 0.444(3) 0.4794(14) 0.0244(18) 0.096(7) Uani 0.45 1 d D U P F 2
F48B F 0.466(4) 0.3578(18) -0.241(3) 0.084(9) Uani 0.32 1 d . U P E 2
F47B F 0.371(4) 0.4076(14) -0.324(2) 0.097(9) Uani 0.32 1 d . U P E 2
Cl6B Cl 1.502(4) 0.6046(12) 0.476(2) 0.143(13) Uani 0.2 1 d D U P L 2
Cl5B Cl 1.392(3) 0.5883(18) 0.3674(15) 0.143(14) Uani 0.2 1 d D U P L 2
C86B C 1.531(7) 0.572(3) 0.411(3) 0.11(2) Uani 0.2 1 d D U P L 2
H86C H 1.532349 0.539505 0.420034 0.127 Uiso 0.2 1 calc R U P L 2
H86D H 1.609496 0.580702 0.390239 0.127 Uiso 0.2 1 calc R U P L 2
Cl4B Cl 0.644(3) 0.6059(12) 0.1284(19) 0.151(10) Uani 0.25 1 d D U P M 2
Cl3B Cl 0.405(4) 0.6264(14) 0.0571(13) 0.143(10) Uani 0.25 1 d D U P M 2
C85B C 0.554(6) 0.643(2) 0.083(5) 0.113(13) Uani 0.25 1 d D U P M 2
H85C H 0.545299 0.670832 0.107391 0.136 Uiso 0.25 1 calc R U P M 2
H85D H 0.603433 0.650539 0.046171 0.136 Uiso 0.25 1 calc R U P M 2

loop_
_atom_site_aniso_label
_atom_site_aniso_U_11
_atom_site_aniso_U_22
_atom_site_aniso_U_33
_atom_site_aniso_U_23
_atom_site_aniso_U_13
_atom_site_aniso_U_12
Sb1 0.0278(3) 0.0330(3) 0.0282(3) 0.0034(3) 0.0030(2) 0.0015(2)
Sb3 0.0299(3) 0.0320(3) 0.0274(3) 0.0059(3) 0.0058(2) -0.0016(2)
Sb2 0.0285(3) 0.0381(3) 0.0303(4) 0.0044(3) 0.0040(3) 0.0038(3)
Sb4 0.0301(3) 0.0381(3) 0.0258(3) 0.0050(3) 0.0022(2) -0.0009(3)
Ag1 0.0386(4) 0.0325(3) 0.0242(4) 0.0049(3) 0.0039(3) 0.0063(3)
Ag2 0.0389(4) 0.0332(4) 0.0251(4) 0.0079(3) 0.0073(3) 0.0093(3)
Mo8 0.0285(4) 0.0272(4) 0.0252(4) 0.0032(3) 0.0034(3) 0.0014(3)
Mo6 0.0317(4) 0.0294(4) 0.0279(4) -0.0029(3) 0.0005(3) 0.0038(3)
Mo7 0.0313(4) 0.0308(4) 0.0264(4) 0.0029(3) 0.0094(3) 0.0016(3)
Mo5 0.0354(4) 0.0258(3) 0.0247(4) 0.0027(3) 0.0003(3) 0.0017(3)
Mo4 0.0405(5) 0.0380(4) 0.0269(5) -0.0016(4) 0.0031(4) -0.0039(4)
Mo3A 0.028(2) 0.0268(13) 0.032(2) 0.0077(15) 0.0012(14) 0.0090(14)
Mo2A 0.0278(8) 0.0313(9) 0.0278(16) 0.0057(8) 0.0070(7) 0.0047(6)
Mo1A 0.0310(7) 0.0343(9) 0.0464(9) -0.0005(7) 0.0099(7) -0.0027(6)
P3 0.0306(12) 0.0321(12) 0.0274(13) -0.0009(10) 0.0035(10) 0.0019(10)
P4 0.0384(14) 0.0290(12) 0.0322(14) 0.0083(11) 0.0045(11) 0.0095(10)
P1 0.0487(16) 0.0349(13) 0.0340(15) 0.0077(12) 0.0053(12) 0.0136(12)
P2 0.0394(14) 0.0312(12) 0.0263(13) 0.0022(10) 0.0090(11) 0.0062(10)
Al1 0.0191(12) 0.0218(11) 0.0209(13) 0.0015(10) 0.0037(10) 0.0008(9)
Al2 0.0232(13) 0.0371(15) 0.0225(14) -0.0031(12) 0.0038(11) 0.0012(11)
Cl2 0.088(3) 0.088(3) 0.087(3) 0.000(3) -0.020(3) -0.013(2)
Cl4A 0.054(2) 0.085(3) 0.047(3) 0.005(2) 0.0011(19) -0.007(2)
Cl1 0.071(3) 0.101(3) 0.112(4) 0.009(3) -0.014(3) 0.017(3)
Cl6A 0.070(3) 0.112(5) 0.074(4) 0.019(3) 0.002(3) -0.014(3)
Cl5A 0.104(5) 0.117(5) 0.097(5) 0.014(4) 0.046(4) -0.010(4)
O10 0.063(6) 0.043(4) 0.041(5) -0.014(4) -0.010(4) 0.008(4)
O11 0.040(4) 0.058(5) 0.048(5) 0.002(4) -0.014(4) 0.001(4)
Cl3A 0.186(9) 0.081(4) 0.073(4) -0.002(4) 0.005(5) 0.032(5)
F63 0.080(7) 0.053(5) 0.172(13) -0.011(6) -0.005(7) 0.022(5)
O22 0.054(5) 0.057(5) 0.031(4) -0.007(4) 0.011(4) 0.022(4)
O8 0.061(6) 0.080(7) 0.035(5) 0.008(5) 0.005(4) 0.012(5)
F52 0.090(7) 0.100(7) 0.037(5) 0.010(5) 0.014(4) 0.017(5)
F60 0.121(8) 0.067(5) 0.046(5) -0.011(4) -0.012(5) -0.016(5)
F53 0.093(7) 0.084(6) 0.050(5) 0.012(5) 0.026(5) 0.018(5)
O13 0.038(4) 0.081(7) 0.049(5) 0.008(5) 0.008(4) -0.024(4)
O9 0.045(5) 0.071(6) 0.062(6) 0.033(5) 0.023(4) 0.002(4)
F62 0.112(8) 0.092(7) 0.060(6) 0.038(5) -0.003(6) 0.010(6)
O7 0.036(5) 0.096(8) 0.077(8) -0.008(6) 0.002(5) 0.017(5)
O12 0.059(6) 0.033(4) 0.088(8) 0.012(5) -0.006(5) -0.005(4)
O24 0.044(5) 0.045(5) 0.069(7) 0.002(4) -0.009(4) 0.000(4)
F48A 0.094(12) 0.046(6) 0.063(8) 0.012(6) 0.008(10) 0.001(9)
F70 0.052(5) 0.073(5) 0.093(7) 0.000(5) 0.025(5) 0.014(4)
F57 0.108(8) 0.113(8) 0.043(5) 0.008(6) 0.002(5) -0.040(7)
C36 0.032(5) 0.045(6) 0.036(6) -0.009(5) -0.005(4) -0.002(4)
O6 0.064(7) 0.071(7) 0.105(10) 0.008(7) -0.017(7) -0.019(6)
O3A 0.056(9) 0.064(10) 0.081(9) -0.001(10) 0.005(8) -0.020(8)
O16 0.065(6) 0.068(6) 0.056(6) -0.005(5) 0.034(5) 0.017(5)
F49 0.076(7) 0.112(8) 0.106(9) -0.012(7) -0.005(6) 0.060(6)
O14 0.076(7) 0.086(8) 0.083(8) 0.032(7) 0.021(6) 0.051(6)
F58 0.112(8) 0.061(5) 0.072(6) 0.016(5) -0.003(6) -0.047(5)
C29 0.043(6) 0.036(5) 0.043(7) 0.017(5) -0.012(5) -0.003(5)
O4 0.099(8) 0.057(5) 0.035(5) 0.003(4) 0.015(5) 0.016(5)
F69 0.089(7) 0.062(5) 0.096(8) -0.038(5) 0.013(6) -0.001(5)
O5 0.079(7) 0.054(5) 0.064(7) 0.039(5) 0.003(5) 0.013(5)
F59 0.097(7) 0.046(4) 0.080(7) -0.006(4) -0.011(5) 0.016(4)
F51 0.066(6) 0.134(9) 0.066(6) -0.001(6) 0.031(5) 0.023(6)
F68 0.109(8) 0.110(8) 0.065(7) -0.024(6) 0.043(6) -0.042(7)
F64 0.032(4) 0.134(9) 0.098(8) -0.008(7) 0.006(4) -0.010(5)
C37 0.041(6) 0.033(5) 0.053(8) 0.002(5) -0.012(5) -0.001(4)
C30 0.046(6) 0.038(5) 0.039(7) 0.002(5) 0.005(5) 0.011(5)
C53 0.044(6) 0.033(5) 0.047(7) -0.001(5) 0.000(5) -0.011(5)
C46 0.065(8) 0.042(6) 0.054(8) -0.014(6) 0.028(7) -0.009(6)
O2A 0.048(8) 0.052(8) 0.119(13) 0.033(9) 0.027(8) 0.009(7)
F46 0.110(8) 0.075(6) 0.053(5) -0.019(5) 0.023(5) -0.005(5)
F71 0.064(6) 0.120(8) 0.057(6) -0.009(6) -0.010(4) 0.013(5)
C45 0.044(6) 0.051(7) 0.046(7) -0.008(6) 0.015(5) 0.006(5)
O23 0.029(4) 0.061(5) 0.050(5) 0.005(4) 0.008(3) -0.007(3)
F54 0.060(5) 0.103(7) 0.043(4) 0.011(4) 0.006(4) 0.038(5)
F50 0.043(5) 0.098(8) 0.142(11) -0.023(7) -0.002(6) -0.011(5)
C43 0.043(6) 0.068(8) 0.024(5) 0.004(6) 0.007(4) 0.004(6)
C76 0.026(4) 0.027(4) 0.038(6) -0.005(4) 0.011(4) -0.005(3)
F72 0.098(8) 0.060(6) 0.111(9) 0.012(6) 0.004(7) 0.003(5)
F65 0.117(9) 0.084(7) 0.098(9) -0.013(6) 0.032(7) -0.061(7)
F56 0.105(8) 0.088(7) 0.084(7) -0.053(6) 0.015(6) -0.032(6)
F55 0.070(6) 0.181(12) 0.069(7) -0.039(8) 0.037(5) -0.041(7)
O15 0.052(5) 0.055(5) 0.058(6) 0.018(5) -0.022(4) -0.009(4)
C8A 0.041(9) 0.047(10) 0.055(9) 0.005(11) 0.007(7) -0.007(8)
C50 0.038(6) 0.040(6) 0.040(6) 0.014(5) -0.012(5) 0.002(4)
F66 0.077(6) 0.103(7) 0.056(5) 0.005(5) 0.022(4) -0.023(5)
C55 0.048(6) 0.029(5) 0.043(7) 0.016(5) 0.000(5) -0.001(4)
F61 0.042(5) 0.120(8) 0.092(8) 0.012(6) 0.004(5) -0.008(5)
F67 0.075(6) 0.114(8) 0.068(6) -0.013(6) -0.020(5) -0.017(6)
C44 0.059(8) 0.055(7) 0.045(8) 0.007(6) 0.019(6) 0.014(6)
C1 0.057(7) 0.030(5) 0.043(7) -0.001(5) 0.002(6) -0.002(5)
C15 0.036(6) 0.056(7) 0.071(10) 0.018(7) -0.006(6) -0.002(6)
C9 0.062(8) 0.041(6) 0.036(7) -0.002(5) 0.008(6) 0.009(5)
C2A 0.030(9) 0.027(6) 0.091(13) 0.011(8) 0.022(8) 0.003(7)
C42 0.079(10) 0.078(10) 0.030(7) -0.008(7) 0.009(6) 0.023(8)
C49 0.063(8) 0.052(7) 0.030(6) -0.003(5) 0.020(5) -0.012(6)
C22 0.031(5) 0.098(10) 0.029(6) -0.001(7) 0.004(4) 0.007(6)
C23 0.042(6) 0.054(7) 0.036(6) 0.000(5) 0.002(5) 0.013(5)
C5 0.045(7) 0.028(5) 0.062(8) 0.011(5) 0.012(6) 0.009(4)
C51 0.049(6) 0.041(6) 0.039(6) 0.001(5) 0.006(5) 0.015(5)
C24 0.103(13) 0.026(5) 0.065(10) -0.018(6) 0.011(9) -0.009(6)
C77 0.061(8) 0.072(9) 0.045(8) -0.012(7) 0.025(6) -0.015(7)
C17 0.031(8) 0.050(10) 0.053(9) 0.007(8) 0.014(7) 0.015(7)
C54 0.037(5) 0.032(5) 0.040(6) 0.010(5) -0.001(4) -0.004(4)
C80 0.036(6) 0.053(7) 0.049(7) -0.010(6) 0.012(5) -0.021(5)
F47A 0.051(7) 0.074(8) 0.079(10) -0.013(7) 0.027(7) -0.026(6)
C61 0.043(8) 0.044(7) 0.042(8) 0.003(6) 0.014(7) 0.023(7)
C38 0.069(9) 0.070(9) 0.040(7) -0.034(7) 0.002(6) 0.004(7)
C47 0.065(8) 0.044(6) 0.037(7) -0.012(5) 0.013(6) -0.012(6)
C35 0.051(7) 0.040(6) 0.037(6) 0.009(5) -0.008(5) 0.010(5)
C32 0.061(8) 0.025(5) 0.073(10) 0.011(6) -0.018(7) 0.000(5)
C78 0.088(11) 0.047(7) 0.038(7) 0.003(6) 0.002(7) -0.016(7)
C25 0.092(12) 0.053(8) 0.053(9) -0.002(7) 0.008(8) -0.039(8)
C79 0.067(10) 0.063(9) 0.083(13) 0.013(9) 0.010(9) 0.022(8)
C26 0.076(11) 0.081(11) 0.069(11) 0.011(9) -0.008(9) -0.041(9)
C81 0.072(10) 0.104(14) 0.059(10) -0.023(10) 0.024(8) -0.036(10)
C40 0.052(7) 0.070(8) 0.036(7) -0.016(7) 0.011(5) 0.012(6)
C20 0.040(8) 0.052(8) 0.044(9) 0.010(7) 0.009(7) 0.017(7)
C83 0.049(7) 0.064(8) 0.061(9) 0.000(7) -0.005(6) -0.013(6)
C74 0.040(7) 0.102(13) 0.057(9) 0.008(9) 0.012(6) 0.018(8)
C34 0.047(6) 0.042(6) 0.041(7) 0.004(5) -0.021(5) 0.016(5)
C41 0.063(8) 0.056(7) 0.031(6) -0.007(5) 0.025(6) -0.006(6)
C1A 0.072(10) 0.058(10) 0.078(12) -0.029(8) 0.004(9) 0.007(8)
C72 0.031(5) 0.054(6) 0.024(5) -0.004(5) 0.005(4) 0.004(4)
C85A 0.113(17) 0.080(14) 0.053(12) 0.016(11) -0.004(12) 0.014(12)
C48 0.060(7) 0.043(6) 0.021(5) 0.006(4) 0.006(5) -0.003(5)
C75 0.050(7) 0.072(9) 0.040(7) -0.003(7) 0.012(6) 0.010(6)
C27 0.099(14) 0.077(11) 0.059(10) 0.005(9) -0.028(10) -0.041(10)
C28 0.099(13) 0.053(8) 0.043(8) -0.016(7) -0.006(8) -0.002(8)
C19A 0.043(8) 0.090(11) 0.048(8) 0.003(9) 0.016(7) 0.019(8)
C39 0.050(7) 0.066(8) 0.063(9) -0.022(7) 0.017(7) 0.024(6)
C20A 0.042(8) 0.095(11) 0.048(8) 0.006(9) 0.021(7) 0.021(8)
C33 0.069(9) 0.034(6) 0.054(8) -0.007(6) -0.013(7) 0.022(6)
C62 0.043(9) 0.061(10) 0.041(9) 0.015(8) 0.001(7) 0.024(7)
C82 0.051(8) 0.069(9) 0.084(12) -0.021(9) 0.002(7) -0.022(7)
C31 0.078(10) 0.047(7) 0.056(9) 0.032(7) 0.006(7) 0.003(7)
C84 0.065(10) 0.096(12) 0.081(12) 0.011(11) -0.037(9) -0.008(9)
C5A 0.039(9) 0.066(11) 0.079(15) 0.007(10) 0.003(9) 0.023(8)
C7 0.045(8) 0.071(10) 0.054(9) -0.002(9) 0.003(7) 0.028(8)
C4A 0.044(10) 0.067(12) 0.089(16) -0.014(11) 0.004(10) 0.001(8)
C17A 0.040(7) 0.096(9) 0.056(9) 0.006(8) 0.019(7) 0.026(7)
C6A 0.052(12) 0.061(12) 0.10(2) 0.021(13) 0.032(12) 0.026(10)
C73 0.095(10) 0.064(8) 0.060(8) -0.012(7) 0.018(8) -0.015(7)
C18A 0.046(8) 0.092(10) 0.054(9) 0.001(8) 0.021(8) 0.021(8)
C3A 0.051(11) 0.039(9) 0.14(2) -0.014(12) -0.015(13) -0.001(8)
O1A 0.083(9) 0.068(9) 0.075(10) -0.024(7) 0.000(8) 0.009(7)
C7A 0.036(10) 0.12(2) 0.11(2) 0.035(18) 0.026(12) 0.012(12)
C21A 0.034(7) 0.097(10) 0.052(9) 0.006(8) 0.026(7) 0.020(7)
C86A 0.106(18) 0.117(19) 0.092(18) 0.051(17) 0.044(15) 0.033(16)
Mo1B 0.071(4) 0.028(3) 0.072(4) 0.003(3) -0.034(3) -0.006(2)
Mo2B 0.061(6) 0.069(7) 0.024(4) 0.004(4) 0.016(4) 0.018(4)
C71A 0.134(11) 0.099(10) 0.078(10) 0.003(9) -0.035(9) 0.032(9)
F43A 0.191(15) 0.087(12) 0.114(15) -0.010(13) -0.061(14) 0.018(12)
F44A 0.172(18) 0.108(15) 0.133(16) 0.007(13) -0.086(15) 0.076(15)
F45A 0.138(18) 0.106(14) 0.085(14) -0.009(13) -0.004(13) 0.070(13)
C70A 0.072(8) 0.134(11) 0.053(9) 0.016(9) -0.003(8) -0.008(10)
F41A 0.109(15) 0.156(18) 0.058(12) 0.041(12) -0.007(11) -0.068(14)
F42A 0.064(9) 0.140(14) 0.071(11) 0.029(12) 0.008(9) -0.001(13)
F40A 0.073(11) 0.161(17) 0.091(13) 0.025(14) -0.015(10) 0.015(14)
C69A 0.087(10) 0.119(11) 0.038(8) 0.011(9) 0.004(8) -0.007(9)
F39A 0.108(14) 0.131(14) 0.056(10) -0.026(10) 0.006(12) 0.014(13)
F37A 0.113(16) 0.151(18) 0.029(11) 0.012(12) -0.017(11) -0.015(13)
F38A 0.086(12) 0.155(19) 0.046(10) 0.039(11) -0.006(9) -0.035(13)
C52 0.019(4) 0.034(5) 0.041(6) 0.008(4) 0.003(4) 0.009(4)
C53A 0.040(9) 0.061(11) 0.062(12) 0.022(10) 0.024(9) 0.023(9)
F2A 0.077(16) 0.057(12) 0.11(2) -0.013(15) 0.006(14) 0.022(11)
F3A 0.043(9) 0.065(12) 0.081(14) 0.021(10) 0.016(10) 0.034(9)
C55A 0.047(10) 0.042(10) 0.114(14) 0.007(11) 0.002(11) -0.016(9)
F8A 0.059(11) 0.075(13) 0.045(10) -0.005(12) -0.014(8) -0.026(12)
F9A 0.058(12) 0.079(14) 0.109(16) 0.012(11) 0.002(10) -0.029(11)
C54A 0.032(9) 0.083(12) 0.042(10) 0.018(10) 0.003(8) 0.002(9)
F5A 0.035(9) 0.061(15) 0.072(13) 0.037(10) 0.007(9) -0.007(9)
F6A 0.054(10) 0.083(15) 0.058(10) 0.010(12) 0.041(8) 0.019(11)
F4 0.073(6) 0.143(9) 0.037(5) 0.011(5) 0.014(4) -0.002(6)
O17 0.018(3) 0.048(4) 0.033(4) -0.001(3) 0.009(3) -0.005(3)
C53B 0.037(9) 0.071(12) 0.068(12) 0.011(11) 0.011(10) 0.003(9)
F1 0.071(5) 0.074(5) 0.077(6) 0.040(5) 0.024(5) 0.025(4)
F2B 0.029(7) 0.087(14) 0.067(13) -0.001(10) 0.006(8) 0.013(9)
F3B 0.049(10) 0.109(17) 0.052(12) -0.007(15) -0.010(8) -0.007(14)
C55B 0.044(10) 0.045(11) 0.139(16) 0.002(12) 0.010(12) -0.008(9)
F9B 0.066(15) 0.027(10) 0.18(2) 0.039(12) -0.023(15) -0.012(9)
F7 0.082(6) 0.038(4) 0.154(10) -0.032(5) 0.037(6) -0.008(4)
F8B 0.036(9) 0.043(10) 0.152(18) 0.014(10) 0.012(11) -0.027(8)
C54B 0.045(10) 0.093(13) 0.052(11) -0.003(11) 0.005(9) 0.005(10)
F5B 0.049(10) 0.081(14) 0.058(9) -0.005(12) 0.038(8) 0.012(11)
F6B 0.063(13) 0.060(13) 0.077(16) -0.027(12) 0.008(11) 0.015(10)
C18B 0.044(8) 0.094(10) 0.050(9) 0.001(8) 0.023(7) 0.022(7)
C17B 0.039(7) 0.095(9) 0.051(9) 0.005(8) 0.026(7) 0.028(7)
C21B 0.040(8) 0.098(10) 0.055(10) 0.012(9) 0.020(7) 0.026(8)
C20B 0.037(8) 0.097(11) 0.049(9) 0.015(9) 0.016(7) 0.023(8)
C19B 0.044(8) 0.100(12) 0.048(8) 0.006(10) 0.016(7) 0.021(9)
Mo3B 0.031(3) 0.055(6) 0.036(3) 0.013(4) 0.011(3) 0.008(3)
C16 0.038(6) 0.041(6) 0.053(8) 0.006(6) 0.001(5) 0.004(5)
O18 0.029(4) 0.076(6) 0.014(3) -0.001(3) 0.006(3) -0.008(4)
C56 0.045(5) 0.055(5) 0.020(4) -0.007(4) 0.013(4) -0.014(4)
F12A 0.063(8) 0.117(11) 0.052(9) 0.017(9) 0.004(7) 0.017(9)
F10A 0.101(9) 0.095(9) 0.058(8) 0.024(8) 0.001(8) 0.011(8)
F11A 0.089(8) 0.087(8) 0.077(9) 0.020(7) 0.021(7) 0.024(7)
F16B 0.038(6) 0.103(9) 0.070(8) -0.019(7) 0.014(6) -0.011(7)
F17B 0.072(9) 0.079(9) 0.080(9) -0.022(8) 0.033(8) -0.042(7)
F18 0.081(6) 0.093(6) 0.046(5) -0.014(4) 0.036(4) -0.033(5)
C58 0.084(6) 0.068(6) 0.054(6) -0.017(5) 0.016(5) -0.020(5)
F14A 0.088(8) 0.062(7) 0.074(8) -0.013(7) 0.030(7) -0.003(7)
F15A 0.080(10) 0.079(10) 0.047(8) -0.018(8) 0.010(8) -0.018(8)
F13A 0.085(9) 0.072(9) 0.064(8) -0.021(7) 0.031(8) -0.026(8)
F10B 0.096(9) 0.087(9) 0.031(7) 0.018(7) -0.011(7) -0.008(8)
F12B 0.068(7) 0.098(9) 0.060(8) 0.031(7) 0.014(6) 0.037(7)
F11B 0.098(8) 0.081(8) 0.072(8) 0.018(7) -0.002(7) 0.011(7)
C57 0.077(6) 0.093(7) 0.054(6) 0.020(5) 0.009(5) 0.007(6)
F16A 0.047(7) 0.103(10) 0.080(10) -0.012(9) 0.018(7) 0.006(8)
C59 0.050(5) 0.086(6) 0.055(6) -0.017(5) 0.023(5) -0.020(5)
F17A 0.039(7) 0.098(9) 0.058(8) -0.021(8) 0.009(6) -0.030(7)
F15B 0.088(8) 0.062(8) 0.046(7) -0.026(7) 0.020(6) -0.028(7)
F14B 0.106(9) 0.065(7) 0.067(8) -0.016(6) 0.008(7) -0.011(7)
F13B 0.079(9) 0.090(9) 0.053(8) -0.016(8) 0.013(7) -0.040(8)
O20A 0.035(6) 0.016(5) 0.028(7) 0.002(4) 0.006(5) 0.003(4)
C64 0.039(5) 0.036(4) 0.057(6) 0.005(4) 0.002(4) 0.012(4)
C67A 0.060(6) 0.036(5) 0.110(8) 0.010(6) 0.002(6) -0.002(5)
F34A 0.069(7) 0.058(6) 0.124(10) 0.029(8) 0.031(7) -0.007(5)
F35A 0.056(6) 0.025(4) 0.127(9) 0.021(6) 0.004(6) 0.008(4)
F36A 0.072(6) 0.037(5) 0.132(9) -0.009(6) -0.009(7) -0.009(5)
C66A 0.038(7) 0.035(7) 0.068(9) 0.002(7) 0.005(7) 0.001(6)
F33A 0.064(7) 0.121(11) 0.055(8) -0.017(8) 0.018(6) 0.040(8)
F31 0.040(4) 0.065(5) 0.089(7) 0.010(5) -0.001(4) 0.018(4)
C65A 0.081(7) 0.112(8) 0.059(6) 0.005(6) 0.003(6) 0.022(6)
F29A 0.080(8) 0.125(9) 0.064(7) -0.024(7) -0.022(6) 0.022(7)
F28A 0.089(8) 0.130(9) 0.057(6) -0.004(7) 0.026(6) 0.017(7)
O20B 0.049(12) 0.022(11) 0.030(13) -0.001(10) 0.004(11) 0.010(10)
C67B 0.057(10) 0.045(10) 0.078(11) 0.000(10) -0.006(10) -0.002(10)
F34B 0.068(8) 0.053(8) 0.126(11) 0.008(10) -0.002(9) -0.015(8)
F35B 0.060(8) 0.043(8) 0.118(11) -0.005(9) -0.002(9) 0.006(7)
F36B 0.094(13) 0.057(12) 0.133(16) -0.002(13) -0.013(13) -0.009(12)
C66B 0.039(8) 0.056(9) 0.090(10) 0.007(8) 0.008(8) 0.003(8)
F33B 0.053(12) 0.077(13) 0.111(15) -0.018(13) -0.002(12) -0.009(12)
F32 0.045(4) 0.072(5) 0.129(8) 0.030(6) 0.021(5) 0.002(4)
C65B 0.082(8) 0.109(8) 0.058(7) 0.008(7) 0.008(7) 0.017(7)
F29B 0.086(9) 0.116(9) 0.058(8) -0.007(8) 0.007(8) 0.016(8)
F30 0.111(7) 0.144(8) 0.071(6) 0.045(6) -0.006(6) 0.028(7)
F28B 0.084(11) 0.119(12) 0.053(10) 0.013(11) 0.026(9) 0.009(11)
C12A 0.041(13) 0.061(13) 0.048(13) 0.008(12) 0.004(12) 0.023(12)
C13A 0.046(16) 0.063(16) 0.052(16) 0.007(15) -0.008(14) 0.020(14)
C14A 0.052(17) 0.067(19) 0.064(17) 0.014(18) -0.007(16) 0.026(17)
C10A 0.051(16) 0.067(17) 0.066(15) 0.010(16) 0.002(15) 0.022(15)
C11A 0.044(15) 0.064(14) 0.056(14) 0.008(13) 0.003(13) 0.017(14)
C8B 0.046(17) 0.050(19) 0.061(17) 0.01(2) 0.012(16) -0.022(17)
O3B 0.050(16) 0.047(17) 0.071(16) 0.009(17) 0.010(15) -0.010(14)
O19A 0.029(7) 0.024(6) 0.032(7) -0.006(5) 0.003(5) 0.000(4)
C60 0.035(4) 0.040(5) 0.034(5) -0.001(4) -0.004(4) 0.000(4)
C62A 0.041(8) 0.061(8) 0.043(8) -0.008(7) 0.000(7) -0.012(7)
F22A 0.036(6) 0.112(11) 0.088(11) 0.003(9) -0.018(6) -0.003(6)
F23 0.058(5) 0.099(7) 0.074(6) -0.029(5) 0.013(4) -0.046(5)
F24 0.048(4) 0.075(6) 0.085(7) -0.026(5) 0.021(4) 0.001(4)
C61A 0.057(8) 0.045(7) 0.049(8) 0.003(7) -0.006(7) 0.004(7)
F19A 0.042(6) 0.037(5) 0.103(10) 0.014(6) -0.026(6) 0.005(4)
F20A 0.114(13) 0.053(7) 0.066(9) 0.017(6) 0.032(9) -0.016(8)
F21A 0.073(8) 0.020(4) 0.086(10) 0.001(5) -0.015(7) -0.002(5)
C63A 0.047(7) 0.058(8) 0.039(7) -0.016(7) -0.001(6) -0.007(6)
F25A 0.044(7) 0.097(11) 0.089(12) -0.040(9) 0.016(7) 0.019(7)
F26A 0.067(7) 0.055(6) 0.047(7) -0.033(6) 0.009(5) -0.016(5)
F27A 0.19(2) 0.071(10) 0.035(8) -0.014(7) 0.028(10) -0.010(11)
O19B 0.022(12) 0.030(13) 0.037(13) -0.013(11) 0.001(10) -0.009(10)
C62B 0.040(10) 0.045(10) 0.037(10) 0.003(9) -0.004(9) -0.010(9)
F22B 0.062(16) 0.11(2) 0.061(17) 0.015(16) -0.009(15) -0.032(16)
C61B 0.058(10) 0.060(10) 0.060(10) -0.006(9) 0.000(9) 0.006(9)
F19B 0.065(19) 0.13(2) 0.12(2) 0.00(2) 0.036(18) 0.043(18)
F20B 0.10(2) 0.09(2) 0.09(2) -0.011(19) -0.005(19) 0.03(2)
F21B 0.09(2) 0.073(17) 0.10(2) -0.036(17) 0.008(18) -0.001(16)
C63B 0.060(9) 0.083(9) 0.042(8) 0.004(8) -0.003(8) -0.002(8)
F25B 0.051(11) 0.094(14) 0.042(11) 0.004(11) -0.005(10) -0.005(11)
F26B 0.077(14) 0.121(15) 0.060(13) 0.017(13) -0.021(12) 0.004(13)
F27B 0.074(13) 0.093(15) 0.040(13) 0.011(13) 0.012(11) -0.003(13)
C3B 0.081(15) 0.064(14) 0.080(16) -0.033(14) -0.018(14) -0.007(14)
C7B 0.079(12) 0.061(12) 0.076(14) -0.029(11) -0.007(11) 0.002(11)
C6B 0.076(12) 0.059(12) 0.077(14) -0.029(11) -0.004(11) 0.002(11)
C5B 0.077(12) 0.056(12) 0.078(14) -0.027(11) -0.008(11) -0.004(11)
C4B 0.082(15) 0.062(14) 0.083(16) -0.032(13) -0.017(14) -0.013(13)
C2B 0.053(17) 0.034(14) 0.094(17) 0.011(14) 0.016(15) 0.003(15)
O2B 0.055(17) 0.039(14) 0.095(19) 0.010(14) 0.019(16) -0.009(15)
C1B 0.04(3) 0.06(3) 0.04(3) 0.00(3) 0.00(2) -0.01(3)
O1B 0.032(19) 0.020(15) 0.17(6) 0.00(2) 0.02(3) 0.007(13)
O21 0.050(5) 0.078(6) 0.027(4) 0.005(4) 0.002(4) 0.008(4)
C68 0.082(7) 0.109(8) 0.038(6) 0.008(6) -0.006(6) 0.011(7)
C71B 0.136(11) 0.103(10) 0.077(10) 0.003(10) -0.030(10) 0.016(10)
F45B 0.16(2) 0.13(2) 0.10(2) 0.043(17) -0.012(18) -0.048(18)
F43B 0.169(17) 0.095(13) 0.113(14) 0.009(12) -0.035(14) 0.046(14)
F44B 0.184(16) 0.069(11) 0.080(13) 0.000(11) -0.097(12) 0.025(12)
C70B 0.076(9) 0.138(11) 0.063(9) 0.016(9) -0.004(9) 0.003(10)
F41B 0.053(10) 0.147(17) 0.073(13) 0.015(14) 0.000(10) -0.021(14)
F42B 0.064(12) 0.119(16) 0.097(14) 0.001(14) 0.011(11) 0.041(12)
F40B 0.066(11) 0.157(18) 0.067(13) 0.028(14) -0.015(10) -0.003(15)
C69B 0.094(10) 0.127(11) 0.048(8) -0.005(9) 0.000(9) 0.001(10)
F39B 0.119(17) 0.143(18) 0.086(15) -0.042(14) -0.036(14) 0.000(15)
F37B 0.104(15) 0.129(17) 0.016(9) -0.009(11) 0.005(10) -0.019(13)
F38B 0.080(15) 0.140(16) 0.070(13) -0.026(12) 0.014(13) -0.005(13)
F48B 0.11(2) 0.070(14) 0.074(15) 0.013(13) 0.014(19) -0.027(18)
F47B 0.094(16) 0.097(18) 0.098(18) -0.006(15) -0.043(15) -0.016(15)
Cl6B 0.18(3) 0.078(18) 0.17(3) 0.02(2) 0.01(3) 0.00(2)
Cl5B 0.10(2) 0.25(4) 0.073(18) -0.03(2) -0.022(16) 0.04(2)
C86B 0.12(4) 0.10(4) 0.10(4) 0.00(4) 0.05(3) 0.02(3)
Cl4B 0.14(2) 0.125(19) 0.18(3) 0.03(2) 0.02(2) 0.006(18)
Cl3B 0.16(2) 0.20(2) 0.071(14) 0.023(16) 0.002(15) -0.03(2)
C85B 0.15(2) 0.10(2) 0.09(2) 0.01(2) 0.00(2) 0.01(2)

loop_
_atom_type_symbol
_atom_type_description
_atom_type_scat_dispersion_real
_atom_type_scat_dispersion_imag
_atom_type_scat_source
C C 0.0033 0.0016 'International Tables Vol C Tables 4.2.6.8 and 6.1.1.4'
H H 0.0000 0.0000 'International Tables Vol C Tables 4.2.6.8 and 6.1.1.4'
Ag Ag -0.8971 1.1015 'International Tables Vol C Tables 4.2.6.8 and 6.1.1.4'
Al Al 0.0645 0.0514 'International Tables Vol C Tables 4.2.6.8 and 6.1.1.4'
Cl Cl 0.1484 0.1585 'International Tables Vol C Tables 4.2.6.8 and 6.1.1.4'
F F 0.0171 0.0103 'International Tables Vol C Tables 4.2.6.8 and 6.1.1.4'
Mo Mo -1.6832 0.6857 'International Tables Vol C Tables 4.2.6.8 and 6.1.1.4'
O O 0.0106 0.0060 'International Tables Vol C Tables 4.2.6.8 and 6.1.1.4'
P P 0.1023 0.0942 'International Tables Vol C Tables 4.2.6.8 and 6.1.1.4'
Sb Sb -0.5866 1.5461 'International Tables Vol C Tables 4.2.6.8 and 6.1.1.4'

loop_
_exptl_crystal_face_index_h
_exptl_crystal_face_index_k
_exptl_crystal_face_index_l
_exptl_crystal_face_perp_dist
-2 0 -30 0.0675
2 0 30 0.0675
-1 -42 0 0.2243
-2 21 -26 0.1056
1 42 3 0.2338
0 42 -3 0.2264
12 25 -7 0.2756
12 -25 -3 0.2028
-12 25 3 0.2823
-11 5 20 0.2524
-9 -22 18 0.3016
10 -24 -16 0.1804
-9 25 -16 0.2036
-11 6 -18 0.1983
-10 -26 -13 0.2719
-14 16 -4 0.2289
-15 3 -4 0.2562

loop_
_geom_angle_atom_site_label_1
_geom_angle_atom_site_label_2
_geom_angle_atom_site_label_3
_geom_angle
_geom_angle_site_symmetry_1
_geom_angle_site_symmetry_3
_geom_angle_publ_flag
Sb2 Sb1 Ag1 61.85(3) . . ?
Sb2 Sb1 Mo5 58.52(3) . . ?
Ag1 Sb1 Mo5 108.34(3) . . ?
Mo6 Sb1 Sb2 62.18(3) . . ?
Mo6 Sb1 Ag1 112.86(3) . . ?
Mo6 Sb1 Mo5 68.36(3) . . ?
Sb4 Sb3 Ag2 61.12(3) . . ?
Sb4 Sb3 Mo8 58.62(3) . . ?
Ag2 Sb3 Mo8 108.57(3) . . ?
Mo7 Sb3 Sb4 62.01(3) . . ?
Mo7 Sb3 Ag2 111.55(3) . . ?
Mo7 Sb3 Mo8 68.06(3) . . ?
Sb1 Sb2 Ag1 59.23(2) . . ?
Sb1 Sb2 Mo6 58.20(3) . . ?
Mo6 Sb2 Ag1 107.48(3) . . ?
Mo5 Sb2 Sb1 62.16(3) . . ?
Mo5 Sb2 Ag1 109.15(3) . . ?
Mo5 Sb2 Mo6 68.24(3) . . ?
Sb3 Sb4 Ag2 59.86(3) . . ?
Sb3 Sb4 Mo7 58.33(3) . . ?
Ag2 Sb4 Mo7 107.57(3) . . ?
Mo8 Sb4 Sb3 61.94(3) . . ?
Mo8 Sb4 Ag2 110.22(3) . . ?
Mo8 Sb4 Mo7 67.93(3) . . ?
Sb1 Ag1 Sb2 58.91(2) . . ?
P3 Ag1 Sb1 132.08(7) . . ?
P3 Ag1 Sb2 114.11(7) . . ?
P3 Ag1 P1 107.85(10) . . ?
P1 Ag1 Sb1 111.56(8) . . ?
P1 Ag1 Sb2 127.01(8) . . ?
Sb3 Ag2 Sb4 59.02(2) . . ?
P4 Ag2 Sb3 114.39(7) . . ?
P4 Ag2 Sb4 127.33(7) . . ?
P2 Ag2 Sb3 127.41(7) . . ?
P2 Ag2 Sb4 111.36(7) . . ?
P2 Ag2 P4 110.15(9) . . ?
Sb3 Mo8 Mo7 54.34(2) . . ?
Sb4 Mo8 Sb3 59.44(2) . . ?
Sb4 Mo8 Mo7 57.37(3) . . ?
C53 Mo8 Sb3 141.7(3) . . ?
C53 Mo8 Sb4 84.7(3) . . ?
C53 Mo8 Mo7 96.5(3) . . ?
C53 Mo8 C54 34.6(4) . . ?
C50 Mo8 Sb3 70.2(3) . . ?
C50 Mo8 Sb4 129.3(3) . . ?
C50 Mo8 Mo7 89.3(3) . . ?
C50 Mo8 C53 140.7(4) . . ?
C50 Mo8 C55 82.9(4) . . ?
C50 Mo8 C1 129.9(5) . . ?
C50 Mo8 C5 94.2(5) . . ?
C50 Mo8 C54 108.4(4) . . ?
C55 Mo8 Sb3 147.1(3) . . ?
C55 Mo8 Sb4 139.9(3) . . ?
C55 Mo8 Mo7 108.3(3) . . ?
C55 Mo8 C53 58.3(4) . . ?
C55 Mo8 C54 35.0(4) . . ?
C1 Mo8 Sb3 153.5(3) . . ?
C1 Mo8 Sb4 99.9(3) . . ?
C1 Mo8 Mo7 131.2(3) . . ?
C1 Mo8 C53 35.1(4) . . ?
C1 Mo8 C55 59.4(4) . . ?
C1 Mo8 C54 58.5(4) . . ?
C5 Mo8 Sb3 158.7(3) . . ?
C5 Mo8 Sb4 135.9(4) . . ?
C5 Mo8 Mo7 142.7(3) . . ?
C5 Mo8 C53 59.0(4) . . ?
C5 Mo8 C55 36.0(5) . . ?
C5 Mo8 C1 36.0(5) . . ?
C5 Mo8 C54 59.0(4) . . ?
C51 Mo8 Sb3 77.4(3) . . ?
C51 Mo8 Sb4 86.0(3) . . ?
C51 Mo8 Mo7 129.0(3) . . ?
C51 Mo8 C53 115.6(5) . . ?
C51 Mo8 C50 89.0(5) . . ?
C51 Mo8 C55 122.0(4) . . ?
C51 Mo8 C1 85.2(5) . . ?
C51 Mo8 C5 88.2(5) . . ?
C51 Mo8 C54 143.1(5) . . ?
C54 Mo8 Sb3 138.7(3) . . ?
C54 Mo8 Sb4 105.3(3) . . ?
C54 Mo8 Mo7 84.7(3) . . ?
Sb1 Mo6 Sb2 59.62(3) . . ?
Sb1 Mo6 Mo5 57.63(3) . . ?
Sb2 Mo6 Mo5 54.48(3) . . ?
C36 Mo6 Sb1 130.6(3) . . ?
C36 Mo6 Sb2 72.4(3) . . ?
C36 Mo6 Mo5 86.1(3) . . ?
C36 Mo6 C37 90.6(5) . . ?
C36 Mo6 C42 81.9(5) . . ?
C36 Mo6 C38 94.9(5) . . ?
C36 Mo6 C40 139.2(5) . . ?
C36 Mo6 C41 106.3(5) . . ?
C36 Mo6 C39 131.1(5) . . ?
C37 Mo6 Sb1 89.3(3) . . ?
C37 Mo6 Sb2 76.6(4) . . ?
C37 Mo6 Mo5 129.6(4) . . ?
C37 Mo6 C42 119.9(6) . . ?
C37 Mo6 C38 86.6(6) . . ?
C37 Mo6 C40 116.2(5) . . ?
C37 Mo6 C41 141.5(5) . . ?
C37 Mo6 C39 83.9(6) . . ?
C42 Mo6 Sb1 138.1(4) . . ?
C42 Mo6 Sb2 149.9(4) . . ?
C42 Mo6 Mo5 109.4(4) . . ?
C42 Mo6 C41 34.6(5) . . ?
C38 Mo6 Sb1 134.3(4) . . ?
C38 Mo6 Sb2 158.6(4) . . ?
C38 Mo6 Mo5 143.8(4) . . ?
C38 Mo6 C42 35.9(6) . . ?
C38 Mo6 C40 59.3(5) . . ?
C38 Mo6 C41 58.2(5) . . ?
C38 Mo6 C39 36.3(5) . . ?
C40 Mo6 Sb1 82.5(3) . . ?
C40 Mo6 Sb2 140.6(3) . . ?
C40 Mo6 Mo5 97.5(4) . . ?
C40 Mo6 C42 58.5(5) . . ?
C40 Mo6 C41 34.3(5) . . ?
C41 Mo6 Sb1 103.9(3) . . ?
C41 Mo6 Sb2 141.1(3) . . ?
C41 Mo6 Mo5 86.7(3) . . ?
C39 Mo6 Sb1 98.0(4) . . ?
C39 Mo6 Sb2 149.9(4) . . ?
C39 Mo6 Mo5 133.0(4) . . ?
C39 Mo6 C42 60.2(6) . . ?
C39 Mo6 C40 36.2(5) . . ?
C39 Mo6 C41 58.8(5) . . ?
Sb3 Mo7 Sb4 59.67(3) . . ?
Sb3 Mo7 Mo8 57.61(3) . . ?
Sb4 Mo7 Mo8 54.70(3) . . ?
C46 Mo7 Sb3 99.7(3) . . ?
C46 Mo7 Sb4 152.2(4) . . ?
C46 Mo7 Mo8 132.8(4) . . ?
C46 Mo7 C47 34.1(5) . . ?
C46 Mo7 C48 57.7(5) . . ?
C45 Mo7 Sb3 136.5(3) . . ?
C45 Mo7 Sb4 158.1(3) . . ?
C45 Mo7 Mo8 142.5(3) . . ?
C45 Mo7 C46 36.7(4) . . ?
C45 Mo7 C49 35.5(5) . . ?
C45 Mo7 C47 59.1(5) . . ?
C45 Mo7 C48 58.8(5) . . ?
C43 Mo7 Sb3 129.5(3) . . ?
C43 Mo7 Sb4 70.8(3) . . ?
C43 Mo7 Mo8 86.8(4) . . ?
C43 Mo7 C46 130.3(5) . . ?
C43 Mo7 C45 93.8(5) . . ?
C43 Mo7 C49 83.5(5) . . ?
C43 Mo7 C47 141.5(5) . . ?
C43 Mo7 C48 109.1(4) . . ?
C44 Mo7 Sb3 88.4(4) . . ?
C44 Mo7 Sb4 77.2(4) . . ?
C44 Mo7 Mo8 130.0(4) . . ?
C44 Mo7 C46 84.2(6) . . ?
C44 Mo7 C45 87.5(5) . . ?
C44 Mo7 C43 90.0(6) . . ?
C44 Mo7 C49 121.4(5) . . ?
C44 Mo7 C47 113.5(6) . . ?
C44 Mo7 C48 141.4(5) . . ?
C49 Mo7 Sb3 137.7(3) . . ?
C49 Mo7 Sb4 148.8(3) . . ?
C49 Mo7 Mo8 107.9(3) . . ?
C49 Mo7 C46 59.0(5) . . ?
C49 Mo7 C47 58.4(5) . . ?
C49 Mo7 C48 35.0(4) . . ?
C47 Mo7 Sb3 83.3(3) . . ?
C47 Mo7 Sb4 141.8(3) . . ?
C47 Mo7 Mo8 98.9(3) . . ?
C48 Mo7 Sb3 102.9(3) . . ?
C48 Mo7 Sb4 140.2(3) . . ?
C48 Mo7 Mo8 85.5(3) . . ?
C48 Mo7 C47 34.8(4) . . ?
Sb1 Mo5 Mo6 54.02(3) . . ?
Sb2 Mo5 Sb1 59.31(3) . . ?
Sb2 Mo5 Mo6 57.29(3) . . ?
C29 Mo5 Sb1 69.0(3) . . ?
C29 Mo5 Sb2 128.0(3) . . ?
C29 Mo5 Mo6 88.4(4) . . ?
C29 Mo5 C30 87.3(5) . . ?
C29 Mo5 C35 109.4(5) . . ?
C29 Mo5 C32 95.7(5) . . ?
C29 Mo5 C34 141.5(5) . . ?
C29 Mo5 C33 130.6(5) . . ?
C29 Mo5 C31 85.4(5) . . ?
C30 Mo5 Sb1 78.4(3) . . ?
C30 Mo5 Sb2 88.1(4) . . ?
C30 Mo5 Mo6 130.2(3) . . ?
C30 Mo5 C35 142.6(4) . . ?
C30 Mo5 C32 86.5(5) . . ?
C30 Mo5 C34 116.7(4) . . ?
C30 Mo5 C33 85.2(5) . . ?
C30 Mo5 C31 120.5(5) . . ?
C35 Mo5 Sb1 138.5(3) . . ?
C35 Mo5 Sb2 105.1(3) . . ?
C35 Mo5 Mo6 84.8(3) . . ?
C32 Mo5 Sb1 158.8(3) . . ?
C32 Mo5 Sb2 135.6(4) . . ?
C32 Mo5 Mo6 143.3(4) . . ?
C32 Mo5 C35 59.4(5) . . ?
C32 Mo5 C34 59.1(5) . . ?
C32 Mo5 C33 35.2(5) . . ?
C32 Mo5 C31 36.1(5) . . ?
C34 Mo5 Sb1 141.5(3) . . ?
C34 Mo5 Sb2 84.8(3) . . ?
C34 Mo5 Mo6 96.3(3) . . ?
C34 Mo5 C35 34.0(4) . . ?
C33 Mo5 Sb1 154.0(4) . . ?
C33 Mo5 Sb2 100.5(4) . . ?
C33 Mo5 Mo6 131.6(4) . . ?
C33 Mo5 C35 58.3(5) . . ?
C33 Mo5 C34 35.7(4) . . ?
C33 Mo5 C31 57.9(6) . . ?
C31 Mo5 Sb1 148.1(4) . . ?
C31 Mo5 Sb2 138.9(4) . . ?
C31 Mo5 Mo6 108.6(4) . . ?
C31 Mo5 C35 34.3(5) . . ?
C31 Mo5 C34 56.9(5) . . ?
P3 Mo4 Mo3A 54.6(3) . . ?
P3 Mo4 P4 49.82(9) . . ?
P3 Mo4 Mo3B 51.9(3) . . ?
P4 Mo4 Mo3A 52.1(3) . . ?
P4 Mo4 Mo3B 49.4(3) . . ?
C22 Mo4 Mo3A 129.5(5) . . ?
C22 Mo4 P3 86.2(4) . . ?
C22 Mo4 P4 79.0(4) . . ?
C22 Mo4 C23 87.2(5) . . ?
C22 Mo4 C24 141.6(6) . . ?
C22 Mo4 C25 113.9(6) . . ?
C22 Mo4 C26 83.5(7) . . ?
C22 Mo4 C27 88.7(7) . . ?
C22 Mo4 C28 121.9(6) . . ?
C22 Mo4 Mo3B 126.4(5) . . ?
C23 Mo4 Mo3A 89.5(5) . . ?
C23 Mo4 P3 122.8(4) . . ?
C23 Mo4 P4 73.1(4) . . ?
C23 Mo4 C24 112.7(5) . . ?
C23 Mo4 C25 143.4(5) . . ?
C23 Mo4 C26 128.7(6) . . ?
C23 Mo4 C27 94.6(6) . . ?
C23 Mo4 C28 86.0(6) . . ?
C23 Mo4 Mo3B 90.1(5) . . ?
C24 Mo4 Mo3A 85.0(5) . . ?
C24 Mo4 P3 107.1(4) . . ?
C24 Mo4 P4 137.1(4) . . ?
C24 Mo4 Mo3B 87.7(5) . . ?
C25 Mo4 Mo3A 97.8(5) . . ?
C25 Mo4 P3 89.6(4) . . ?
C25 Mo4 P4 137.7(4) . . ?
C25 Mo4 C24 33.6(6) . . ?
C25 Mo4 Mo3B 99.2(5) . . ?
C26 Mo4 Mo3A 133.5(5) . . ?
C26 Mo4 P3 106.8(5) . . ?
C26 Mo4 P4 151.3(5) . . ?
C26 Mo4 C24 58.3(7) . . ?
C26 Mo4 C25 36.0(6) . . ?
C26 Mo4 C28 58.2(7) . . ?
C26 Mo4 Mo3B 134.6(5) . . ?
C27 Mo4 Mo3A 141.7(6) . . ?
C27 Mo4 P3 141.9(5) . . ?
C27 Mo4 P4 162.9(5) . . ?
C27 Mo4 C24 58.4(7) . . ?
C27 Mo4 C25 58.5(6) . . ?
C27 Mo4 C26 35.1(7) . . ?
C27 Mo4 C28 34.9(7) . . ?
C27 Mo4 Mo3B 144.8(6) . . ?
C28 Mo4 Mo3A 108.0(5) . . ?
C28 Mo4 P3 142.4(4) . . ?
C28 Mo4 P4 150.2(5) . . ?
C28 Mo4 C24 35.3(5) . . ?
C28 Mo4 C25 57.6(6) . . ?
C28 Mo4 Mo3B 111.2(6) . . ?
P3 Mo3A Mo4 51.9(3) . . ?
P4 Mo3A Mo4 54.2(3) . . ?
P4 Mo3A P3 49.6(3) . . ?
C15 Mo3A Mo4 128.5(7) . . ?
C15 Mo3A P3 77.7(6) . . ?
C15 Mo3A P4 86.9(6) . . ?
C15 Mo3A C19A 147.0(11) . . ?
C15 Mo3A C20A 116.8(11) . . ?
C15 Mo3A C17A 92.7(11) . . ?
C15 Mo3A C18A 126.0(10) . . ?
C15 Mo3A C21A 87.0(11) . . ?
C19A Mo3A Mo4 81.9(8) . . ?
C19A Mo3A P3 133.8(9) . . ?
C19A Mo3A P4 106.1(8) . . ?
C19A Mo3A C17A 59.2(11) . . ?
C20A Mo3A Mo4 98.2(8) . . ?
C20A Mo3A P3 138.8(9) . . ?
C20A Mo3A P4 91.0(9) . . ?
C20A Mo3A C19A 35.3(6) . . ?
C20A Mo3A C17A 58.1(11) . . ?
C17A Mo3A Mo4 138.8(11) . . ?
C17A Mo3A P3 163.0(11) . . ?
C17A Mo3A P4 144.9(10) . . ?
C18A Mo3A Mo4 104.0(10) . . ?
C18A Mo3A P3 145.2(11) . . ?
C18A Mo3A P4 141.9(10) . . ?
C18A Mo3A C19A 35.9(6) . . ?
C18A Mo3A C20A 58.8(11) . . ?
C18A Mo3A C17A 35.8(6) . . ?
C18A Mo3A C21A 59.9(12) . . ?
C21A Mo3A Mo4 134.1(10) . . ?
C21A Mo3A P3 154.6(11) . . ?
C21A Mo3A P4 110.0(9) . . ?
C21A Mo3A C19A 60.1(11) . . ?
C21A Mo3A C20A 35.9(6) . . ?
C21A Mo3A C17A 35.0(6) . . ?
C16 Mo3A Mo4 88.9(6) . . ?
C16 Mo3A P3 72.9(6) . . ?
C16 Mo3A P4 122.3(7) . . ?
C16 Mo3A C15 85.5(8) . . ?
C16 Mo3A C19A 110.8(10) . . ?
C16 Mo3A C20A 142.0(11) . . ?
C16 Mo3A C17A 92.6(10) . . ?
C16 Mo3A C18A 83.2(9) . . ?
C16 Mo3A C21A 126.5(10) . . ?
P1 Mo2A Mo1A 49.37(11) . . ?
P1 Mo2A P2 49.82(13) . . ?
P2 Mo2A Mo1A 52.19(11) . . ?
C8A Mo2A Mo1A 128.4(7) . . ?
C8A Mo2A P1 81.6(6) . . ?
C8A Mo2A P2 86.1(8) . . ?
C8A Mo2A C9 88.7(10) . . ?
C8A Mo2A C17 86.2(8) . . ?
C8A Mo2A C61 120.3(8) . . ?
C8A Mo2A C20 138.5(8) . . ?
C8A Mo2A C62 110.1(10) . . ?
C8A Mo2A C7 81.0(9) . . ?
C9 Mo2A Mo1A 91.8(4) . . ?
C9 Mo2A P1 74.3(4) . . ?
C9 Mo2A P2 124.1(4) . . ?
C9 Mo2A C17 92.7(6) . . ?
C9 Mo2A C61 85.1(6) . . ?
C9 Mo2A C20 112.0(6) . . ?
C9 Mo2A C62 142.8(7) . . ?
C9 Mo2A C7 127.0(7) . . ?
C17 Mo2A Mo1A 145.3(5) . . ?
C17 Mo2A P1 162.3(5) . . ?
C17 Mo2A P2 142.2(5) . . ?
C17 Mo2A C61 35.3(7) . . ?
C17 Mo2A C20 58.4(7) . . ?
C17 Mo2A C62 58.5(7) . . ?
C17 Mo2A C7 35.2(7) . . ?
C61 Mo2A Mo1A 111.1(5) . . ?
C61 Mo2A P1 149.9(5) . . ?
C61 Mo2A P2 142.7(5) . . ?
C61 Mo2A C20 34.7(6) . . ?
C61 Mo2A C62 57.8(7) . . ?
C61 Mo2A C7 57.9(7) . . ?
C20 Mo2A Mo1A 88.1(4) . . ?
C20 Mo2A P1 137.5(5) . . ?
C20 Mo2A P2 108.0(5) . . ?
C62 Mo2A Mo1A 99.9(5) . . ?
C62 Mo2A P1 138.2(5) . . ?
C62 Mo2A P2 89.9(5) . . ?
C62 Mo2A C20 34.5(7) . . ?
C7 Mo2A Mo1A 134.3(6) . . ?
C7 Mo2A P1 151.8(6) . . ?
C7 Mo2A P2 107.0(5) . . ?
C7 Mo2A C20 57.7(7) . . ?
C7 Mo2A C62 34.8(7) . . ?
P1 Mo1A Mo2A 52.29(10) . . ?
P1 Mo1A P2 50.67(10) . . ?
P1 Mo1A C5A 78.9(5) . . ?
P1 Mo1A C6A 88.8(5) . . ?
P2 Mo1A Mo2A 51.70(11) . . ?
C2A Mo1A Mo2A 85.2(5) . . ?
C2A Mo1A P1 123.8(6) . . ?
C2A Mo1A P2 74.9(7) . . ?
C2A Mo1A C1A 94.9(10) . . ?
C2A Mo1A C5A 142.1(7) . . ?
C2A Mo1A C4A 130.7(7) . . ?
C2A Mo1A C6A 109.8(8) . . ?
C2A Mo1A C3A 95.1(7) . . ?
C2A Mo1A C7A 85.2(8) . . ?
C1A Mo1A Mo2A 70.1(7) . . ?
C1A Mo1A P1 101.2(7) . . ?
C1A Mo1A P2 121.3(7) . . ?
C1A Mo1A C5A 111.1(8) . . ?
C1A Mo1A C4A 83.7(9) . . ?
C1A Mo1A C6A 141.9(9) . . ?
C1A Mo1A C3A 90.5(9) . . ?
C1A Mo1A C7A 126.3(9) . . ?
C5A Mo1A Mo2A 128.8(5) . . ?
C5A Mo1A P2 110.8(5) . . ?
C5A Mo1A C6A 34.6(5) . . ?
C4A Mo1A Mo2A 137.8(5) . . ?
C4A Mo1A P1 104.6(5) . . ?
C4A Mo1A P2 145.2(4) . . ?
C4A Mo1A C5A 34.5(5) . . ?
C4A Mo1A C6A 58.2(8) . . ?
C4A Mo1A C3A 35.9(5) . . ?
C6A Mo1A Mo2A 138.2(6) . . ?
C6A Mo1A P2 93.5(6) . . ?
C3A Mo1A Mo2A 160.5(6) . . ?
C3A Mo1A P1 137.6(5) . . ?
C3A Mo1A P2 147.0(6) . . ?
C3A Mo1A C5A 59.0(7) . . ?
C3A Mo1A C6A 59.8(8) . . ?
C7A Mo1A Mo2A 161.7(7) . . ?
C7A Mo1A P1 123.0(6) . . ?
C7A Mo1A P2 110.6(6) . . ?
C7A Mo1A C5A 57.3(8) . . ?
C7A Mo1A C4A 58.5(8) . . ?
C7A Mo1A C6A 34.5(5) . . ?
C7A Mo1A C3A 36.4(5) . . ?
Ag1 P3 Mo3A 130.7(4) . . ?
Ag1 P3 Mo3B 126.5(4) . . ?
Mo4 P3 Ag1 155.77(12) . . ?
Mo4 P3 Mo3A 73.5(4) . . ?
Mo4 P3 Mo3B 77.7(4) . . ?
P4 P3 Ag1 120.56(14) . . ?
P4 P3 Mo4 66.95(11) . . ?
P4 P3 Mo3A 63.2(3) . . ?
P4 P3 Mo3B 62.5(4) . . ?
Ag2 P4 Mo4 129.07(12) . . ?
Mo3A P4 Ag2 156.6(4) . . ?
Mo3A P4 Mo4 73.6(4) . . ?
P3 P4 Ag2 124.64(14) . . ?
P3 P4 Mo4 63.24(10) . . ?
P3 P4 Mo3A 67.2(4) . . ?
P3 P4 Mo3B 67.0(4) . . ?
Mo3B P4 Ag2 152.7(4) . . ?
Mo3B P4 Mo4 77.9(4) . . ?
Ag1 P1 Mo1B 155.5(2) . . ?
Ag1 P1 Mo2B 131.4(4) . . ?
Mo2A P1 Ag1 137.15(16) . . ?
Mo1A P1 Ag1 143.39(14) . . ?
Mo1A P1 Mo2A 78.33(12) . . ?
P2 P1 Ag1 128.18(16) . . ?
P2 P1 Mo2A 65.13(16) . . ?
P2 P1 Mo1A 67.62(12) . . ?
P2 P1 Mo1B 63.60(19) . . ?
P2 P1 Mo2B 62.5(4) . . ?
Mo2B P1 Mo1B 72.3(4) . . ?
Ag2 P2 Mo1A 121.28(12) . . ?
Ag2 P2 Mo1B 130.5(2) . . ?
Mo2A P2 Ag2 162.31(15) . . ?
Mo2A P2 Mo1A 76.11(11) . . ?
P1 P2 Ag2 118.28(14) . . ?
P1 P2 Mo2A 65.04(14) . . ?
P1 P2 Mo1A 61.71(12) . . ?
P1 P2 Mo1B 68.56(19) . . ?
P1 P2 Mo2B 67.2(4) . . ?
Mo2B P2 Ag2 153.9(3) . . ?
Mo2B P2 Mo1B 75.6(4) . . ?
O17 Al1 O20A 104.1(5) . . ?
O17 Al1 O20B 116.3(12) . . ?
O17 Al1 O19B 101.5(10) . . ?
O18 Al1 O17 108.4(4) . . ?
O18 Al1 O20A 110.6(5) . . ?
O18 Al1 O20B 119.1(11) . . ?
O18 Al1 O19B 104.5(12) . . ?
O20B Al1 O19B 104.7(15) . . ?
O19A Al1 O17 115.4(5) . . ?
O19A Al1 O18 110.3(6) . . ?
O19A Al1 O20A 107.9(6) . . ?
O22 Al2 O24 105.4(5) . . ?
O23 Al2 O22 114.4(5) . . ?
O23 Al2 O24 107.2(4) . . ?
O23 Al2 O21 108.8(5) . . ?
O21 Al2 O22 107.4(5) . . ?
O21 Al2 O24 113.8(5) . . ?
C72 O22 Al2 149.5(8) . . ?
C80 O24 Al2 151.1(9) . . ?
O11 C36 Mo6 174.5(10) . . ?
O9 C29 Mo5 173.1(10) . . ?
O12 C37 Mo6 176.2(12) . . ?
O10 C30 Mo5 176.7(10) . . ?
Mo8 C53 H53 123.2 . . ?
C1 C53 Mo8 69.4(6) . . ?
C1 C53 H53 125.9 . . ?
C1 C53 C54 108.1(11) . . ?
C54 C53 Mo8 73.1(6) . . ?
C54 C53 H53 125.9 . . ?
Mo7 C46 H46 119.8 . . ?
C45 C46 Mo7 70.6(7) . . ?
C45 C46 H46 125.4 . . ?
C47 C46 Mo7 75.9(7) . . ?
C47 C46 H46 125.4 . . ?
C47 C46 C45 109.2(12) . . ?
Mo7 C45 H45 119.2 . . ?
C46 C45 Mo7 72.6(7) . . ?
C46 C45 H45 127.0 . . ?
C49 C45 Mo7 73.2(7) . . ?
C49 C45 C46 106.0(11) . . ?
C49 C45 H45 127.0 . . ?
C76 O23 Al2 152.0(8) . . ?
O13 C43 Mo7 173.6(11) . . ?
O23 C76 C77 109.0(9) . . ?
O23 C76 C78 110.7(10) . . ?
O23 C76 C79 109.3(10) . . ?
C77 C76 C78 109.9(10) . . ?
C79 C76 C77 108.5(11) . . ?
C79 C76 C78 109.5(11) . . ?
O3A C8A Mo2A 178.1(19) . . ?
O15 C50 Mo8 175.0(10) . . ?
Mo8 C55 H55 120.1 . . ?
C5 C55 Mo8 70.9(6) . . ?
C5 C55 H55 125.9 . . ?
C54 C55 Mo8 74.8(6) . . ?
C54 C55 H55 125.9 . . ?
C54 C55 C5 108.2(11) . . ?
O14 C44 Mo7 176.3(12) . . ?
Mo8 C1 H1 118.8 . . ?
C53 C1 Mo8 75.4(6) . . ?
C53 C1 H1 125.7 . . ?
C53 C1 C5 108.6(12) . . ?
C5 C1 Mo8 71.9(6) . . ?
C5 C1 H1 125.7 . . ?
O6 C15 Mo3A 176.5(14) . . ?
O6 C15 Mo3B 175.7(15) . . ?
O4 C9 Mo2A 175.6(13) . . ?
O4 C9 Mo2B 168.7(13) . . ?
O2A C2A Mo1A 173.4(14) . . ?
Mo6 C42 H42 121.6 . . ?
C38 C42 Mo6 70.0(8) . . ?
C38 C42 H42 126.8 . . ?
C41 C42 Mo6 73.4(7) . . ?
C41 C42 H42 126.8 . . ?
C41 C42 C38 106.4(13) . . ?
Mo7 C49 H49 120.0 . . ?
C45 C49 Mo7 71.3(7) . . ?
C45 C49 H49 125.5 . . ?
C45 C49 C48 109.0(11) . . ?
C48 C49 Mo7 74.9(7) . . ?
C48 C49 H49 125.5 . . ?
O7 C22 Mo4 178.2(13) . . ?
O8 C23 Mo4 177.8(12) . . ?
Mo8 C5 H5 120.3 . . ?
C55 C5 Mo8 73.1(6) . . ?
C55 C5 H5 126.5 . . ?
C1 C5 Mo8 72.0(6) . . ?
C1 C5 C55 107.0(11) . . ?
C1 C5 H5 126.5 . . ?
O16 C51 Mo8 177.2(10) . . ?
Mo4 C24 H24 124.9 . . ?
C25 C24 Mo4 70.6(8) . . ?
C25 C24 H24 127.0 . . ?
C25 C24 C28 105.9(16) . . ?
C28 C24 Mo4 69.0(8) . . ?
C28 C24 H24 127.0 . . ?
F57 C77 C76 109.9(11) . . ?
F56 C77 F57 105.8(13) . . ?
F56 C77 C76 111.3(11) . . ?
F55 C77 F57 104.7(13) . . ?
F55 C77 C76 113.0(13) . . ?
F55 C77 F56 111.7(13) . . ?
Mo2A C17 H17 119.5 . . ?
C61 C17 Mo2A 72.8(9) . . ?
C61 C17 H17 126.7 . . ?
C7 C17 Mo2A 73.1(10) . . ?
C7 C17 H17 126.7 . . ?
C7 C17 C61 106.7(17) . . ?
Mo8 C54 H54 123.1 . . ?
C53 C54 Mo8 72.3(6) . . ?
C53 C54 C55 108.0(11) . . ?
C53 C54 H54 126.0 . . ?
C55 C54 Mo8 70.2(6) . . ?
C55 C54 H54 126.0 . . ?
O24 C80 C81 108.7(12) . . ?
O24 C80 C83 109.5(10) . . ?
O24 C80 C82 111.0(12) . . ?
C81 C80 C83 109.3(13) . . ?
C81 C80 C82 110.2(11) . . ?
C82 C80 C83 108.1(12) . . ?
Mo2A C61 H61 118.7 . . ?
C17 C61 Mo2A 71.9(10) . . ?
C17 C61 H61 125.1 . . ?
C17 C61 C20 109.8(17) . . ?
C20 C61 Mo2A 76.0(10) . . ?
C20 C61 H61 125.1 . . ?
Mo6 C38 H38 120.1 . . ?
C42 C38 Mo6 74.1(7) . . ?
C42 C38 H38 125.5 . . ?
C42 C38 C39 108.9(14) . . ?
C39 C38 Mo6 72.0(7) . . ?
C39 C38 H38 125.5 . . ?
Mo7 C47 H47 123.3 . . ?
C46 C47 Mo7 70.0(8) . . ?
C46 C47 H47 126.1 . . ?
C46 C47 C48 107.7(12) . . ?
C48 C47 Mo7 72.1(7) . . ?
C48 C47 H47 126.1 . . ?
Mo5 C35 H35 122.4 . . ?
C34 C35 Mo5 71.8(6) . . ?
C34 C35 H35 126.5 . . ?
C34 C35 C31 107.0(12) . . ?
C31 C35 Mo5 71.0(7) . . ?
C31 C35 H35 126.5 . . ?
Mo5 C32 H32 117.8 . . ?
C33 C32 Mo5 73.5(7) . . ?
C33 C32 H32 127.1 . . ?
C33 C32 C31 105.8(12) . . ?
C31 C32 Mo5 73.9(7) . . ?
C31 C32 H32 127.1 . . ?
F60 C78 F59 108.3(13) . . ?
F60 C78 C76 109.2(11) . . ?
F58 C78 F60 110.6(13) . . ?
F58 C78 F59 103.9(12) . . ?
F58 C78 C76 115.8(13) . . ?
F59 C78 C76 108.7(11) . . ?
Mo4 C25 H25 119.8 . . ?
C24 C25 Mo4 75.7(9) . . ?
C24 C25 H25 125.2 . . ?
C24 C25 C26 109.7(16) . . ?
C26 C25 Mo4 70.9(9) . . ?
C26 C25 H25 125.2 . . ?
F63 C79 F62 109.6(15) . . ?
F63 C79 C76 114.2(16) . . ?
F63 C79 F61 106.9(14) . . ?
F62 C79 C76 111.0(13) . . ?
F62 C79 F61 106.5(15) . . ?
F61 C79 C76 108.3(12) . . ?
Mo4 C26 H26 119.8 . . ?
C25 C26 Mo4 73.1(8) . . ?
C25 C26 H26 126.6 . . ?
C27 C26 Mo4 72.4(9) . . ?
C27 C26 C25 106.8(19) . . ?
C27 C26 H26 126.6 . . ?
F64 C81 F66 107.3(14) . . ?
F64 C81 C80 110.7(16) . . ?
F65 C81 F64 107.2(14) . . ?
F65 C81 F66 106.8(16) . . ?
F65 C81 C80 114.1(14) . . ?
F66 C81 C80 110.4(13) . . ?
Mo6 C40 H40 122.0 . . ?
C41 C40 Mo6 73.6(7) . . ?
C41 C40 H40 126.0 . . ?
C41 C40 C39 108.0(13) . . ?
C39 C40 Mo6 70.1(7) . . ?
C39 C40 H40 126.0 . . ?
Mo2A C20 H20 124.3 . . ?
C61 C20 Mo2A 69.3(10) . . ?
C61 C20 H20 126.9 . . ?
C61 C20 C62 106.2(17) . . ?
C62 C20 Mo2A 71.1(10) . . ?
C62 C20 H20 126.9 . . ?
F70 C83 F71 109.1(12) . . ?
F70 C83 F72 106.8(13) . . ?
F70 C83 C80 110.1(12) . . ?
F71 C83 C80 110.8(12) . . ?
F72 C83 F71 106.2(13) . . ?
F72 C83 C80 113.6(11) . . ?
F49 C74 F51 109.5(14) . . ?
F49 C74 F50 106.8(14) . . ?
F49 C74 C72 109.6(14) . . ?
F51 C74 F50 106.7(15) . . ?
F51 C74 C72 113.4(13) . . ?
F50 C74 C72 110.6(12) . . ?
Mo5 C34 H34 121.2 . . ?
C35 C34 Mo5 74.2(7) . . ?
C35 C34 H34 125.7 . . ?
C35 C34 C33 108.7(13) . . ?
C33 C34 Mo5 70.6(6) . . ?
C33 C34 H34 125.7 . . ?
Mo6 C41 H41 122.8 . . ?
C42 C41 Mo6 72.0(7) . . ?
C42 C41 H41 124.7 . . ?
C40 C41 Mo6 72.1(7) . . ?
C40 C41 C42 110.7(13) . . ?
C40 C41 H41 124.7 . . ?
O1A C1A Mo1A 173(2) . . ?
O22 C72 C74 111.1(11) . . ?
O22 C72 C75 109.6(10) . . ?
O22 C72 C73 110.1(10) . . ?
C74 C72 C75 108.4(11) . . ?
C73 C72 C74 110.0(11) . . ?
C73 C72 C75 107.6(11) . . ?
Cl4A C85A H85A 108.5 . . ?
Cl4A C85A H85B 108.5 . . ?
Cl3A C85A Cl4A 115.2(15) . . ?
Cl3A C85A H85A 108.5 . . ?
Cl3A C85A H85B 108.5 . . ?
H85A C85A H85B 107.5 . . ?
Mo7 C48 H48 122.5 . . ?
C49 C48 Mo7 70.1(7) . . ?
C49 C48 C47 108.1(11) . . ?
C49 C48 H48 126.0 . . ?
C47 C48 Mo7 73.1(7) . . ?
C47 C48 H48 126.0 . . ?
F52 C75 F53 107.6(12) . . ?
F52 C75 F54 107.4(12) . . ?
F52 C75 C72 112.9(12) . . ?
F53 C75 C72 109.6(11) . . ?
F54 C75 F53 108.4(12) . . ?
F54 C75 C72 110.8(11) . . ?
Mo4 C27 H27 120.5 . . ?
C26 C27 Mo4 72.5(9) . . ?
C26 C27 H27 125.8 . . ?
C28 C27 Mo4 72.9(9) . . ?
C28 C27 C26 108.3(16) . . ?
C28 C27 H27 125.8 . . ?
Mo4 C28 H28 118.5 . . ?
C24 C28 Mo4 75.6(8) . . ?
C24 C28 H28 125.4 . . ?
C27 C28 Mo4 72.3(9) . . ?
C27 C28 C24 109.2(16) . . ?
C27 C28 H28 125.4 . . ?
Mo3A C19A H19A 125.1 . . ?
C20A C19A Mo3A 72.2(17) . . ?
C20A C19A H19A 127.7 . . ?
C18A C19A Mo3A 66.6(19) . . ?
C18A C19A H19A 127.7 . . ?
C18A C19A C20A 105(3) . . ?
Mo6 C39 H39 119.6 . . ?
C38 C39 Mo6 71.7(7) . . ?
C38 C39 C40 106.0(13) . . ?
C38 C39 H39 127.0 . . ?
C40 C39 Mo6 73.7(7) . . ?
C40 C39 H39 127.0 . . ?
Mo3A C20A H20A 124.1 . . ?
C19A C20A Mo3A 72.6(17) . . ?
C19A C20A H20A 125.5 . . ?
C19A C20A C21A 109(3) . . ?
C21A C20A Mo3A 69.4(15) . . ?
C21A C20A H20A 125.5 . . ?
Mo5 C33 H33 120.9 . . ?
C32 C33 Mo5 71.4(7) . . ?
C32 C33 C34 108.4(13) . . ?
C32 C33 H33 125.8 . . ?
C34 C33 Mo5 73.7(6) . . ?
C34 C33 H33 125.8 . . ?
Mo2A C62 H62 120.5 . . ?
C20 C62 Mo2A 74.3(10) . . ?
C20 C62 H62 126.0 . . ?
C7 C62 Mo2A 71.0(10) . . ?
C7 C62 C20 108.1(17) . . ?
C7 C62 H62 126.0 . . ?
F69 C82 F68 108.0(14) . . ?
F69 C82 F67 106.1(12) . . ?
F69 C82 C80 112.8(15) . . ?
F68 C82 F67 109.8(16) . . ?
F68 C82 C80 111.4(11) . . ?
F67 C82 C80 108.6(13) . . ?
Mo5 C31 H31 121.8 . . ?
C35 C31 Mo5 74.7(7) . . ?
C35 C31 C32 110.0(13) . . ?
C35 C31 H31 125.0 . . ?
C32 C31 Mo5 70.1(7) . . ?
C32 C31 H31 125.0 . . ?
Cl2 C84 H84A 108.5 . . ?
Cl2 C84 H84B 108.5 . . ?
Cl1 C84 Cl2 114.9(10) . . ?
Cl1 C84 H84A 108.5 . . ?
Cl1 C84 H84B 108.5 . . ?
H84A C84 H84B 107.5 . . ?
Mo1A C5A H5A 123.2 . . ?
C4A C5A Mo1A 69.7(11) . . ?
C4A C5A H5A 125.6 . . ?
C4A C5A C6A 108.8(19) . . ?
C6A C5A Mo1A 73.1(10) . . ?
C6A C5A H5A 125.6 . . ?
Mo2A C7 H7 120.4 . . ?
C17 C7 Mo2A 71.8(10) . . ?
C17 C7 C62 109.1(19) . . ?
C17 C7 H7 125.5 . . ?
C62 C7 Mo2A 74.2(10) . . ?
C62 C7 H7 125.5 . . ?
Mo1A C4A H4A 118.9 . . ?
C5A C4A Mo1A 75.8(11) . . ?
C5A C4A H4A 124.9 . . ?
C5A C4A C3A 110.3(18) . . ?
C3A C4A Mo1A 72.1(11) . . ?
C3A C4A H4A 124.9 . . ?
Mo3A C17A H17A 129.4 . . ?
C18A C17A Mo3A 66(2) . . ?
C18A C17A H17A 127.3 . . ?
C21A C17A Mo3A 68.8(17) . . ?
C21A C17A H17A 127.3 . . ?
C21A C17A C18A 105(3) . . ?
Mo1A C6A H6A 124.8 . . ?
C5A C6A Mo1A 72.2(10) . . ?
C5A C6A H6A 127.6 . . ?
C7A C6A Mo1A 67.0(11) . . ?
C7A C6A C5A 105(2) . . ?
C7A C6A H6A 127.6 . . ?
F48A C73 F46 103.4(15) . . ?
F48A C73 F47A 109.9(15) . . ?
F48A C73 C72 109.2(14) . . ?
F46 C73 F47A 107.4(13) . . ?
F46 C73 C72 114.2(12) . . ?
F46 C73 F47B 93(2) . . ?
F47A C73 C72 112.3(12) . . ?
C72 C73 F47B 92.5(17) . . ?
F48B C73 F46 116(3) . . ?
F48B C73 C72 119(3) . . ?
F48B C73 F47B 115(3) . . ?
Mo3A C18A H18A 123.6 . . ?
C19A C18A Mo3A 77.6(19) . . ?
C19A C18A C17A 111(3) . . ?
C19A C18A H18A 123.6 . . ?
C17A C18A Mo3A 78(2) . . ?
C17A C18A H18A 123.6 . . ?
Mo1A C3A H3A 121.8 . . ?
C4A C3A Mo1A 72.0(11) . . ?
C4A C3A H3A 128.6 . . ?
C4A C3A C7A 102.9(17) . . ?
C7A C3A Mo1A 69.6(11) . . ?
C7A C3A H3A 128.6 . . ?
Mo1A C7A H7A 115.6 . . ?
C6A C7A Mo1A 78.5(12) . . ?
C6A C7A C3A 113(2) . . ?
C6A C7A H7A 123.5 . . ?
C3A C7A Mo1A 73.9(11) . . ?
C3A C7A H7A 123.5 . . ?
Mo3A C21A H21A 125.3 . . ?
C20A C21A Mo3A 74.7(16) . . ?
C20A C21A H21A 125.3 . . ?
C17A C21A Mo3A 76.2(19) . . ?
C17A C21A C20A 108(3) . . ?
C17A C21A H21A 125.3 . . ?
Cl6A C86A Cl5A 110.9(14) . . ?
Cl6A C86A H86A 109.5 . . ?
Cl6A C86A H86B 109.5 . . ?
Cl5A C86A H86A 109.5 . . ?
Cl5A C86A H86B 109.5 . . ?
H86A C86A H86B 108.0 . . ?
P1 Mo1B Mo2B 52.1(3) . . ?
P2 Mo1B P1 47.84(14) . . ?
P2 Mo1B Mo2B 50.5(3) . . ?
C3B Mo1B P1 115.0(13) . . ?
C3B Mo1B P2 149.3(13) . . ?
C3B Mo1B Mo2B 146.5(15) . . ?
C7B Mo1B P1 94.5(12) . . ?
C7B Mo1B P2 142.3(12) . . ?
C7B Mo1B Mo2B 110.9(15) . . ?
C7B Mo1B C3B 35.6(8) . . ?
C7B Mo1B C4B 59.5(12) . . ?
C6B Mo1B P1 108.6(16) . . ?
C6B Mo1B P2 142.2(15) . . ?
C6B Mo1B Mo2B 92.0(15) . . ?
C6B Mo1B C3B 60.9(15) . . ?
C6B Mo1B C7B 37.4(10) . . ?
C6B Mo1B C5B 37.5(10) . . ?
C6B Mo1B C4B 61.2(14) . . ?
C6B Mo1B C1B 137(2) . . ?
C5B Mo1B P1 145.9(16) . . ?
C5B Mo1B P2 150.7(13) . . ?
C5B Mo1B Mo2B 111.9(15) . . ?
C5B Mo1B C3B 59.1(13) . . ?
C5B Mo1B C7B 60.9(13) . . ?
C5B Mo1B C4B 35.7(8) . . ?
C4B Mo1B P1 149.8(13) . . ?
C4B Mo1B P2 154.8(13) . . ?
C4B Mo1B Mo2B 147.6(14) . . ?
C4B Mo1B C3B 34.7(8) . . ?
C2B Mo1B P1 119(3) . . ?
C2B Mo1B P2 71(3) . . ?
C2B Mo1B Mo2B 88(2) . . ?
C2B Mo1B C3B 121(3) . . ?
C2B Mo1B C7B 146(3) . . ?
C2B Mo1B C6B 118(3) . . ?
C2B Mo1B C5B 86(3) . . ?
C2B Mo1B C4B 89(3) . . ?
C2B Mo1B C1B 88(3) . . ?
C1B Mo1B P1 82.4(15) . . ?
C1B Mo1B P2 75.4(14) . . ?
C1B Mo1B Mo2B 123.9(15) . . ?
C1B Mo1B C3B 77.1(19) . . ?
C1B Mo1B C7B 103(2) . . ?
C1B Mo1B C5B 124(2) . . ?
C1B Mo1B C4B 88.3(19) . . ?
P1 Mo2B Mo1B 55.6(3) . . ?
P1 Mo2B C11A 149.0(14) . . ?
P2 Mo2B P1 50.2(4) . . ?
P2 Mo2B Mo1B 53.9(4) . . ?
P2 Mo2B C11A 139.6(15) . . ?
C9 Mo2B P1 71.2(6) . . ?
C9 Mo2B P2 120.0(8) . . ?
C9 Mo2B Mo1B 85.1(6) . . ?
C9 Mo2B C12A 109.8(16) . . ?
C9 Mo2B C13A 142.8(15) . . ?
C9 Mo2B C14A 128.2(18) . . ?
C9 Mo2B C10A 92.1(17) . . ?
C9 Mo2B C11A 85.6(14) . . ?
C12A Mo2B P1 137.6(13) . . ?
C12A Mo2B P2 105.6(15) . . ?
C12A Mo2B Mo1B 82.0(12) . . ?
C12A Mo2B C11A 34.1(8) . . ?
C13A Mo2B P1 140.1(15) . . ?
C13A Mo2B P2 90.4(14) . . ?
C13A Mo2B Mo1B 98.5(15) . . ?
C13A Mo2B C12A 35.7(8) . . ?
C13A Mo2B C11A 57.5(13) . . ?
C14A Mo2B P1 152.2(15) . . ?
C14A Mo2B P2 111.1(17) . . ?
C14A Mo2B Mo1B 135.6(16) . . ?
C14A Mo2B C12A 61.0(13) . . ?
C14A Mo2B C13A 37.1(9) . . ?
C14A Mo2B C10A 37.2(10) . . ?
C14A Mo2B C11A 58.8(15) . . ?
C10A Mo2B P1 159.0(17) . . ?
C10A Mo2B P2 147.9(17) . . ?
C10A Mo2B Mo1B 137.7(16) . . ?
C10A Mo2B C12A 59.3(14) . . ?
C10A Mo2B C13A 60.5(17) . . ?
C10A Mo2B C11A 34.4(8) . . ?
C11A Mo2B Mo1B 103.4(14) . . ?
C8B Mo2B P1 77(3) . . ?
C8B Mo2B P2 88(3) . . ?
C8B Mo2B C9 92(4) . . ?
C8B Mo2B Mo1B 131(3) . . ?
C8B Mo2B C12A 143(3) . . ?
C8B Mo2B C13A 112(4) . . ?
C8B Mo2B C14A 82(3) . . ?
C8B Mo2B C10A 91(3) . . ?
C8B Mo2B C11A 125(3) . . ?
F43A C71A C68 105(3) . . ?
F44A C71A F43A 105(3) . . ?
F44A C71A C68 113(3) . . ?
F45A C71A F43A 105(3) . . ?
F45A C71A F44A 105(3) . . ?
F45A C71A C68 123(3) . . ?
F41A C70A F42A 116(3) . . ?
F41A C70A F40A 132(3) . . ?
F41A C70A C68 108(2) . . ?
F42A C70A F40A 99(3) . . ?
F42A C70A C68 100(2) . . ?
F40A C70A C68 97(2) . . ?
F39A C69A F37A 118(3) . . ?
F39A C69A C68 107(2) . . ?
F37A C69A C68 105(2) . . ?
F38A C69A F39A 106(3) . . ?
F38A C69A F37A 112(3) . . ?
F38A C69A C68 110(2) . . ?
C53A C52 C55A 113(2) . . ?
C53A C52 C54A 108.7(18) . . ?
C54A C52 C55A 109(2) . . ?
O17 C52 C53A 107.1(13) . . ?
O17 C52 C55A 107.9(14) . . ?
O17 C52 C54A 111.0(12) . . ?
O17 C52 C53B 109.9(13) . . ?
O17 C52 C55B 109.2(14) . . ?
O17 C52 C54B 110.3(14) . . ?
C53B C52 C55B 108(2) . . ?
C53B C52 C54B 105.6(19) . . ?
C55B C52 C54B 114(2) . . ?
F2A C53A C52 119(3) . . ?
F2A C53A F3A 102(3) . . ?
F2A C53A F1 109(3) . . ?
F3A C53A C52 114(2) . . ?
F1 C53A C52 111(2) . . ?
F1 C53A F3A 101(2) . . ?
F8A C55A C52 110(2) . . ?
F8A C55A F9A 104(3) . . ?
F8A C55A F7 116(4) . . ?
F9A C55A C52 105(3) . . ?
F7 C55A C52 107(2) . . ?
F7 C55A F9A 116(3) . . ?
F5A C54A C52 112(2) . . ?
F5A C54A F4 106(2) . . ?
F6A C54A C52 114(2) . . ?
F6A C54A F5A 111(3) . . ?
F6A C54A F4 105(3) . . ?
F4 C54A C52 108.8(19) . . ?
C52 O17 Al1 152.3(7) . . ?
F1 C53B C52 112(2) . . ?
F1 C53B F2B 110(2) . . ?
F2B C53B C52 115(2) . . ?
F3B C53B C52 114(3) . . ?
F3B C53B F1 101(3) . . ?
F3B C53B F2B 103(3) . . ?
F9B C55B C52 109(3) . . ?
F7 C55B C52 115(3) . . ?
F7 C55B F9B 110(3) . . ?
F7 C55B F8B 107(3) . . ?
F8B C55B C52 116(2) . . ?
F8B C55B F9B 98(3) . . ?
F4 C54B C52 106(2) . . ?
F5B C54B C52 113(3) . . ?
F5B C54B F4 103(3) . . ?
F6B C54B C52 112(3) . . ?
F6B C54B F4 105(3) . . ?
F6B C54B F5B 116(3) . . ?
C17B C18B H18B 125.9 . . ?
C17B C18B Mo3B 65(2) . . ?
C19B C18B H18B 125.9 . . ?
C19B C18B C17B 108(3) . . ?
C19B C18B Mo3B 70(2) . . ?
Mo3B C18B H18B 130.5 . . ?
C18B C17B H17B 123.7 . . ?
C18B C17B Mo3B 80(2) . . ?
C21B C17B C18B 113(4) . . ?
C21B C17B H17B 123.7 . . ?
C21B C17B Mo3B 75(2) . . ?
Mo3B C17B H17B 112.9 . . ?
C17B C21B H21B 129.8 . . ?
C17B C21B C20B 100(3) . . ?
C17B C21B Mo3B 69(2) . . ?
C20B C21B H21B 129.8 . . ?
C20B C21B Mo3B 69.4(16) . . ?
Mo3B C21B H21B 123.9 . . ?
C21B C20B H20B 122.4 . . ?
C21B C20B C19B 115(3) . . ?
C21B C20B Mo3B 74.6(17) . . ?
C19B C20B H20B 122.4 . . ?
C19B C20B Mo3B 75.1(19) . . ?
Mo3B C20B H20B 122.4 . . ?
C18B C19B C20B 102(3) . . ?
C18B C19B H19B 128.8 . . ?
C18B C19B Mo3B 76(2) . . ?
C20B C19B H19B 128.8 . . ?
C20B C19B Mo3B 68.4(18) . . ?
Mo3B C19B H19B 119.2 . . ?
P3 Mo3B Mo4 50.4(3) . . ?
P4 Mo3B Mo4 52.7(3) . . ?
P4 Mo3B P3 50.5(3) . . ?
P4 Mo3B C18B 130.1(10) . . ?
C15 Mo3B Mo4 131.9(8) . . ?
C15 Mo3B P3 82.3(7) . . ?
C15 Mo3B P4 92.9(7) . . ?
C15 Mo3B C18B 127.0(12) . . ?
C15 Mo3B C17B 91.9(12) . . ?
C15 Mo3B C21B 74.3(12) . . ?
C15 Mo3B C20B 99.5(12) . . ?
C15 Mo3B C19B 134.9(13) . . ?
C15 Mo3B C16 89.7(9) . . ?
C18B Mo3B Mo4 100.8(10) . . ?
C18B Mo3B P3 146.8(12) . . ?
C17B Mo3B Mo4 135.2(11) . . ?
C17B Mo3B P3 159.3(12) . . ?
C17B Mo3B P4 150.1(12) . . ?
C17B Mo3B C18B 35.2(6) . . ?
C17B Mo3B C21B 35.8(7) . . ?
C17B Mo3B C20B 57.7(13) . . ?
C17B Mo3B C19B 59.7(12) . . ?
C21B Mo3B Mo4 148.0(11) . . ?
C21B Mo3B P3 154.0(13) . . ?
C21B Mo3B P4 118.6(10) . . ?
C21B Mo3B C18B 59.3(13) . . ?
C21B Mo3B C19B 62.2(12) . . ?
C20B Mo3B Mo4 112.8(10) . . ?
C20B Mo3B P3 142.9(10) . . ?
C20B Mo3B P4 92.5(9) . . ?
C20B Mo3B C18B 56.4(12) . . ?
C20B Mo3B C21B 36.0(6) . . ?
C20B Mo3B C19B 36.5(7) . . ?
C19B Mo3B Mo4 87.1(10) . . ?
C19B Mo3B P3 135.9(11) . . ?
C19B Mo3B P4 97.2(9) . . ?
C19B Mo3B C18B 34.1(6) . . ?
C16 Mo3B Mo4 84.8(6) . . ?
C16 Mo3B P3 73.0(6) . . ?
C16 Mo3B P4 122.4(8) . . ?
C16 Mo3B C18B 90.0(10) . . ?
C16 Mo3B C17B 87.1(12) . . ?
C16 Mo3B C21B 117.4(10) . . ?
C16 Mo3B C20B 143.6(11) . . ?
C16 Mo3B C19B 120.0(11) . . ?
O5 C16 Mo3A 177.8(13) . . ?
O5 C16 Mo3B 176.0(13) . . ?
C56 O18 Al1 152.1(7) . . ?
O18 C56 C58 111.6(11) . . ?
O18 C56 C57 108.1(11) . . ?
O18 C56 C59 106.8(10) . . ?
C58 C56 C57 109.5(13) . . ?
C58 C56 C59 111.5(11) . . ?
C57 C56 C59 109.2(13) . . ?
F14A C58 C56 107.1(15) . . ?
F14A C58 F15A 102.5(17) . . ?
F15A C58 C56 104.4(15) . . ?
F13A C58 C56 119.3(16) . . ?
F13A C58 F14A 105(2) . . ?
F13A C58 F15A 117(2) . . ?
F15B C58 C56 126.6(16) . . ?
F15B C58 F14B 111.2(18) . . ?
F15B C58 F13B 102.6(16) . . ?
F14B C58 C56 113.1(14) . . ?
F14B C58 F13B 89.6(16) . . ?
F13B C58 C56 106.0(14) . . ?
F12A C57 C56 102.1(17) . . ?
F12A C57 F11A 107.9(19) . . ?
F10A C57 C56 123.6(19) . . ?
F10A C57 F12A 113(2) . . ?
F10A C57 F11A 104(2) . . ?
F11A C57 C56 105.4(15) . . ?
F10B C57 C56 105.3(15) . . ?
F12B C57 C56 124.8(17) . . ?
F12B C57 F10B 106.0(19) . . ?
F12B C57 F11B 108(2) . . ?
F11B C57 C56 111.8(16) . . ?
F11B C57 F10B 97.5(16) . . ?
F16B C59 C56 117.2(15) . . ?
F16B C59 F17B 101.5(17) . . ?
F16B C59 F18 118.0(14) . . ?
F17B C59 C56 104.2(13) . . ?
F18 C59 C56 113.5(12) . . ?
F18 C59 F17B 98.4(15) . . ?
F18 C59 F16A 97.4(14) . . ?
F16A C59 C56 103.7(14) . . ?
F17A C59 C56 119.8(15) . . ?
F17A C59 F18 116.1(17) . . ?
F17A C59 F16A 102(2) . . ?
C64 O20A Al1 145.1(10) . . ?
O20A C64 C67A 106.5(11) . . ?
O20A C64 C66A 111.4(12) . . ?
O20A C64 C65A 113.3(11) . . ?
C66A C64 C67A 107.1(12) . . ?
C65A C64 C67A 107.7(13) . . ?
C65A C64 C66A 110.5(13) . . ?
O20B C64 C67B 115(2) . . ?
O20B C64 C66B 103(3) . . ?
O20B C64 C65B 91.1(19) . . ?
C67B C64 C66B 121(3) . . ?
C67B C64 C65B 117(2) . . ?
C65B C64 C66B 104(3) . . ?
F34A C67A C64 106.9(14) . . ?
F35A C67A C64 113.3(14) . . ?
F35A C67A F34A 107.7(16) . . ?
F36A C67A C64 113.9(14) . . ?
F36A C67A F34A 102.7(17) . . ?
F36A C67A F35A 111.4(17) . . ?
F33A C66A C64 112.5(15) . . ?
F33A C66A F31 110.7(15) . . ?
F31 C66A C64 111.3(16) . . ?
F32 C66A C64 110.9(14) . . ?
F32 C66A F33A 104.2(18) . . ?
F32 C66A F31 106.8(15) . . ?
F29A C65A C64 109.3(16) . . ?
F29A C65A F28A 108(2) . . ?
F28A C65A C64 106.8(16) . . ?
F30 C65A C64 113.8(18) . . ?
F30 C65A F29A 107.7(19) . . ?
F30 C65A F28A 111(2) . . ?
C64 O20B Al1 148(2) . . ?
F34B C67B C64 118(3) . . ?
F34B C67B F36B 99(3) . . ?
F35B C67B C64 116(3) . . ?
F35B C67B F34B 101(3) . . ?
F35B C67B F36B 102(3) . . ?
F36B C67B C64 118(3) . . ?
F31 C66B C64 114(4) . . ?
F31 C66B F33B 98(4) . . ?
F33B C66B C64 102(4) . . ?
F32 C66B C64 113(4) . . ?
F32 C66B F31 126(5) . . ?
F32 C66B F33B 96(4) . . ?
F29B C65B C64 119(3) . . ?
F30 C65B C64 114(3) . . ?
F30 C65B F29B 114(4) . . ?
F30 C65B F28B 98(3) . . ?
F28B C65B C64 113(3) . . ?
F28B C65B F29B 95(4) . . ?
Mo2B C12A H12A 118.8 . . ?
C13A C12A Mo2B 69(3) . . ?
C13A C12A H12A 126.3 . . ?
C13A C12A C11A 107.4(16) . . ?
C11A C12A Mo2B 78(3) . . ?
C11A C12A H12A 126.3 . . ?
Mo2B C13A H13A 121.8 . . ?
C12A C13A Mo2B 76(3) . . ?
C12A C13A H13A 125.6 . . ?
C14A C13A Mo2B 68(3) . . ?
C14A C13A C12A 109(2) . . ?
C14A C13A H13A 125.6 . . ?
Mo2B C14A H14A 116.9 . . ?
C13A C14A Mo2B 74(3) . . ?
C13A C14A H14A 126.6 . . ?
C13A C14A C10A 107(2) . . ?
C10A C14A Mo2B 74(3) . . ?
C10A C14A H14A 126.6 . . ?
Mo2B C10A H10A 116.1 . . ?
C14A C10A Mo2B 68(3) . . ?
C14A C10A H10A 125.6 . . ?
C14A C10A C11A 109(2) . . ?
C11A C10A Mo2B 82(4) . . ?
C11A C10A H10A 125.6 . . ?
Mo2B C11A H11A 133.3 . . ?
C12A C11A Mo2B 68(3) . . ?
C12A C11A H11A 126.5 . . ?
C10A C11A Mo2B 64(4) . . ?
C10A C11A C12A 107(2) . . ?
C10A C11A H11A 126.5 . . ?
O3B C8B Mo2B 174(9) . . ?
C60 O19A Al1 148.4(11) . . ?
O19A C60 C62A 106.8(11) . . ?
O19A C60 C61A 110.7(12) . . ?
O19A C60 C63A 108.8(11) . . ?
C61A C60 C62A 107.6(13) . . ?
C63A C60 C62A 110.3(11) . . ?
C63A C60 C61A 112.5(12) . . ?
O19B C60 C62B 114(2) . . ?
O19B C60 C61B 117(2) . . ?
O19B C60 C63B 111(2) . . ?
C62B C60 C61B 96(3) . . ?
C62B C60 C63B 114(2) . . ?
C63B C60 C61B 104(2) . . ?
F22A C62A C60 109.0(15) . . ?
F23 C62A C60 109.5(15) . . ?
F23 C62A F22A 105.5(16) . . ?
F24 C62A C60 110.9(14) . . ?
F24 C62A F22A 105.7(18) . . ?
F24 C62A F23 115.9(16) . . ?
F19A C61A C60 109.6(15) . . ?
F20A C61A C60 110.9(16) . . ?
F20A C61A F19A 108.7(17) . . ?
F21A C61A C60 113.2(16) . . ?
F21A C61A F19A 106.1(17) . . ?
F21A C61A F20A 108.2(17) . . ?
F25A C63A C60 110.3(13) . . ?
F26A C63A C60 112.8(13) . . ?
F26A C63A F25A 105.4(14) . . ?
F27A C63A C60 115.4(14) . . ?
F27A C63A F25A 101.0(19) . . ?
F27A C63A F26A 110.9(16) . . ?
C60 O19B Al1 151(2) . . ?
F23 C62B C60 112(3) . . ?
F24 C62B C60 116(3) . . ?
F24 C62B F23 107(3) . . ?
F22B C62B C60 120(4) . . ?
F22B C62B F23 101(3) . . ?
F22B C62B F24 99(4) . . ?
C60 C61B F19B 99(4) . . ?
F20B C61B C60 108(4) . . ?
F20B C61B F19B 84(4) . . ?
F21B C61B C60 121(4) . . ?
F21B C61B F19B 124(5) . . ?
F21B C61B F20B 116(6) . . ?
F25B C63B C60 120(3) . . ?
F25B C63B F26B 103(3) . . ?
F25B C63B F27B 105(3) . . ?
F26B C63B C60 107(3) . . ?
F27B C63B C60 117(3) . . ?
F27B C63B F26B 102(3) . . ?
Mo1B C3B H3B 125.7 . . ?
C7B C3B Mo1B 68(3) . . ?
C7B C3B H3B 125.9 . . ?
C4B C3B Mo1B 72(3) . . ?
C4B C3B H3B 125.9 . . ?
C4B C3B C7B 108.2(19) . . ?
Mo1B C7B H7B 122.5 . . ?
C3B C7B Mo1B 76(3) . . ?
C3B C7B H7B 126.1 . . ?
C6B C7B Mo1B 67(4) . . ?
C6B C7B C3B 107.9(15) . . ?
C6B C7B H7B 126.1 . . ?
Mo1B C6B H6B 115.1 . . ?
C7B C6B Mo1B 76(4) . . ?
C7B C6B H6B 126.3 . . ?
C5B C6B Mo1B 75(4) . . ?
C5B C6B C7B 107.4(13) . . ?
C5B C6B H6B 126.3 . . ?
Mo1B C5B H5B 121.9 . . ?
C6B C5B Mo1B 68(4) . . ?
C6B C5B H5B 125.6 . . ?
C6B C5B C4B 108.8(15) . . ?
C4B C5B Mo1B 77(3) . . ?
C4B C5B H5B 125.6 . . ?
Mo1B C4B H4B 124.3 . . ?
C3B C4B Mo1B 73(3) . . ?
C3B C4B C5B 107.6(16) . . ?
C3B C4B H4B 126.2 . . ?
C5B C4B Mo1B 68(3) . . ?
C5B C4B H4B 126.2 . . ?
O2B C2B Mo1B 179(7) . . ?
O1B C1B Mo1B 172(5) . . ?
C68 O21 Al2 152.9(10) . . ?
C71A C68 C70A 102(2) . . ?
C71A C68 C69A 111(2) . . ?
C69A C68 C70A 104.9(18) . . ?
O21 C68 C71A 114.2(16) . . ?
O21 C68 C70A 110.0(16) . . ?
O21 C68 C69A 113.5(17) . . ?
O21 C68 C71B 105.4(17) . . ?
O21 C68 C70B 110.4(18) . . ?
O21 C68 C69B 105.2(18) . . ?
C70B C68 C71B 122(2) . . ?
C69B C68 C71B 103(2) . . ?
C69B C68 C70B 109(2) . . ?
F45B C71B C68 109(3) . . ?
F45B C71B F43B 109(3) . . ?
F43B C71B C68 112(3) . . ?
F44B C71B C68 106(3) . . ?
F44B C71B F45B 111(3) . . ?
F44B C71B F43B 110(3) . . ?
F41B C70B C68 111(3) . . ?
F42B C70B C68 103(2) . . ?
F42B C70B F41B 108(3) . . ?
F40B C70B C68 109(3) . . ?
F40B C70B F41B 99(3) . . ?
F40B C70B F42B 127(3) . . ?
F39B C69B C68 101(3) . . ?
F37B C69B C68 113(3) . . ?
F37B C69B F39B 109(4) . . ?
F38B C69B C68 112(3) . . ?
F38B C69B F39B 109(4) . . ?
F38B C69B F37B 113(4) . . ?
Cl6B C86B Cl5B 96(3) . . ?
Cl6B C86B H86C 112.6 . . ?
Cl6B C86B H86D 112.6 . . ?
Cl5B C86B H86C 112.6 . . ?
Cl5B C86B H86D 112.6 . . ?
H86C C86B H86D 110.1 . . ?
Cl4B C85B H85C 107.9 . . ?
Cl4B C85B H85D 107.9 . . ?
Cl3B C85B Cl4B 118(4) . . ?
Cl3B C85B H85C 107.9 . . ?
Cl3B C85B H85D 107.9 . . ?
H85C C85B H85D 107.2 . . ?

loop_
_geom_bond_atom_site_label_1
_geom_bond_atom_site_label_2
_geom_bond_distance
_geom_bond_site_symmetry_2
_geom_bond_publ_flag
Sb1 Sb2 2.7611(9) . ?
Sb1 Ag1 2.7703(10) . ?
Sb1 Mo6 2.7201(11) . ?
Sb1 Mo5 2.8391(10) . ?
Sb3 Sb4 2.7696(9) . ?
Sb3 Ag2 2.7937(10) . ?
Sb3 Mo8 2.8383(10) . ?
Sb3 Mo7 2.7311(11) . ?
Sb2 Ag1 2.8427(10) . ?
Sb2 Mo6 2.8307(11) . ?
Sb2 Mo5 2.7382(11) . ?
Sb4 Ag2 2.8286(10) . ?
Sb4 Mo8 2.7459(10) . ?
Sb4 Mo7 2.8335(11) . ?
Ag1 P3 2.484(3) . ?
Ag1 P1 2.496(3) . ?
Ag2 P4 2.499(3) . ?
Ag2 P2 2.493(3) . ?
Mo8 Mo7 3.1178(11) . ?
Mo8 C53 2.365(11) . ?
Mo8 C50 1.994(11) . ?
Mo8 C55 2.315(10) . ?
Mo8 C1 2.288(11) . ?
Mo8 C5 2.287(10) . ?
Mo8 C51 1.950(12) . ?
Mo8 C54 2.375(11) . ?
Mo6 Mo5 3.1245(12) . ?
Mo6 C36 1.997(11) . ?
Mo6 C37 1.997(12) . ?
Mo6 C42 2.346(13) . ?
Mo6 C38 2.292(12) . ?
Mo6 C40 2.345(13) . ?
Mo6 C41 2.364(11) . ?
Mo6 C39 2.296(11) . ?
Mo7 C46 2.314(13) . ?
Mo7 C45 2.287(12) . ?
Mo7 C43 2.009(13) . ?
Mo7 C44 1.976(14) . ?
Mo7 C49 2.312(12) . ?
Mo7 C47 2.387(13) . ?
Mo7 C48 2.374(12) . ?
Mo5 C29 1.976(12) . ?
Mo5 C30 1.983(13) . ?
Mo5 C35 2.376(11) . ?
Mo5 C32 2.280(11) . ?
Mo5 C34 2.347(11) . ?
Mo5 C33 2.306(12) . ?
Mo5 C31 2.329(12) . ?
Mo4 Mo3A 2.985(15) . ?
Mo4 P3 2.450(3) . ?
Mo4 P4 2.525(3) . ?
Mo4 C22 1.980(14) . ?
Mo4 C23 1.990(13) . ?
Mo4 C24 2.403(13) . ?
Mo4 C25 2.339(14) . ?
Mo4 C26 2.311(15) . ?
Mo4 C27 2.308(15) . ?
Mo4 C28 2.316(14) . ?
Mo4 Mo3B 3.106(17) . ?
Mo3A P3 2.538(14) . ?
Mo3A P4 2.457(11) . ?
Mo3A C15 2.05(2) . ?
Mo3A C19A 2.37(3) . ?
Mo3A C20A 2.37(3) . ?
Mo3A C17A 2.39(4) . ?
Mo3A C18A 2.23(4) . ?
Mo3A C21A 2.30(3) . ?
Mo3A C16 1.994(18) . ?
Mo2A Mo1A 3.072(4) . ?
Mo2A P1 2.481(5) . ?
Mo2A P2 2.483(6) . ?
Mo2A C8A 1.97(2) . ?
Mo2A C9 2.007(14) . ?
Mo2A C17 2.286(17) . ?
Mo2A C61 2.297(15) . ?
Mo2A C20 2.383(19) . ?
Mo2A C62 2.343(17) . ?
Mo2A C7 2.303(19) . ?
Mo1A P1 2.380(4) . ?
Mo1A P2 2.500(3) . ?
Mo1A C2A 2.01(2) . ?
Mo1A C1A 2.01(2) . ?
Mo1A C5A 2.386(16) . ?
Mo1A C4A 2.31(2) . ?
Mo1A C6A 2.398(19) . ?
Mo1A C3A 2.31(2) . ?
Mo1A C7A 2.25(2) . ?
P3 P4 2.097(4) . ?
P3 Mo3B 2.501(16) . ?
P4 Mo3B 2.411(14) . ?
P1 P2 2.091(4) . ?
P1 Mo1B 2.626(7) . ?
P1 Mo2B 2.509(17) . ?
P2 Mo1B 2.527(7) . ?
P2 Mo2B 2.414(18) . ?
Al1 O17 1.718(7) . ?
Al1 O18 1.713(7) . ?
Al1 O20A 1.742(11) . ?
Al1 O20B 1.72(3) . ?
Al1 O19A 1.693(14) . ?
Al1 O19B 1.80(3) . ?
Al2 O22 1.717(8) . ?
Al2 O24 1.727(9) . ?
Al2 O23 1.704(8) . ?
Al2 O21 1.710(9) . ?
Cl2 C84 1.73(2) . ?
Cl4A C85A 1.720(18) . ?
Cl1 C84 1.699(18) . ?
Cl6A C86A 1.747(19) . ?
Cl5A C86A 1.771(19) . ?
O10 C30 1.155(15) . ?
O11 C36 1.157(13) . ?
Cl3A C85A 1.716(19) . ?
F63 C79 1.27(2) . ?
O22 C72 1.327(13) . ?
O8 C23 1.162(15) . ?
F52 C75 1.309(16) . ?
F60 C78 1.347(16) . ?
F53 C75 1.334(18) . ?
O13 C43 1.132(15) . ?
O9 C29 1.171(14) . ?
F62 C79 1.33(2) . ?
O7 C22 1.156(16) . ?
O12 C37 1.130(14) . ?
O24 C80 1.356(16) . ?
F48A C73 1.329(18) . ?
F70 C83 1.309(17) . ?
F57 C77 1.38(2) . ?
O6 C15 1.144(18) . ?
O3A C8A 1.15(2) . ?
O16 C51 1.191(15) . ?
F49 C74 1.310(19) . ?
O14 C44 1.144(16) . ?
F58 C78 1.265(17) . ?
O4 C9 1.097(15) . ?
F69 C82 1.302(19) . ?
O5 C16 1.124(15) . ?
F59 C78 1.357(19) . ?
F51 C74 1.331(18) . ?
F68 C82 1.317(19) . ?
F64 C81 1.33(2) . ?
C53 H53 0.9500 . ?
C53 C1 1.406(18) . ?
C53 C54 1.409(17) . ?
C46 H46 0.9500 . ?
C46 C45 1.450(18) . ?
C46 C47 1.38(2) . ?
O2A C2A 1.15(2) . ?
F46 C73 1.352(15) . ?
F71 C83 1.347(18) . ?
C45 H45 0.9500 . ?
C45 C49 1.404(18) . ?
O23 C76 1.338(12) . ?
F54 C75 1.313(15) . ?
F50 C74 1.34(2) . ?
C76 C77 1.560(18) . ?
C76 C78 1.564(16) . ?
C76 C79 1.517(19) . ?
F72 C83 1.319(18) . ?
F65 C81 1.32(2) . ?
F56 C77 1.305(17) . ?
F55 C77 1.282(16) . ?
O15 C50 1.148(14) . ?
F66 C81 1.356(19) . ?
C55 H55 0.9500 . ?
C55 C5 1.423(18) . ?
C55 C54 1.412(16) . ?
F61 C79 1.39(2) . ?
F67 C82 1.338(18) . ?
C1 H1 0.9500 . ?
C1 C5 1.415(19) . ?
C15 Mo3B 1.85(2) . ?
C9 Mo2B 2.17(2) . ?
C42 H42 0.9500 . ?
C42 C38 1.43(2) . ?
C42 C41 1.40(2) . ?
C49 H49 0.9500 . ?
C49 C48 1.410(18) . ?
C5 H5 0.9500 . ?
C24 H24 0.9500 . ?
C24 C25 1.37(2) . ?
C24 C28 1.44(2) . ?
C17 H17 0.9500 . ?
C17 C61 1.39(3) . ?
C17 C7 1.39(3) . ?
C54 H54 0.9500 . ?
C80 C81 1.539(18) . ?
C80 C83 1.56(2) . ?
C80 C82 1.55(2) . ?
F47A C73 1.359(16) . ?
C61 H61 0.9500 . ?
C61 C20 1.40(2) . ?
C38 H38 0.9500 . ?
C38 C39 1.43(2) . ?
C47 H47 0.9500 . ?
C47 C48 1.422(17) . ?
C35 H35 0.9500 . ?
C35 C34 1.381(19) . ?
C35 C31 1.39(2) . ?
C32 H32 0.9500 . ?
C32 C33 1.39(2) . ?
C32 C31 1.43(2) . ?
C25 H25 0.9500 . ?
C25 C26 1.44(3) . ?
C26 H26 0.9500 . ?
C26 C27 1.39(3) . ?
C40 H40 0.9500 . ?
C40 C41 1.39(2) . ?
C40 C39 1.44(2) . ?
C20 H20 0.9500 . ?
C20 C62 1.40(3) . ?
C74 C72 1.540(17) . ?
C34 H34 0.9500 . ?
C34 C33 1.427(18) . ?
C41 H41 0.9500 . ?
C1A O1A 1.10(2) . ?
C72 C75 1.587(19) . ?
C72 C73 1.51(2) . ?
C85A H85A 0.9900 . ?
C85A H85B 0.9900 . ?
C48 H48 0.9500 . ?
C27 H27 0.9500 . ?
C27 C28 1.39(3) . ?
C28 H28 0.9500 . ?
C19A H19A 0.9500 . ?
C19A C20A 1.44(2) . ?
C19A C18A 1.42(2) . ?
C39 H39 0.9500 . ?
C20A H20A 0.9500 . ?
C20A C21A 1.44(2) . ?
C33 H33 0.9500 . ?
C62 H62 0.9500 . ?
C62 C7 1.39(3) . ?
C31 H31 0.9500 . ?
C84 H84A 0.9900 . ?
C84 H84B 0.9900 . ?
C5A H5A 0.9500 . ?
C5A C4A 1.393(18) . ?
C5A C6A 1.424(19) . ?
C7 H7 0.9500 . ?
C4A H4A 0.9500 . ?
C4A C3A 1.423(19) . ?
C17A H17A 0.9500 . ?
C17A C18A 1.43(2) . ?
C17A C21A 1.41(2) . ?
C6A H6A 0.9500 . ?
C6A C7A 1.386(19) . ?
C73 F48B 1.33(5) . ?
C73 F47B 1.63(4) . ?
C18A H18A 1.0000 . ?
C3A H3A 0.9500 . ?
C3A C7A 1.427(19) . ?
C7A H7A 0.9500 . ?
C21A H21A 1.0000 . ?
C86A H86A 0.9900 . ?
C86A H86B 0.9900 . ?
Mo1B Mo2B 3.031(16) . ?
Mo1B C3B 2.39(6) . ?
Mo1B C7B 2.28(6) . ?
Mo1B C6B 2.16(8) . ?
Mo1B C5B 2.26(5) . ?
Mo1B C4B 2.37(5) . ?
Mo1B C2B 2.01(3) . ?
Mo1B C1B 2.24(6) . ?
Mo2B C12A 2.41(6) . ?
Mo2B C13A 2.31(6) . ?
Mo2B C14A 2.23(6) . ?
Mo2B C10A 2.31(7) . ?
Mo2B C11A 2.55(6) . ?
Mo2B C8B 1.95(3) . ?
C71A F43A 1.31(3) . ?
C71A F44A 1.27(3) . ?
C71A F45A 1.22(3) . ?
C71A C68 1.51(3) . ?
C70A F41A 1.30(3) . ?
C70A F42A 1.42(3) . ?
C70A F40A 1.43(3) . ?
C70A C68 1.62(3) . ?
C69A F39A 1.33(3) . ?
C69A F37A 1.34(3) . ?
C69A F38A 1.29(3) . ?
C69A C68 1.55(3) . ?
C52 C53A 1.49(3) . ?
C52 C55A 1.60(4) . ?
C52 C54A 1.56(3) . ?
C52 O17 1.354(11) . ?
C52 C53B 1.49(3) . ?
C52 C55B 1.50(3) . ?
C52 C54B 1.59(3) . ?
C53A F2A 1.27(5) . ?
C53A F3A 1.37(4) . ?
C53A F1 1.36(3) . ?
C55A F8A 1.24(5) . ?
C55A F9A 1.34(4) . ?
C55A F7 1.32(3) . ?
C54A F5A 1.30(4) . ?
C54A F6A 1.26(4) . ?
C54A F4 1.40(3) . ?
F4 C54B 1.42(3) . ?
C53B F1 1.33(3) . ?
C53B F2B 1.33(3) . ?
C53B F3B 1.32(5) . ?
C55B F9B 1.43(6) . ?
C55B F7 1.28(4) . ?
C55B F8B 1.31(4) . ?
C54B F5B 1.38(4) . ?
C54B F6B 1.30(5) . ?
C18B H18B 0.9500 . ?
C18B C17B 1.43(2) . ?
C18B C19B 1.41(2) . ?
C18B Mo3B 2.44(4) . ?
C17B H17B 0.9500 . ?
C17B C21B 1.42(2) . ?
C17B Mo3B 2.26(4) . ?
C21B H21B 0.9500 . ?
C21B C20B 1.43(2) . ?
C21B Mo3B 2.34(3) . ?
C20B H20B 1.0000 . ?
C20B C19B 1.45(2) . ?
C20B Mo3B 2.28(3) . ?
C19B H19B 0.9500 . ?
C19B Mo3B 2.36(4) . ?
Mo3B C16 2.04(2) . ?
O18 C56 1.350(13) . ?
C56 C58 1.510(19) . ?
C56 C57 1.52(2) . ?
C56 C59 1.535(17) . ?
F12A C57 1.43(3) . ?
F10A C57 1.21(3) . ?
F11A C57 1.45(3) . ?
F16B C59 1.29(3) . ?
F17B C59 1.44(3) . ?
F18 C59 1.330(17) . ?
C58 F14A 1.42(3) . ?
C58 F15A 1.50(3) . ?
C58 F13A 1.26(3) . ?
C58 F15B 1.22(2) . ?
C58 F14B 1.36(3) . ?
C58 F13B 1.48(3) . ?
F10B C57 1.49(2) . ?
F12B C57 1.16(2) . ?
F11B C57 1.36(3) . ?
F16A C59 1.47(3) . ?
C59 F17A 1.18(2) . ?
O20A C64 1.353(16) . ?
C64 C67A 1.56(2) . ?
C64 C66A 1.56(2) . ?
C64 C65A 1.56(3) . ?
C64 O20B 1.35(3) . ?
C64 C67B 1.46(5) . ?
C64 C66B 1.63(6) . ?
C64 C65B 1.55(5) . ?
C67A F34A 1.357(18) . ?
C67A F35A 1.302(16) . ?
C67A F36A 1.299(17) . ?
C66A F33A 1.30(2) . ?
C66A F31 1.34(2) . ?
C66A F32 1.29(2) . ?
F31 C66B 1.20(6) . ?
C65A F29A 1.320(19) . ?
C65A F28A 1.337(18) . ?
C65A F30 1.292(18) . ?
C67B F34B 1.33(2) . ?
C67B F35B 1.30(2) . ?
C67B F36B 1.33(2) . ?
C66B F33B 1.54(7) . ?
C66B F32 1.17(7) . ?
C65B F29B 1.32(2) . ?
C65B F30 1.30(2) . ?
C65B F28B 1.30(2) . ?
C12A H12A 0.9500 . ?
C12A C13A 1.45(2) . ?
C12A C11A 1.46(2) . ?
C13A H13A 0.9500 . ?
C13A C14A 1.45(2) . ?
C14A H14A 0.9500 . ?
C14A C10A 1.45(2) . ?
C10A H10A 0.9500 . ?
C10A C11A 1.45(2) . ?
C11A H11A 0.9500 . ?
C8B O3B 1.15(3) . ?
O19A C60 1.410(17) . ?
C60 C62A 1.60(2) . ?
C60 C61A 1.55(2) . ?
C60 C63A 1.50(2) . ?
C60 O19B 1.28(3) . ?
C60 C62B 1.46(4) . ?
C60 C61B 1.61(5) . ?
C60 C63B 1.51(4) . ?
C62A F22A 1.34(3) . ?
C62A F23 1.30(2) . ?
C62A F24 1.26(2) . ?
F23 C62B 1.39(4) . ?
F24 C62B 1.32(5) . ?
C61A F19A 1.36(2) . ?
C61A F20A 1.36(3) . ?
C61A F21A 1.31(2) . ?
C63A F25A 1.320(17) . ?
C63A F26A 1.315(15) . ?
C63A F27A 1.268(18) . ?
C62B F22B 1.25(6) . ?
C61B F19B 1.68(7) . ?
C61B F20B 1.36(7) . ?
C61B F21B 1.18(6) . ?
C63B F25B 1.27(2) . ?
C63B F26B 1.29(2) . ?
C63B F27B 1.28(2) . ?
C3B H3B 0.9500 . ?
C3B C7B 1.432(19) . ?
C3B C4B 1.42(2) . ?
C7B H7B 0.9500 . ?
C7B C6B 1.43(2) . ?
C6B H6B 0.9500 . ?
C6B C5B 1.42(2) . ?
C5B H5B 0.9500 . ?
C5B C4B 1.42(2) . ?
C4B H4B 0.9500 . ?
C2B O2B 1.15(3) . ?
C1B O1B 1.16(7) . ?
O21 C68 1.314(19) . ?
C68 C71B 1.64(4) . ?
C68 C70B 1.60(4) . ?
C68 C69B 1.57(4) . ?
C71B F45B 1.34(4) . ?
C71B F43B 1.34(3) . ?
C71B F44B 1.33(4) . ?
C70B F41B 1.45(4) . ?
C70B F42B 1.42(3) . ?
C70B F40B 1.39(3) . ?
C69B F39B 1.38(4) . ?
C69B F37B 1.32(4) . ?
C69B F38B 1.31(4) . ?
Cl6B C86B 1.75(3) . ?
Cl5B C86B 1.77(3) . ?
C86B H86C 0.9900 . ?
C86B H86D 0.9900 . ?
Cl4B C85B 1.73(3) . ?
Cl3B C85B 1.72(3) . ?
C85B H85C 0.9900 . ?
C85B H85D 0.9900 . ?

loop_
_geom_torsion_atom_site_label_1
_geom_torsion_atom_site_label_2
_geom_torsion_atom_site_label_3
_geom_torsion_atom_site_label_4
_geom_torsion
_geom_torsion_site_symmetry_1
_geom_torsion_site_symmetry_2
_geom_torsion_site_symmetry_3
_geom_torsion_site_symmetry_4
_geom_torsion_publ_flag
Mo8 C53 C1 C5 64.8(8) . . . . ?
Mo8 C53 C54 C55 -61.5(7) . . . . ?
Mo8 C55 C5 C1 -64.5(8) . . . . ?
Mo8 C55 C54 C53 62.9(7) . . . . ?
Mo8 C1 C5 C55 65.2(7) . . . . ?
Mo6 C42 C38 C39 -64.0(9) . . . . ?
Mo6 C42 C41 C40 62.1(9) . . . . ?
Mo6 C38 C39 C40 -66.3(8) . . . . ?
Mo6 C40 C41 C42 -62.1(9) . . . . ?
Mo6 C40 C39 C38 64.9(9) . . . . ?
Mo7 C46 C45 C49 66.1(9) . . . . ?
Mo7 C46 C47 C48 -62.7(9) . . . . ?
Mo7 C45 C49 C48 66.0(9) . . . . ?
Mo7 C49 C48 C47 63.7(8) . . . . ?
Mo7 C47 C48 C49 -61.7(8) . . . . ?
Mo5 C35 C34 C33 62.6(8) . . . . ?
Mo5 C35 C31 C32 -61.6(9) . . . . ?
Mo5 C32 C33 C34 -64.8(8) . . . . ?
Mo5 C32 C31 C35 64.5(9) . . . . ?
Mo5 C34 C33 C32 63.3(8) . . . . ?
Mo4 C24 C25 C26 -63.4(10) . . . . ?
Mo4 C24 C28 C27 65.0(11) . . . . ?
Mo4 C25 C26 C27 -65.0(11) . . . . ?
Mo4 C26 C27 C28 -64.6(12) . . . . ?
Mo4 C27 C28 C24 -67.2(10) . . . . ?
Mo3A C19A C20A C21A -60.2(19) . . . . ?
Mo3A C19A C18A C17A 72(3) . . . . ?
Mo3A C20A C21A C17A -69(2) . . . . ?
Mo3A C17A C18A C19A -72(2) . . . . ?
Mo3A C17A C21A C20A 68.5(19) . . . . ?
Mo2A C17 C61 C20 -67.2(11) . . . . ?
Mo2A C17 C7 C62 65.3(12) . . . . ?
Mo2A C61 C20 C62 -62.0(12) . . . . ?
Mo2A C20 C62 C7 -63.4(12) . . . . ?
Mo2A C62 C7 C17 -63.7(13) . . . . ?
Mo1A C5A C4A C3A 64.5(14) . . . . ?
Mo1A C5A C6A C7A -59.4(14) . . . . ?
Mo1A C4A C3A C7A 63.3(13) . . . . ?
Mo1A C6A C7A C3A -66.8(15) . . . . ?
Mo1A C3A C7A C6A 69.6(16) . . . . ?
Al1 O18 C56 C58 -56(2) . . . . ?
Al1 O18 C56 C57 65(2) . . . . ?
Al1 O18 C56 C59 -177.9(15) . . . . ?
Al1 O20A C64 C67A -170.4(15) . . . . ?
Al1 O20A C64 C66A -54(2) . . . . ?
Al1 O20A C64 C65A 71(2) . . . . ?
Al1 O19A C60 C62A -92(2) . . . . ?
Al1 O19A C60 C61A 25(3) . . . . ?
Al1 O19A C60 C63A 148.7(18) . . . . ?
Al2 O22 C72 C74 111.1(17) . . . . ?
Al2 O22 C72 C75 -9(2) . . . . ?
Al2 O22 C72 C73 -126.7(16) . . . . ?
Al2 O24 C80 C81 171.2(15) . . . . ?
Al2 O24 C80 C83 -69(2) . . . . ?
Al2 O24 C80 C82 50(2) . . . . ?
Al2 O23 C76 C77 64(2) . . . . ?
Al2 O23 C76 C78 -57(2) . . . . ?
Al2 O23 C76 C79 -177.8(16) . . . . ?
Al2 O21 C68 C71A -53(3) . . . . ?
Al2 O21 C68 C70A 60(3) . . . . ?
Al2 O21 C68 C69A 178(2) . . . . ?
Al2 O21 C68 C71B -101(3) . . . . ?
Al2 O21 C68 C70B 33(3) . . . . ?
Al2 O21 C68 C69B 151(2) . . . . ?
O22 Al2 O24 C80 165.9(18) . . . . ?
O22 Al2 O23 C76 85.7(18) . . . . ?
O22 Al2 O21 C68 31(3) . . . . ?
O22 C72 C75 F52 -159.8(11) . . . . ?
O22 C72 C75 F53 80.3(13) . . . . ?
O22 C72 C75 F54 -39.3(15) . . . . ?
O22 C72 C73 F48A -49.8(16) . . . . ?
O22 C72 C73 F46 -165.0(11) . . . . ?
O22 C72 C73 F47A 72.4(15) . . . . ?
O22 C72 C73 F48B -21(3) . . . . ?
O22 C72 C73 F47B 100(2) . . . . ?
O24 Al2 O22 C72 -43.4(18) . . . . ?
O24 Al2 O23 C76 -157.9(17) . . . . ?
O24 Al2 O21 C68 -86(3) . . . . ?
O24 C80 C81 F64 -43.9(16) . . . . ?
O24 C80 C81 F65 -165.0(15) . . . . ?
O24 C80 C81 F66 74.7(19) . . . . ?
O24 C80 C83 F70 74.7(15) . . . . ?
O24 C80 C83 F71 -46.1(15) . . . . ?
O24 C80 C83 F72 -165.6(13) . . . . ?
O24 C80 C82 F69 -163.2(11) . . . . ?
O24 C80 C82 F68 -41.6(17) . . . . ?
O24 C80 C82 F67 79.4(14) . . . . ?
F49 C74 C72 O22 69.1(17) . . . . ?
F49 C74 C72 C75 -170.5(13) . . . . ?
F49 C74 C72 C73 -53.1(17) . . . . ?
F51 C74 C72 O22 -168.2(13) . . . . ?
F51 C74 C72 C75 -47.8(18) . . . . ?
F51 C74 C72 C73 69.6(17) . . . . ?
C53 C1 C5 Mo8 -67.1(8) . . . . ?
C53 C1 C5 C55 -1.9(13) . . . . ?
C46 C45 C49 Mo7 -65.7(9) . . . . ?
C46 C45 C49 C48 0.2(14) . . . . ?
C46 C47 C48 Mo7 61.3(9) . . . . ?
C46 C47 C48 C49 -0.4(14) . . . . ?
C45 C46 C47 Mo7 63.2(9) . . . . ?
C45 C46 C47 C48 0.5(15) . . . . ?
C45 C49 C48 Mo7 -63.6(9) . . . . ?
C45 C49 C48 C47 0.1(14) . . . . ?
O23 Al2 O22 C72 74.1(18) . . . . ?
O23 Al2 O24 C80 44(2) . . . . ?
O23 Al2 O21 C68 155(2) . . . . ?
O23 C76 C77 F57 -78.6(12) . . . . ?
O23 C76 C77 F56 38.2(16) . . . . ?
O23 C76 C77 F55 164.8(13) . . . . ?
O23 C76 C78 F60 -75.3(15) . . . . ?
O23 C76 C78 F58 159.1(13) . . . . ?
O23 C76 C78 F59 42.7(14) . . . . ?
O23 C76 C79 F63 -75.1(17) . . . . ?
O23 C76 C79 F62 49.4(17) . . . . ?
O23 C76 C79 F61 165.9(12) . . . . ?
F50 C74 C72 O22 -48.3(17) . . . . ?
F50 C74 C72 C75 72.1(15) . . . . ?
F50 C74 C72 C73 -170.5(13) . . . . ?
C1 C53 C54 Mo8 60.9(8) . . . . ?
C1 C53 C54 C55 -0.5(12) . . . . ?
C42 C38 C39 Mo6 65.4(10) . . . . ?
C42 C38 C39 C40 -0.9(15) . . . . ?
C5 C55 C54 Mo8 -63.5(7) . . . . ?
C5 C55 C54 C53 -0.7(12) . . . . ?
C24 C25 C26 Mo4 66.4(10) . . . . ?
C24 C25 C26 C27 1.4(17) . . . . ?
C77 C76 C78 F60 164.3(12) . . . . ?
C77 C76 C78 F58 38.7(17) . . . . ?
C77 C76 C78 F59 -77.8(13) . . . . ?
C77 C76 C79 F63 43.6(18) . . . . ?
C77 C76 C79 F62 168.1(13) . . . . ?
C77 C76 C79 F61 -75.4(15) . . . . ?
C17 C61 C20 Mo2A 64.5(12) . . . . ?
C17 C61 C20 C62 2.6(18) . . . . ?
C54 C53 C1 Mo8 -63.3(8) . . . . ?
C54 C53 C1 C5 1.5(13) . . . . ?
C54 C55 C5 Mo8 66.1(7) . . . . ?
C54 C55 C5 C1 1.6(12) . . . . ?
C61 C17 C7 Mo2A -65.5(12) . . . . ?
C61 C17 C7 C62 -0.3(19) . . . . ?
C61 C20 C62 Mo2A 60.7(11) . . . . ?
C61 C20 C62 C7 -2.7(18) . . . . ?
C38 C42 C41 Mo6 -62.6(9) . . . . ?
C38 C42 C41 C40 -0.5(15) . . . . ?
C47 C46 C45 Mo7 -66.6(10) . . . . ?
C47 C46 C45 C49 -0.5(15) . . . . ?
C35 C34 C33 Mo5 -64.9(8) . . . . ?
C35 C34 C33 C32 -1.6(13) . . . . ?
C78 C76 C77 F57 42.8(14) . . . . ?
C78 C76 C77 F56 159.6(13) . . . . ?
C78 C76 C77 F55 -73.8(17) . . . . ?
C78 C76 C79 F63 163.5(14) . . . . ?
C78 C76 C79 F62 -72.0(16) . . . . ?
C78 C76 C79 F61 44.5(16) . . . . ?
C25 C24 C28 Mo4 -61.4(9) . . . . ?
C25 C24 C28 C27 3.6(17) . . . . ?
C25 C26 C27 Mo4 65.5(10) . . . . ?
C25 C26 C27 C28 0.9(18) . . . . ?
C79 C76 C77 F57 162.5(11) . . . . ?
C79 C76 C77 F56 -80.7(15) . . . . ?
C79 C76 C77 F55 45.9(17) . . . . ?
C79 C76 C78 F60 45.3(16) . . . . ?
C79 C76 C78 F58 -80.4(16) . . . . ?
C79 C76 C78 F59 163.2(12) . . . . ?
C26 C27 C28 Mo4 64.4(12) . . . . ?
C26 C27 C28 C24 -2.8(19) . . . . ?
C81 C80 C83 F70 -166.3(12) . . . . ?
C81 C80 C83 F71 72.9(15) . . . . ?
C81 C80 C83 F72 -46.6(18) . . . . ?
C81 C80 C82 F69 76.3(17) . . . . ?
C81 C80 C82 F68 -162.1(15) . . . . ?
C81 C80 C82 F67 -41.1(19) . . . . ?
C20 C62 C7 Mo2A 65.6(11) . . . . ?
C20 C62 C7 C17 1.9(19) . . . . ?
C83 C80 C81 F64 -163.4(12) . . . . ?
C83 C80 C81 F65 75.6(18) . . . . ?
C83 C80 C81 F66 -44.8(19) . . . . ?
C83 C80 C82 F69 -43.0(15) . . . . ?
C83 C80 C82 F68 78.6(16) . . . . ?
C83 C80 C82 F67 -160.4(12) . . . . ?
C74 C72 C75 F52 78.8(15) . . . . ?
C74 C72 C75 F53 -41.1(14) . . . . ?
C74 C72 C75 F54 -160.7(13) . . . . ?
C74 C72 C73 F48A 73.0(16) . . . . ?
C74 C72 C73 F46 -42.2(16) . . . . ?
C74 C72 C73 F47A -164.8(13) . . . . ?
C74 C72 C73 F48B 102(3) . . . . ?
C74 C72 C73 F47B -137(2) . . . . ?
C34 C35 C31 Mo5 63.2(8) . . . . ?
C34 C35 C31 C32 1.7(14) . . . . ?
C41 C42 C38 Mo6 64.9(9) . . . . ?
C41 C42 C38 C39 0.9(15) . . . . ?
C41 C40 C39 Mo6 -64.3(9) . . . . ?
C41 C40 C39 C38 0.6(14) . . . . ?
C75 C72 C73 F48A -169.1(13) . . . . ?
C75 C72 C73 F46 75.7(14) . . . . ?
C75 C72 C73 F47A -46.9(15) . . . . ?
C75 C72 C73 F48B -140(3) . . . . ?
C75 C72 C73 F47B -19(2) . . . . ?
C28 C24 C25 Mo4 60.3(10) . . . . ?
C28 C24 C25 C26 -3.0(16) . . . . ?
C19A C20A C21A Mo3A 62(2) . . . . ?
C19A C20A C21A C17A -7(3) . . . . ?
C39 C40 C41 Mo6 62.0(9) . . . . ?
C39 C40 C41 C42 0.0(14) . . . . ?
C20A C19A C18A Mo3A -62.8(19) . . . . ?
C20A C19A C18A C17A 9(4) . . . . ?
C33 C32 C31 Mo5 -67.1(8) . . . . ?
C33 C32 C31 C35 -2.6(14) . . . . ?
C82 C80 C81 F64 78.0(17) . . . . ?
C82 C80 C81 F65 -43(2) . . . . ?
C82 C80 C81 F66 -163.4(15) . . . . ?
C82 C80 C83 F70 -46.4(15) . . . . ?
C82 C80 C83 F71 -167.2(12) . . . . ?
C82 C80 C83 F72 73.3(16) . . . . ?
C31 C35 C34 Mo5 -62.7(8) . . . . ?
C31 C35 C34 C33 -0.1(13) . . . . ?
C31 C32 C33 Mo5 67.3(8) . . . . ?
C31 C32 C33 C34 2.5(13) . . . . ?
C5A C4A C3A Mo1A -66.8(14) . . . . ?
C5A C4A C3A C7A -4(2) . . . . ?
C5A C6A C7A Mo1A 62.9(14) . . . . ?
C5A C6A C7A C3A -4(2) . . . . ?
C7 C17 C61 Mo2A 65.7(12) . . . . ?
C7 C17 C61 C20 -1.5(19) . . . . ?
C4A C5A C6A Mo1A 60.9(13) . . . . ?
C4A C5A C6A C7A 1(2) . . . . ?
C4A C3A C7A Mo1A -65.0(13) . . . . ?
C4A C3A C7A C6A 5(2) . . . . ?
C6A C5A C4A Mo1A -63.1(14) . . . . ?
C6A C5A C4A C3A 1(2) . . . . ?
C73 C72 C75 F52 -40.2(15) . . . . ?
C73 C72 C75 F53 -160.1(10) . . . . ?
C73 C72 C75 F54 80.3(14) . . . . ?
C18A C19A C20A Mo3A 59.0(19) . . . . ?
C18A C19A C20A C21A -1(3) . . . . ?
C18A C17A C21A Mo3A -56(3) . . . . ?
C18A C17A C21A C20A 13(4) . . . . ?
C21A C17A C18A Mo3A 58(2) . . . . ?
C21A C17A C18A C19A -14(4) . . . . ?
Mo1B C3B C7B C6B 60(5) . . . . ?
Mo1B C3B C4B C5B -59(4) . . . . ?
Mo1B C7B C6B C5B 69(5) . . . . ?
Mo1B C6B C5B C4B 66(5) . . . . ?
Mo1B C5B C4B C3B 63(4) . . . . ?
Mo2B C12A C13A C14A -61(4) . . . . ?
Mo2B C12A C11A C10A 52(5) . . . . ?
Mo2B C13A C14A C10A -68(4) . . . . ?
Mo2B C14A C10A C11A -73(5) . . . . ?
Mo2B C10A C11A C12A -54(5) . . . . ?
F43A C71A C68 C70A -179(2) . . . . ?
F43A C71A C68 C69A 69(3) . . . . ?
F43A C71A C68 O21 -61(3) . . . . ?
F44A C71A C68 C70A 67(3) . . . . ?
F44A C71A C68 C69A -45(3) . . . . ?
F44A C71A C68 O21 -175(2) . . . . ?
F45A C71A C68 C70A -60(3) . . . . ?
F45A C71A C68 C69A -172(3) . . . . ?
F45A C71A C68 O21 58(4) . . . . ?
F41A C70A C68 C71A -169(2) . . . . ?
F41A C70A C68 C69A -53(3) . . . . ?
F41A C70A C68 O21 70(2) . . . . ?
F42A C70A C68 C71A 70(2) . . . . ?
F42A C70A C68 C69A -174(2) . . . . ?
F42A C70A C68 O21 -52(3) . . . . ?
F40A C70A C68 C71A -30(2) . . . . ?
F40A C70A C68 C69A 86(2) . . . . ?
F40A C70A C68 O21 -152(2) . . . . ?
F39A C69A C68 C71A -176(2) . . . . ?
F39A C69A C68 C70A 75(3) . . . . ?
F39A C69A C68 O21 -45(3) . . . . ?
F37A C69A C68 C71A 59(3) . . . . ?
F37A C69A C68 C70A -51(3) . . . . ?
F37A C69A C68 O21 -171(2) . . . . ?
F38A C69A C68 C71A -62(3) . . . . ?
F38A C69A C68 C70A -171(2) . . . . ?
F38A C69A C68 O21 69(3) . . . . ?
C53A C52 C55A F8A 41(3) . . . . ?
C53A C52 C55A F9A -70(3) . . . . ?
C53A C52 C55A F7 167(2) . . . . ?
C53A C52 C54A F5A 170(2) . . . . ?
C53A C52 C54A F6A 43(3) . . . . ?
C53A C52 C54A F4 -74(2) . . . . ?
C53A C52 O17 Al1 122(2) . . . . ?
C55A C52 C53A F2A 165(3) . . . . ?
C55A C52 C53A F3A 45(3) . . . . ?
C55A C52 C53A F1 -68(3) . . . . ?
C55A C52 C54A F5A 46(2) . . . . ?
C55A C52 C54A F6A -80(3) . . . . ?
C55A C52 C54A F4 162.9(19) . . . . ?
C55A C52 O17 Al1 -116(2) . . . . ?
C54A C52 C53A F2A 43(3) . . . . ?
C54A C52 C53A F3A -76(3) . . . . ?
C54A C52 C53A F1 171(2) . . . . ?
C54A C52 C55A F8A 162(2) . . . . ?
C54A C52 C55A F9A 51(3) . . . . ?
C54A C52 C55A F7 -72(3) . . . . ?
C54A C52 O17 Al1 4(2) . . . . ?
O17 Al1 O18 C56 -19(2) . . . . ?
O17 Al1 O20A C64 -165.8(17) . . . . ?
O17 Al1 O20B C64 104(5) . . . . ?
O17 Al1 O19A C60 -85(2) . . . . ?
O17 Al1 O19B C60 -176(5) . . . . ?
O17 C52 C53A F2A -77(3) . . . . ?
O17 C52 C53A F3A 164(2) . . . . ?
O17 C52 C53A F1 51(3) . . . . ?
O17 C52 C55A F8A -77(3) . . . . ?
O17 C52 C55A F9A 172(2) . . . . ?
O17 C52 C55A F7 49(3) . . . . ?
O17 C52 C54A F5A -73(2) . . . . ?
O17 C52 C54A F6A 161(2) . . . . ?
O17 C52 C54A F4 44(2) . . . . ?
O17 C52 C53B F1 -42(3) . . . . ?
O17 C52 C53B F2B -169(2) . . . . ?
O17 C52 C53B F3B 72(3) . . . . ?
O17 C52 C55B F9B 86(3) . . . . ?
O17 C52 C55B F7 -39(4) . . . . ?
O17 C52 C55B F8B -165(3) . . . . ?
O17 C52 C54B F4 -48(2) . . . . ?
O17 C52 C54B F5B -160(2) . . . . ?
O17 C52 C54B F6B 66(3) . . . . ?
C53B C52 O17 Al1 167.4(19) . . . . ?
C53B C52 C55B F9B -155(3) . . . . ?
C53B C52 C55B F7 81(3) . . . . ?
C53B C52 C55B F8B -45(4) . . . . ?
C53B C52 C54B F4 -167(2) . . . . ?
C53B C52 C54B F5B 81(3) . . . . ?
C53B C52 C54B F6B -53(3) . . . . ?
C55B C52 O17 Al1 -74(3) . . . . ?
C55B C52 C53B F1 -161(3) . . . . ?
C55B C52 C53B F2B 72(3) . . . . ?
C55B C52 C53B F3B -47(3) . . . . ?
C55B C52 C54B F4 75(3) . . . . ?
C55B C52 C54B F5B -37(3) . . . . ?
C55B C52 C54B F6B -171(2) . . . . ?
C54B C52 O17 Al1 51(2) . . . . ?
C54B C52 C53B F1 77(3) . . . . ?
C54B C52 C53B F2B -50(3) . . . . ?
C54B C52 C53B F3B -169(2) . . . . ?
C54B C52 C55B F9B -38(3) . . . . ?
C54B C52 C55B F7 -162(3) . . . . ?
C54B C52 C55B F8B 71(4) . . . . ?
C18B C17B C21B C20B -9(4) . . . . ?
C18B C17B C21B Mo3B -72(3) . . . . ?
C17B C18B C19B C20B -10(4) . . . . ?
C17B C18B C19B Mo3B 54(3) . . . . ?
C17B C21B C20B C19B 3(3) . . . . ?
C17B C21B C20B Mo3B -62(2) . . . . ?
C21B C20B C19B C18B 5(4) . . . . ?
C21B C20B C19B Mo3B -65(2) . . . . ?
C19B C18B C17B C21B 13(4) . . . . ?
C19B C18B C17B Mo3B -57(3) . . . . ?
Mo3B C18B C17B C21B 69(3) . . . . ?
Mo3B C18B C19B C20B -64(2) . . . . ?
Mo3B C17B C21B C20B 62.9(18) . . . . ?
Mo3B C21B C20B C19B 65(2) . . . . ?
Mo3B C20B C19B C18B 69(2) . . . . ?
O18 Al1 O17 C52 168.8(15) . . . . ?
O18 Al1 O20A C64 77.9(18) . . . . ?
O18 Al1 O20B C64 -29(5) . . . . ?
O18 Al1 O19A C60 38(2) . . . . ?
O18 Al1 O19B C60 -63(6) . . . . ?
O18 C56 C58 F14A -85.7(16) . . . . ?
O18 C56 C58 F15A 166.0(14) . . . . ?
O18 C56 C58 F13A 34(3) . . . . ?
O18 C56 C58 F15B -166(2) . . . . ?
O18 C56 C58 F14B -22(2) . . . . ?
O18 C56 C58 F13B 74.1(17) . . . . ?
O18 C56 C57 F12A -84.6(16) . . . . ?
O18 C56 C57 F10A 147(2) . . . . ?
O18 C56 C57 F11A 28.0(18) . . . . ?
O18 C56 C57 F10B -167.6(12) . . . . ?
O18 C56 C57 F12B -45(3) . . . . ?
O18 C56 C57 F11B 87.6(17) . . . . ?
O18 C56 C59 F16B 38(2) . . . . ?
O18 C56 C59 F17B -73.6(17) . . . . ?
O18 C56 C59 F18 -179.5(12) . . . . ?
O18 C56 C59 F16A 76.0(16) . . . . ?
O18 C56 C59 F17A -36(3) . . . . ?
C58 C56 C57 F12A 37.2(18) . . . . ?
C58 C56 C57 F10A -92(3) . . . . ?
C58 C56 C57 F11A 149.7(15) . . . . ?
C58 C56 C57 F10B -45.8(17) . . . . ?
C58 C56 C57 F12B 77(3) . . . . ?
C58 C56 C57 F11B -150.7(16) . . . . ?
C58 C56 C59 F16B -84.5(19) . . . . ?
C58 C56 C59 F17B 164.3(16) . . . . ?
C58 C56 C59 F18 58.4(18) . . . . ?
C58 C56 C59 F16A -46.1(18) . . . . ?
C58 C56 C59 F17A -158(2) . . . . ?
C57 C56 C58 F14A 154.7(15) . . . . ?
C57 C56 C58 F15A 46.4(17) . . . . ?
C57 C56 C58 F13A -86(3) . . . . ?
C57 C56 C58 F15B 74(2) . . . . ?
C57 C56 C58 F14B -142.1(17) . . . . ?
C57 C56 C58 F13B -45.5(17) . . . . ?
C57 C56 C59 F16B 154.4(17) . . . . ?
C57 C56 C59 F17B 43.1(18) . . . . ?
C57 C56 C59 F18 -62.7(17) . . . . ?
C57 C56 C59 F16A -167.3(15) . . . . ?
C57 C56 C59 F17A 80(2) . . . . ?
C59 C56 C58 F14A 33.7(19) . . . . ?
C59 C56 C58 F15A -74.6(18) . . . . ?
C59 C56 C58 F13A 153(2) . . . . ?
C59 C56 C58 F15B -47(3) . . . . ?
C59 C56 C58 F14B 97.0(18) . . . . ?
C59 C56 C58 F13B -166.5(14) . . . . ?
C59 C56 C57 F12A 159.5(14) . . . . ?
C59 C56 C57 F10A 31(3) . . . . ?
C59 C56 C57 F11A -87.9(16) . . . . ?
C59 C56 C57 F10B 76.5(16) . . . . ?
C59 C56 C57 F12B -161(2) . . . . ?
C59 C56 C57 F11B -28(2) . . . . ?
O20A Al1 O17 C52 51.1(16) . . . . ?
O20A Al1 O18 C56 94.1(19) . . . . ?
O20A Al1 O19A C60 158.9(19) . . . . ?
O20A C64 C67A F34A -74.1(16) . . . . ?
O20A C64 C67A F35A 167.5(15) . . . . ?
O20A C64 C67A F36A 38.7(18) . . . . ?
O20A C64 C66A F33A -69.0(18) . . . . ?
O20A C64 C66A F31 166.1(12) . . . . ?
O20A C64 C66A F32 47(2) . . . . ?
O20A C64 C65A F29A -81.5(17) . . . . ?
O20A C64 C65A F28A 35(2) . . . . ?
O20A C64 C65A F30 158.1(14) . . . . ?
C67A C64 C66A F33A 47.1(19) . . . . ?
C67A C64 C66A F31 -77.9(17) . . . . ?
C67A C64 C66A F32 163.4(15) . . . . ?
C67A C64 C65A F29A 161.0(14) . . . . ?
C67A C64 C65A F28A -82.9(17) . . . . ?
C67A C64 C65A F30 40.6(19) . . . . ?
C66A C64 C67A F34A 166.6(15) . . . . ?
C66A C64 C67A F35A 48(2) . . . . ?
C66A C64 C67A F36A -80.6(17) . . . . ?
C66A C64 C65A F29A 44.3(18) . . . . ?
C66A C64 C65A F28A 160.5(16) . . . . ?
C66A C64 C65A F30 -76.1(18) . . . . ?
C65A C64 C67A F34A 47.8(16) . . . . ?
C65A C64 C67A F35A -70.6(18) . . . . ?
C65A C64 C67A F36A 160.6(14) . . . . ?
C65A C64 C66A F33A 164.1(15) . . . . ?
C65A C64 C66A F31 39.2(18) . . . . ?
C65A C64 C66A F32 -79.6(19) . . . . ?
O20B Al1 O17 C52 31(2) . . . . ?
O20B Al1 O18 C56 117(2) . . . . ?
O20B Al1 O19B C60 63(6) . . . . ?
O20B C64 C67B F34B -73(3) . . . . ?
O20B C64 C67B F35B 167(3) . . . . ?
O20B C64 C67B F36B 45(3) . . . . ?
O20B C64 C66B F31 172(5) . . . . ?
O20B C64 C66B F33B 67(4) . . . . ?
O20B C64 C66B F32 -34(6) . . . . ?
O20B C64 C65B F29B -17(4) . . . . ?
O20B C64 C65B F30 -156(3) . . . . ?
O20B C64 C65B F28B 93(3) . . . . ?
C67B C64 O20B Al1 -58(5) . . . . ?
C67B C64 C66B F31 -57(6) . . . . ?
C67B C64 C66B F33B -162(2) . . . . ?
C67B C64 C66B F32 97(5) . . . . ?
C67B C64 C65B F29B -136(3) . . . . ?
C67B C64 C65B F30 85(3) . . . . ?
C67B C64 C65B F28B -26(3) . . . . ?
C66B C64 O20B Al1 77(5) . . . . ?
C66B C64 C67B F34B 161(3) . . . . ?
C66B C64 C67B F35B 41(4) . . . . ?
C66B C64 C67B F36B -81(4) . . . . ?
C66B C64 C65B F29B 87(4) . . . . ?
C66B C64 C65B F30 -52(4) . . . . ?
C66B C64 C65B F28B -163(3) . . . . ?
C65B C64 O20B Al1 -178(5) . . . . ?
C65B C64 C67B F34B 32(3) . . . . ?
C65B C64 C67B F35B -88(3) . . . . ?
C65B C64 C67B F36B 150(2) . . . . ?
C65B C64 C66B F31 78(5) . . . . ?
C65B C64 C66B F33B -27(4) . . . . ?
C65B C64 C66B F32 -129(5) . . . . ?
C12A C13A C14A Mo2B 65(4) . . . . ?
C12A C13A C14A C10A -2(7) . . . . ?
C13A C12A C11A Mo2B -63(4) . . . . ?
C13A C12A C11A C10A -11(7) . . . . ?
C13A C14A C10A Mo2B 68(4) . . . . ?
C13A C14A C10A C11A -5(8) . . . . ?
C14A C10A C11A Mo2B 64(4) . . . . ?
C14A C10A C11A C12A 10(8) . . . . ?
C11A C12A C13A Mo2B 69(4) . . . . ?
C11A C12A C13A C14A 8(7) . . . . ?
O19A Al1 O17 C52 -66.9(17) . . . . ?
O19A Al1 O18 C56 -146.6(18) . . . . ?
O19A Al1 O20A C64 -42.8(19) . . . . ?
O19A C60 C62A F22A -75.1(17) . . . . ?
O19A C60 C62A F23 170.0(14) . . . . ?
O19A C60 C62A F24 40.9(19) . . . . ?
O19A C60 C61A F19A 41.3(19) . . . . ?
O19A C60 C61A F20A -78.7(18) . . . . ?
O19A C60 C61A F21A 159.5(15) . . . . ?
O19A C60 C63A F25A -77.1(16) . . . . ?
O19A C60 C63A F26A 165.5(13) . . . . ?
O19A C60 C63A F27A 37(2) . . . . ?
C62A C60 C61A F19A 157.7(15) . . . . ?
C62A C60 C61A F20A 37.6(19) . . . . ?
C62A C60 C61A F21A -84.1(19) . . . . ?
C62A C60 C63A F25A 166.2(15) . . . . ?
C62A C60 C63A F26A 48.7(18) . . . . ?
C62A C60 C63A F27A -80(2) . . . . ?
C61A C60 C62A F22A 166.0(15) . . . . ?
C61A C60 C62A F23 51.1(18) . . . . ?
C61A C60 C62A F24 -78.0(18) . . . . ?
C61A C60 C63A F25A 46.0(17) . . . . ?
C61A C60 C63A F26A -71.5(17) . . . . ?
C61A C60 C63A F27A 159.6(18) . . . . ?
C63A C60 C62A F22A 42.9(18) . . . . ?
C63A C60 C62A F23 -72.0(18) . . . . ?
C63A C60 C62A F24 158.9(15) . . . . ?
C63A C60 C61A F19A -80.6(17) . . . . ?
C63A C60 C61A F20A 159.3(14) . . . . ?
C63A C60 C61A F21A 38(2) . . . . ?
O19B Al1 O17 C52 -81.5(19) . . . . ?
O19B Al1 O18 C56 -127(2) . . . . ?
O19B Al1 O20B C64 -145(5) . . . . ?
O19B C60 C62B F23 -176(3) . . . . ?
O19B C60 C62B F24 -53(4) . . . . ?
O19B C60 C62B F22B 66(5) . . . . ?
O19B C60 C61B F19B 57(4) . . . . ?
O19B C60 C61B F20B -30(5) . . . . ?
O19B C60 C61B F21B -165(5) . . . . ?
O19B C60 C63B F25B -152(3) . . . . ?
O19B C60 C63B F26B 91(3) . . . . ?
O19B C60 C63B F27B -23(3) . . . . ?
C62B C60 O19B Al1 44(6) . . . . ?
C62B C60 C61B F19B 178(3) . . . . ?
C62B C60 C61B F20B 92(4) . . . . ?
C62B C60 C61B F21B -44(6) . . . . ?
C62B C60 C63B F25B 78(3) . . . . ?
C62B C60 C63B F26B -40(3) . . . . ?
C62B C60 C63B F27B -153(3) . . . . ?
C61B C60 O19B Al1 156(5) . . . . ?
C61B C60 C62B F23 60(4) . . . . ?
C61B C60 C62B F24 -176(4) . . . . ?
C61B C60 C62B F22B -57(4) . . . . ?
C61B C60 C63B F25B -26(3) . . . . ?
C61B C60 C63B F26B -143(3) . . . . ?
C61B C60 C63B F27B 104(3) . . . . ?
C63B C60 O19B Al1 -85(6) . . . . ?
C63B C60 C62B F23 -48(4) . . . . ?
C63B C60 C62B F24 75(4) . . . . ?
C63B C60 C62B F22B -165(4) . . . . ?
C63B C60 C61B F19B -66(3) . . . . ?
C63B C60 C61B F20B -152(4) . . . . ?
C63B C60 C61B F21B 72(6) . . . . ?
C3B C7B C6B Mo1B -66(5) . . . . ?
C3B C7B C6B C5B 3(8) . . . . ?
C7B C3B C4B Mo1B 59(4) . . . . ?
C7B C3B C4B C5B -1(7) . . . . ?
C7B C6B C5B Mo1B -70(5) . . . . ?
C7B C6B C5B C4B -4(8) . . . . ?
C6B C5B C4B Mo1B -60(5) . . . . ?
C6B C5B C4B C3B 3(8) . . . . ?
C4B C3B C7B Mo1B -61(4) . . . . ?
C4B C3B C7B C6B -1(8) . . . . ?
O21 Al2 O22 C72 -165.1(16) . . . . ?
O21 Al2 O24 C80 -76.8(19) . . . . ?
O21 Al2 O23 C76 -34.3(19) . . . . ?
O21 C68 C71B F45B -73(3) . . . . ?
O21 C68 C71B F43B 166(2) . . . . ?
O21 C68 C71B F44B 46(3) . . . . ?
O21 C68 C70B F41B 34(3) . . . . ?
O21 C68 C70B F42B -80(3) . . . . ?
O21 C68 C70B F40B 142(3) . . . . ?
O21 C68 C69B F39B -81(3) . . . . ?
O21 C68 C69B F37B 163(3) . . . . ?
O21 C68 C69B F38B 35(4) . . . . ?
C71B C68 C70B F41B 159(2) . . . . ?
C71B C68 C70B F42B 45(3) . . . . ?
C71B C68 C70B F40B -93(3) . . . . ?
C71B C68 C69B F39B 169(3) . . . . ?
C71B C68 C69B F37B 53(4) . . . . ?
C71B C68 C69B F38B -75(4) . . . . ?
C70B C68 C71B F45B 159(2) . . . . ?
C70B C68 C71B F43B 39(3) . . . . ?
C70B C68 C71B F44B -81(3) . . . . ?
C70B C68 C69B F39B 38(3) . . . . ?
C70B C68 C69B F37B -79(4) . . . . ?
C70B C68 C69B F38B 153(3) . . . . ?
C69B C68 C71B F45B 36(3) . . . . ?
C69B C68 C71B F43B -84(3) . . . . ?
C69B C68 C71B F44B 156(3) . . . . ?
C69B C68 C70B F41B -81(3) . . . . ?
C69B C68 C70B F42B 165(3) . . . . ?
C69B C68 C70B F40B 27(4) . . . . ?

loop_
_twin_individual_id
_twin_individual_mass_fraction_refined
1 0.62(2)
2 0.38(2)

loop_
_exptl_oxdiff_crystal_face_indexfrac_h
_exptl_oxdiff_crystal_face_indexfrac_k
_exptl_oxdiff_crystal_face_indexfrac_l
_exptl_oxdiff_crystal_face_x
_exptl_oxdiff_crystal_face_y
_exptl_oxdiff_crystal_face_z
-2.3742 0.0330 -29.6551 -0.3317 -0.9375 0.1055
2.3742 -0.0330 29.6551 0.3317 0.9375 -0.1055
-0.9186 -42.0964 -0.0479 -0.0362 -0.1124 -0.9930
-1.5916 21.4503 -25.6948 -0.2692 -0.7559 0.5968
1.1869 41.7460 3.4926 0.0744 0.2204 0.9726
0.0852 41.9231 -3.3046 0.0308 -0.0137 0.9994
11.6151 24.9639 -6.9201 -0.7244 0.2542 0.6408
11.9172 -25.0463 -3.1510 -0.7871 0.2797 -0.5498
-11.9344 24.9784 3.1636 0.7881 -0.2801 0.5481
-11.4419 5.2634 19.9112 0.9829 0.1828 0.0229
-9.4985 -21.7128 18.0755 0.7857 0.1474 -0.6008
9.7727 -23.9226 -15.8549 -0.8620 -0.1593 -0.4811
-8.5899 25.4366 -15.8942 0.2960 -0.7111 0.6377
-11.3497 5.6418 -18.1387 0.3777 -0.9095 0.1735
-9.8059 -25.6178 -12.5513 0.3116 -0.7530 -0.5795
-13.5090 15.8709 -4.3074 0.7416 -0.5675 0.3578
-14.6336 3.2928 -3.5010 0.7925 -0.6072 0.0560
